data_4078880
loop_
_publ_author_name
'Mutoh, Yuichiro'
'Kimura, Yusuke'
'Ikeda, Yousuke'
'Tsuchida, Noriko'
'Takano, Keiko'
'Ishii, Youichi'

_publ_section_title
;
 Formation of (Alkenylphosphonio)phenylruthenium Complexes from
 Diphenylacetylene and a [CpRu(dppm)] Cation: Experimental Evidence for
 the Equilibrium between \h1-Disubstituted Vinylidene and \h2-Internal
 Alkyne
;
_journal_issue 14
_journal_name_full Organometallics
_journal_page_first 5150
_journal_paper_doi 10.1021/om3004948
_journal_volume 31
_journal_year 2012
_chemical_formula_moiety 'C76 H49 B F24 P2 Ru'
_chemical_formula_sum 'C76 H49 B F24 P2 Ru'
_chemical_formula_weight 1592.01
_space_group_IT_number 2
_symmetry_cell_setting triclinic
_symmetry_Int_Tables_number 2
_symmetry_space_group_name_Hall '-P 1'
_symmetry_space_group_name_H-M 'P -1'
_atom_sites_solution_hydrogens geom
_atom_sites_solution_primary direct
_atom_sites_solution_secondary difmap
_cell_angle_alpha 69.419(4)
_cell_angle_beta 84.293(5)
_cell_angle_gamma 78.708(5)
_cell_formula_units_Z 4
_cell_length_a 16.690(2)
_cell_length_b 18.527(2)
_cell_length_c 24.597(3)
_cell_measurement_reflns_used 18388
_cell_measurement_temperature 113
_cell_measurement_theta_max 30.80
_cell_measurement_theta_min 1.90
_cell_volume 6978.6(14)
_computing_cell_refinement CrystalClear
_computing_data_collection 'CrystalClear (Rigaku Inc., 2008)'
_computing_data_reduction CrystalClear
_computing_molecular_graphics 'CrystalStructure 4.0'
_computing_publication_material 'CrystalStructure 4.0 (Rigaku, 2010)'
_computing_structure_refinement 'SHELXL97 (Sheldrick, 2008)'
_computing_structure_solution 'SIR92 (Altomare, et al., 1994)'
_diffrn_ambient_temperature 113
_diffrn_detector_area_resol_mean 7.314
_diffrn_measured_fraction_theta_full 0.996
_diffrn_measured_fraction_theta_max 0.996
_diffrn_measurement_device_type 'Rigaku Mercury70'
_diffrn_measurement_method \w
_diffrn_radiation_type 'Mo K\a'
_diffrn_radiation_wavelength 0.71075
_diffrn_reflns_av_R_equivalents 0.0567
_diffrn_reflns_limit_h_max 21
_diffrn_reflns_limit_h_min -21
_diffrn_reflns_limit_k_max 24
_diffrn_reflns_limit_k_min -24
_diffrn_reflns_limit_l_max 31
_diffrn_reflns_limit_l_min -31
_diffrn_reflns_number 105492
_diffrn_reflns_theta_full 27.51
_diffrn_reflns_theta_max 27.50
_diffrn_standards_number 0
_exptl_absorpt_coefficient_mu 0.379
_exptl_absorpt_correction_T_max 0.981
_exptl_absorpt_correction_T_min 0.793
_exptl_absorpt_correction_type multi-scan
_exptl_absorpt_process_details 'REQAB (Rigaku, 1998)'
_exptl_crystal_colour orange
_exptl_crystal_density_diffrn 1.515
_exptl_crystal_density_method 'not measured'
_exptl_crystal_description prism
_exptl_crystal_F_000 3200.00
_exptl_crystal_size_max 0.200
_exptl_crystal_size_mid 0.100
_exptl_crystal_size_min 0.050
_refine_diff_density_max 1.590
_refine_diff_density_min -1.140
_refine_ls_extinction_method none
_refine_ls_goodness_of_fit_ref 1.090
_refine_ls_hydrogen_treatment constr
_refine_ls_number_parameters 1927
_refine_ls_number_reflns 31948
_refine_ls_number_restraints 0
_refine_ls_R_factor_gt 0.0598
_refine_ls_shift/su_max 0.003
_refine_ls_structure_factor_coef Fsqd
_refine_ls_weighting_details 'w = 1/[\s^2^(Fo^2^)+(0.0614P)^2^+10.0985P] where P=(Fo^2^+2Fc^2^)/3'
_refine_ls_weighting_scheme calc
_refine_ls_wR_factor_ref 0.1594
_reflns_number_gt 23793
_reflns_number_total 31948
_reflns_threshold_expression F^2^>2.0\s(F^2^)
_cod_data_source_file om3004948_si_002.cif
_cod_data_source_block CpRudppmPhPh_vinylidene_4
_cod_original_cell_volume 6978.7(14)
_cod_database_code 4078880

loop_
_symmetry_equiv_pos_site_id
_symmetry_equiv_pos_as_xyz
1 +X,+Y,+Z
2 -X,-Y,-Z

loop_
_atom_site_label
_atom_site_type_symbol
_atom_site_fract_x
_atom_site_fract_y
_atom_site_fract_z
_atom_site_U_iso_or_equiv
_atom_site_adp_type
_atom_site_occupancy
_atom_site_symmetry_multiplicity
_atom_site_calc_flag
_atom_site_refinement_flags
Ru1 Ru -0.306261(16) 0.231578(16) 0.417218(11) 0.02262(7) Uani 1.0 2 d .
Ru2 Ru 0.294732(16) 0.234714(15) 0.094649(11) 0.02099(7) Uani 1.0 2 d .
P1 P -0.23019(5) 0.27688(5) 0.46709(4) 0.02459(18) Uani 1.0 2 d .
P2 P -0.38294(5) 0.33897(5) 0.43420(4) 0.02568(19) Uani 1.0 2 d .
P3 P 0.26186(5) 0.12808(5) 0.08077(4) 0.02135(17) Uani 1.0 2 d .
P4 P 0.25162(5) 0.26927(5) 0.00097(4) 0.02185(17) Uani 1.0 2 d .
F1 F 0.4914(7) 0.4302(5) 0.2331(7) 0.100(6) Uani 0.6746 2 d .
F2 F 0.4840(6) 0.3525(8) 0.1903(5) 0.112(5) Uani 0.6746 2 d .
F3 F 0.5068(6) 0.3109(6) 0.2802(4) 0.069(3) Uani 0.6746 2 d .
F4 F 0.27878(16) 0.18348(14) 0.36421(14) 0.0637(9) Uani 1.0 2 d .
F5 F 0.16500(17) 0.23055(16) 0.32262(12) 0.0596(8) Uani 1.0 2 d .
F6 F 0.1921(2) 0.26415(17) 0.39192(12) 0.0700(9) Uani 1.0 2 d .
F7 F -0.0973(3) 0.47259(19) 0.12347(19) 0.1012(15) Uani 1.0 2 d .
F8 F -0.00685(18) 0.38050(17) 0.16793(17) 0.0749(10) Uani 1.0 2 d .
F9 F -0.1215(3) 0.4040(3) 0.2092(3) 0.1130(16) Uani 1.0 2 d .
F10 F -0.1943(6) 0.6596(8) 0.2393(8) 0.104(5) Uani 0.5481 2 d .
F11 F -0.1100(9) 0.6664(8) 0.2934(5) 0.103(6) Uani 0.5481 2 d .
F12 F -0.1109(6) 0.7313(5) 0.2061(5) 0.076(4) Uani 0.5481 2 d .
F13 F 0.1749(3) 0.45934(16) 0.43795(11) 0.0668(9) Uani 1.0 2 d .
F14 F 0.1189(3) 0.5726(2) 0.43878(14) 0.0861(12) Uani 1.0 2 d .
F15 F 0.2406(3) 0.5292(2) 0.46195(12) 0.0754(10) Uani 1.0 2 d .
F16 F 0.38494(16) 0.71134(16) 0.31866(12) 0.0525(7) Uani 1.0 2 d .
F17 F 0.31744(18) 0.77649(15) 0.24086(12) 0.0575(8) Uani 1.0 2 d .
F18 F 0.41586(16) 0.68310(18) 0.24084(13) 0.0605(8) Uani 1.0 2 d .
F19 F 0.09705(15) 0.82336(13) 0.04989(11) 0.0462(6) Uani 1.0 2 d .
F20 F 0.21968(17) 0.82989(13) 0.06313(11) 0.0503(7) Uani 1.0 2 d .
F21 F 0.18753(17) 0.82550(13) -0.01819(9) 0.0491(7) Uani 1.0 2 d .
F22 F 0.2059(2) 0.5247(3) -0.00959(18) 0.0952(14) Uani 1.0 2 d .
F23 F 0.3184(2) 0.47492(15) 0.03354(11) 0.0682(10) Uani 1.0 2 d .
F24 F 0.31020(19) 0.58007(15) -0.03887(10) 0.0596(8) Uani 1.0 2 d .
F25 F 0.10627(16) -0.24167(15) 0.25909(14) 0.0602(8) Uani 1.0 2 d .
F26 F 0.13965(12) -0.13178(14) 0.24764(10) 0.0392(6) Uani 1.0 2 d .
F27 F 0.14989(15) -0.1738(2) 0.17607(12) 0.0632(9) Uani 1.0 2 d .
F28 F -0.1747(2) 0.00346(19) 0.06285(12) 0.0700(9) Uani 1.0 2 d .
F29 F -0.0659(2) -0.0610(4) 0.04156(13) 0.122(2) Uani 1.0 2 d .
F30 F -0.1659(3) -0.1153(2) 0.08278(15) 0.0980(14) Uani 1.0 2 d .
F31 F -0.34636(19) -0.25396(14) 0.31121(15) 0.0709(10) Uani 1.0 2 d .
F32 F -0.3770(3) -0.19557(17) 0.22302(14) 0.0701(9) Uani 1.0 2 d .
F33 F -0.46870(16) -0.19935(17) 0.28831(17) 0.0733(10) Uani 1.0 2 d .
F34 F -0.55383(14) 0.07017(16) 0.27639(14) 0.0574(8) Uani 1.0 2 d .
F35 F -0.49209(17) 0.07872(18) 0.34552(12) 0.0609(8) Uani 1.0 2 d .
F36 F -0.46503(15) 0.14463(14) 0.25820(13) 0.0545(7) Uani 1.0 2 d .
F37 F -0.2702(2) 0.23250(16) 0.12799(14) 0.0753(11) Uani 1.0 2 d .
F38 F -0.2684(3) 0.3060(3) 0.17697(14) 0.1195(19) Uani 1.0 2 d .
F39 F -0.1761(3) 0.2956(2) 0.11590(14) 0.0919(13) Uani 1.0 2 d .
F40 F -0.0095(2) 0.1651(4) 0.34140(18) 0.124(2) Uani 1.0 2 d .
F41 F 0.0369(3) 0.2167(3) 0.25753(19) 0.1212(19) Uani 1.0 2 d .
F42 F 0.06902(17) 0.09854(18) 0.30095(16) 0.0737(10) Uani 1.0 2 d .
F43 F -0.0773(3) -0.0121(2) 0.47649(13) 0.0788(11) Uani 1.0 2 d .
F44 F -0.1846(3) -0.0453(4) 0.5152(3) 0.135(3) Uani 1.0 2 d .
F45 F -0.0743(4) -0.1187(3) 0.54234(16) 0.139(3) Uani 1.0 2 d .
F46 F -0.0534(3) -0.34853(16) 0.48837(13) 0.0777(11) Uani 1.0 2 d .
F47 F -0.15077(19) -0.33941(15) 0.43429(16) 0.0702(9) Uani 1.0 2 d .
F48 F -0.03202(19) -0.32802(15) 0.39811(13) 0.0652(9) Uani 1.0 2 d .
F49 F -0.1493(12) 0.7238(9) 0.2004(6) 0.118(8) Uani 0.4519 2 d .
F50 F -0.1788(10) 0.6424(8) 0.2784(9) 0.110(7) Uani 0.4519 2 d .
F51 F -0.0860(8) 0.7016(10) 0.2729(8) 0.101(7) Uani 0.4519 2 d .
F52 F 0.4968(16) 0.4119(16) 0.2599(15) 0.126(12) Uani 0.3254 2 d .
F53 F 0.4820(11) 0.3963(13) 0.1878(7) 0.084(8) Uani 0.3254 2 d .
F54 F 0.5094(13) 0.3001(11) 0.2558(9) 0.076(7) Uani 0.3254 2 d .
C1 C -0.3584(2) 0.1772(2) 0.48438(15) 0.0261(7) Uani 1.0 2 d .
C2 C -0.3998(2) 0.1367(2) 0.53010(15) 0.0271(8) Uani 1.0 2 d .
C3 C -0.4858(3) 0.1284(3) 0.52391(16) 0.0340(9) Uani 1.0 2 d .
C4 C -0.3595(3) 0.0979(2) 0.58779(15) 0.0288(8) Uani 1.0 2 d .
C5 C -0.5058(3) 0.1131(3) 0.47563(19) 0.0411(10) Uani 1.0 2 d .
C6 C -0.5855(3) 0.1066(3) 0.4693(3) 0.0524(12) Uani 1.0 2 d .
C7 C -0.6448(3) 0.1143(4) 0.5114(3) 0.0591(15) Uani 1.0 2 d .
C8 C -0.6254(3) 0.1285(4) 0.5591(2) 0.0604(15) Uani 1.0 2 d .
C9 C -0.5460(3) 0.1353(3) 0.56551(19) 0.0500(12) Uani 1.0 2 d .
C10 C -0.3623(3) 0.1386(3) 0.62629(18) 0.0400(10) Uani 1.0 2 d .
C11 C -0.3250(4) 0.1016(3) 0.67908(19) 0.0513(12) Uani 1.0 2 d .
C12 C -0.2836(4) 0.0258(3) 0.69328(19) 0.0535(13) Uani 1.0 2 d .
C13 C -0.2804(3) -0.0142(3) 0.6558(2) 0.0470(11) Uani 1.0 2 d .
C14 C -0.3185(3) 0.0213(3) 0.60293(18) 0.0375(9) Uani 1.0 2 d .
C15 C -0.2833(3) 0.1322(3) 0.38235(17) 0.0335(9) Uani 1.0 2 d .
C16 C -0.2107(3) 0.1635(3) 0.37508(17) 0.0337(9) Uani 1.0 2 d .
C17 C -0.2260(3) 0.2413(3) 0.33503(15) 0.0317(8) Uani 1.0 2 d .
C18 C -0.3085(3) 0.2583(3) 0.31893(15) 0.0359(9) Uani 1.0 2 d .
C19 C -0.3438(3) 0.1914(3) 0.34832(17) 0.0353(9) Uani 1.0 2 d .
C20 C -0.3183(2) 0.3371(2) 0.49154(15) 0.0279(8) Uani 1.0 2 d .
C21 C -0.1737(2) 0.2100(2) 0.52935(15) 0.0258(7) Uani 1.0 2 d .
C22 C -0.1415(3) 0.2401(3) 0.56517(16) 0.0316(8) Uani 1.0 2 d .
C23 C -0.0987(3) 0.1891(3) 0.61326(17) 0.0369(9) Uani 1.0 2 d .
C24 C -0.0881(3) 0.1094(3) 0.62489(16) 0.0344(9) Uani 1.0 2 d .
C25 C -0.1186(3) 0.0791(3) 0.58895(17) 0.0374(9) Uani 1.0 2 d .
C26 C -0.1624(3) 0.1298(2) 0.54103(16) 0.0303(8) Uani 1.0 2 d .
C27 C -0.1569(3) 0.3388(3) 0.42722(15) 0.0304(8) Uani 1.0 2 d .
C28 C -0.0869(3) 0.3026(3) 0.40446(18) 0.0411(10) Uani 1.0 2 d .
C29 C -0.0278(3) 0.3459(3) 0.3738(3) 0.0528(12) Uani 1.0 2 d .
C30 C -0.0376(3) 0.4242(3) 0.3659(2) 0.0526(12) Uani 1.0 2 d .
C31 C -0.1062(3) 0.4607(3) 0.3885(2) 0.0503(12) Uani 1.0 2 d .
C32 C -0.1665(3) 0.4181(3) 0.41871(17) 0.0379(9) Uani 1.0 2 d .
C33 C -0.4870(3) 0.3404(3) 0.46211(17) 0.0346(9) Uani 1.0 2 d .
C34 C -0.5430(3) 0.3243(3) 0.4316(2) 0.0449(11) Uani 1.0 2 d .
C35 C -0.6241(3) 0.3261(4) 0.4511(3) 0.0589(14) Uani 1.0 2 d .
C36 C -0.6496(3) 0.3419(4) 0.5007(3) 0.0638(15) Uani 1.0 2 d .
C37 C -0.5947(3) 0.3571(4) 0.5316(3) 0.0607(14) Uani 1.0 2 d .
C38 C -0.5127(3) 0.3561(3) 0.5125(2) 0.0481(11) Uani 1.0 2 d .
C39 C -0.3835(3) 0.4356(3) 0.37893(17) 0.0340(9) Uani 1.0 2 d .
C40 C -0.3238(3) 0.4464(3) 0.33495(17) 0.0391(10) Uani 1.0 2 d .
C41 C -0.3201(4) 0.5211(3) 0.2952(2) 0.0501(12) Uani 1.0 2 d .
C42 C -0.3757(4) 0.5838(3) 0.2996(3) 0.0627(15) Uani 1.0 2 d .
C43 C -0.4350(4) 0.5740(3) 0.3427(3) 0.0645(15) Uani 1.0 2 d .
C44 C -0.4392(4) 0.4995(3) 0.3826(2) 0.0499(12) Uani 1.0 2 d .
C45 C 0.2367(2) 0.45234(19) 0.23821(14) 0.0219(7) Uani 1.0 2 d .
C46 C 0.3216(2) 0.4436(2) 0.22800(15) 0.0255(7) Uani 1.0 2 d .
C47 C 0.3739(2) 0.3737(2) 0.25348(15) 0.0273(8) Uani 1.0 2 d .
C48 C 0.3439(3) 0.3088(2) 0.29127(15) 0.0281(8) Uani 1.0 2 d .
C49 C 0.2603(3) 0.3158(2) 0.30240(15) 0.0270(8) Uani 1.0 2 d .
C50 C 0.2083(3) 0.3861(2) 0.27622(15) 0.0263(7) Uani 1.0 2 d .
C51 C 0.4634(3) 0.3685(3) 0.23950(19) 0.0396(10) Uani 1.0 2 d .
C52 C 0.2248(3) 0.2487(3) 0.34478(17) 0.0349(9) Uani 1.0 2 d .
C53 C 0.0827(2) 0.54029(19) 0.21879(14) 0.0238(7) Uani 1.0 2 d .
C54 C 0.0512(2) 0.4892(2) 0.19912(15) 0.0275(8) Uani 1.0 2 d .
C55 C -0.0323(3) 0.4926(2) 0.19614(18) 0.0341(9) Uani 1.0 2 d .
C56 C -0.0881(3) 0.5491(2) 0.21127(18) 0.0354(9) Uani 1.0 2 d .
C57 C -0.0585(3) 0.6011(2) 0.23001(16) 0.0324(8) Uani 1.0 2 d .
C58 C 0.0250(2) 0.5964(2) 0.23401(15) 0.0275(8) Uani 1.0 2 d .
C59 C -0.0635(3) 0.4374(3) 0.1751(3) 0.0483(12) Uani 1.0 2 d .
C60 C -0.1180(3) 0.6650(3) 0.2445(2) 0.0394(10) Uani 1.0 2 d .
C61 C 0.2074(2) 0.57795(19) 0.26099(14) 0.0227(7) Uani 1.0 2 d .
C62 C 0.1817(3) 0.5494(2) 0.31935(15) 0.0271(8) Uani 1.0 2 d .
C63 C 0.2118(3) 0.5681(2) 0.36242(15) 0.0295(8) Uani 1.0 2 d .
C64 C 0.2683(3) 0.6187(3) 0.34823(16) 0.0312(8) Uani 1.0 2 d .
C65 C 0.2941(3) 0.6480(2) 0.29116(16) 0.0286(8) Uani 1.0 2 d .
C66 C 0.2644(2) 0.62794(19) 0.24836(14) 0.0246(7) Uani 1.0 2 d .
C67 C 0.1853(3) 0.5321(3) 0.42422(17) 0.0400(10) Uani 1.0 2 d .
C68 C 0.3525(3) 0.7038(3) 0.27347(19) 0.0405(10) Uani 1.0 2 d .
C69 C 0.20153(19) 0.58795(18) 0.14697(14) 0.0211(7) Uani 1.0 2 d .
C70 C 0.18253(19) 0.66997(19) 0.12217(14) 0.0223(7) Uani 1.0 2 d .
C71 C 0.1950(2) 0.70909(19) 0.06318(14) 0.0230(7) Uani 1.0 2 d .
C72 C 0.2258(2) 0.6681(2) 0.02578(15) 0.0266(7) Uani 1.0 2 d .
C73 C 0.2434(2) 0.5877(2) 0.04890(15) 0.0261(7) Uani 1.0 2 d .
C74 C 0.2321(2) 0.5485(2) 0.10789(14) 0.0242(7) Uani 1.0 2 d .
C75 C 0.1756(3) 0.7967(2) 0.03945(15) 0.0309(8) Uani 1.0 2 d .
C76 C 0.2701(3) 0.5420(3) 0.00908(17) 0.0389(10) Uani 1.0 2 d .
C77 C 0.3984(2) 0.22023(19) 0.06184(14) 0.0245(7) Uani 1.0 2 d .
C78 C 0.4748(2) 0.2156(2) 0.04067(15) 0.0265(7) Uani 1.0 2 d .
C79 C 0.5058(2) 0.2856(3) -0.00111(16) 0.0305(8) Uani 1.0 2 d .
C80 C 0.5291(2) 0.1371(2) 0.05966(16) 0.0292(8) Uani 1.0 2 d .
C81 C 0.4682(3) 0.3604(3) -0.00401(17) 0.0355(9) Uani 1.0 2 d .
C82 C 0.4937(3) 0.4261(3) -0.04457(19) 0.0427(10) Uani 1.0 2 d .
C83 C 0.5574(3) 0.4176(3) -0.0830(2) 0.0478(12) Uani 1.0 2 d .
C84 C 0.5958(3) 0.3436(3) -0.0809(2) 0.0498(12) Uani 1.0 2 d .
C85 C 0.5707(3) 0.2777(3) -0.03973(18) 0.0396(10) Uani 1.0 2 d .
C86 C 0.5376(3) 0.0880(3) 0.02713(18) 0.0390(9) Uani 1.0 2 d .
C87 C 0.5880(3) 0.0152(3) 0.0456(2) 0.0499(12) Uani 1.0 2 d .
C88 C 0.6306(3) -0.0086(3) 0.0964(3) 0.0499(12) Uani 1.0 2 d .
C89 C 0.6218(3) 0.0397(3) 0.1289(2) 0.0464(11) Uani 1.0 2 d .
C90 C 0.5721(3) 0.1130(3) 0.11081(18) 0.0373(9) Uani 1.0 2 d .
C91 C 0.3147(3) 0.3154(2) 0.14181(15) 0.0290(8) Uani 1.0 2 d .
C92 C 0.3334(3) 0.2376(3) 0.17972(16) 0.0371(9) Uani 1.0 2 d .
C93 C 0.2615(3) 0.2050(3) 0.19013(16) 0.0425(11) Uani 1.0 2 d .
C94 C 0.1971(3) 0.2626(3) 0.15941(17) 0.0389(10) Uani 1.0 2 d .
C95 C 0.2307(3) 0.3316(3) 0.12834(16) 0.0309(8) Uani 1.0 2 d .
C96 C 0.2684(2) 0.16792(19) 0.00138(14) 0.0246(7) Uani 1.0 2 d .
C97 C 0.3247(2) 0.03253(19) 0.10726(14) 0.0242(7) Uani 1.0 2 d .
C98 C 0.3924(3) 0.0206(2) 0.13987(16) 0.0310(8) Uani 1.0 2 d .
C99 C 0.4417(3) -0.0528(3) 0.15977(18) 0.0371(9) Uani 1.0 2 d .
C100 C 0.4226(3) -0.1140(3) 0.14678(18) 0.0363(9) Uani 1.0 2 d .
C101 C 0.3551(3) -0.1027(3) 0.11469(19) 0.0398(10) Uani 1.0 2 d .
C102 C 0.3064(3) -0.0300(3) 0.09509(17) 0.0335(9) Uani 1.0 2 d .
C103 C 0.1589(2) 0.10908(19) 0.10182(15) 0.0239(7) Uani 1.0 2 d .
C104 C 0.1430(3) 0.0699(3) 0.16047(15) 0.0313(8) Uani 1.0 2 d .
C105 C 0.0650(3) 0.0559(3) 0.18007(17) 0.0350(9) Uani 1.0 2 d .
C106 C 0.0024(3) 0.0804(3) 0.14179(18) 0.0358(9) Uani 1.0 2 d .
C107 C 0.0179(3) 0.1178(3) 0.08368(19) 0.0408(10) Uani 1.0 2 d .
C108 C 0.0961(3) 0.1324(3) 0.06365(17) 0.0365(9) Uani 1.0 2 d .
C109 C 0.3031(2) 0.3276(2) -0.06346(14) 0.0246(7) Uani 1.0 2 d .
C110 C 0.2773(3) 0.4081(2) -0.08286(16) 0.0316(8) Uani 1.0 2 d .
C111 C 0.3176(3) 0.4560(3) -0.13009(18) 0.0424(10) Uani 1.0 2 d .
C112 C 0.3833(3) 0.4231(3) -0.15774(18) 0.0461(11) Uani 1.0 2 d .
C113 C 0.4079(3) 0.3434(3) -0.13961(17) 0.0415(10) Uani 1.0 2 d .
C114 C 0.3681(3) 0.2955(3) -0.09214(16) 0.0353(9) Uani 1.0 2 d .
C115 C 0.1447(2) 0.3081(2) -0.01466(15) 0.0274(8) Uani 1.0 2 d .
C116 C 0.0925(3) 0.3413(3) 0.0212(2) 0.0418(10) Uani 1.0 2 d .
C117 C 0.0111(3) 0.3702(4) 0.0081(3) 0.0560(14) Uani 1.0 2 d .
C118 C -0.0188(3) 0.3652(3) -0.0406(2) 0.0499(12) Uani 1.0 2 d .
C119 C 0.0319(3) 0.3319(3) -0.07641(18) 0.0402(10) Uani 1.0 2 d .
C120 C 0.1135(3) 0.3042(3) -0.06379(15) 0.0314(8) Uani 1.0 2 d .
C121 C -0.1164(2) -0.07172(18) 0.23841(14) 0.0213(7) Uani 1.0 2 d .
C122 C -0.0348(2) -0.10816(19) 0.24872(14) 0.0226(7) Uani 1.0 2 d .
C123 C 0.0166(2) -0.1288(2) 0.20683(15) 0.0259(7) Uani 1.0 2 d .
C124 C -0.0104(3) -0.1139(3) 0.15195(16) 0.0300(8) Uani 1.0 2 d .
C125 C -0.0909(3) -0.0778(3) 0.14030(15) 0.0285(8) Uani 1.0 2 d .
C126 C -0.1430(2) -0.0573(2) 0.18253(14) 0.0240(7) Uani 1.0 2 d .
C127 C 0.1030(3) -0.1680(3) 0.22154(18) 0.0367(9) Uani 1.0 2 d .
C128 C -0.1223(3) -0.0622(3) 0.08207(18) 0.0425(10) Uani 1.0 2 d .
C129 C -0.2694(2) -0.04159(19) 0.28276(14) 0.0221(7) Uani 1.0 2 d .
C130 C -0.2922(2) -0.10812(19) 0.27778(14) 0.0245(7) Uani 1.0 2 d .
C131 C -0.3735(2) -0.1164(2) 0.27931(15) 0.0268(7) Uani 1.0 2 d .
C132 C -0.4366(3) -0.0580(2) 0.28399(15) 0.0281(8) Uani 1.0 2 d .
C133 C -0.4155(2) 0.0087(2) 0.28813(14) 0.0249(7) Uani 1.0 2 d .
C134 C -0.3342(2) 0.01595(19) 0.28864(14) 0.0230(7) Uani 1.0 2 d .
C135 C -0.3918(3) -0.1908(3) 0.27643(19) 0.0362(9) Uani 1.0 2 d .
C136 C -0.4816(3) 0.0743(3) 0.29241(18) 0.0346(9) Uani 1.0 2 d .
C137 C -0.15433(19) 0.05146(19) 0.26751(13) 0.0206(7) Uani 1.0 2 d .
C138 C -0.1974(2) 0.1148(2) 0.22380(14) 0.0243(7) Uani 1.0 2 d .
C139 C -0.1759(2) 0.1886(2) 0.20317(14) 0.0255(7) Uani 1.0 2 d .
C140 C -0.1094(3) 0.2032(2) 0.22463(15) 0.0279(8) Uani 1.0 2 d .
C141 C -0.0652(2) 0.1427(2) 0.26722(15) 0.0258(7) Uani 1.0 2 d .
C142 C -0.0878(2) 0.06844(19) 0.28819(14) 0.0223(7) Uani 1.0 2 d .
C143 C -0.2242(3) 0.2544(3) 0.15696(17) 0.0375(9) Uani 1.0 2 d .
C144 C 0.0062(3) 0.1563(3) 0.29181(17) 0.0330(8) Uani 1.0 2 d .
C145 C -0.14684(18) -0.09235(18) 0.35259(14) 0.0203(7) Uani 1.0 2 d .
C146 C -0.1438(2) -0.0628(2) 0.39711(14) 0.0242(7) Uani 1.0 2 d .
C147 C -0.1202(3) -0.1106(3) 0.45287(15) 0.0288(8) Uani 1.0 2 d .
C148 C -0.1014(3) -0.1915(3) 0.46763(16) 0.0327(8) Uani 1.0 2 d .
C149 C -0.1066(3) -0.2224(2) 0.42487(16) 0.0303(8) Uani 1.0 2 d .
C150 C -0.1286(2) -0.17444(19) 0.36889(15) 0.0254(7) Uani 1.0 2 d .
C151 C -0.1140(3) -0.0736(3) 0.49697(16) 0.0380(9) Uani 1.0 2 d .
C152 C -0.0863(3) -0.3093(3) 0.43735(18) 0.0420(10) Uani 1.0 2 d .
B1 B 0.1811(3) 0.5407(2) 0.21550(16) 0.0217(8) Uani 1.0 2 d .
B2 B -0.1730(3) -0.0379(2) 0.28570(15) 0.0197(7) Uani 1.0 2 d .
H5 H -0.4647 0.1071 0.4471 0.0493 Uiso 1.0 2 calc R
H6 H -0.5994 0.0968 0.4363 0.0628 Uiso 1.0 2 calc R
H7 H -0.6993 0.1097 0.5072 0.0709 Uiso 1.0 2 calc R
H8 H -0.6665 0.1338 0.5878 0.0725 Uiso 1.0 2 calc R
H9 H -0.5327 0.1448 0.5988 0.0600 Uiso 1.0 2 calc R
H10 H -0.3897 0.1913 0.6163 0.0480 Uiso 1.0 2 calc R
H11 H -0.3280 0.1288 0.7058 0.0615 Uiso 1.0 2 calc R
H12 H -0.2572 0.0013 0.7293 0.0642 Uiso 1.0 2 calc R
H13 H -0.2520 -0.0666 0.6659 0.0564 Uiso 1.0 2 calc R
H14 H -0.3164 -0.0070 0.5771 0.0451 Uiso 1.0 2 calc R
H15 H -0.2904 0.0807 0.4059 0.0402 Uiso 1.0 2 calc R
H16 H -0.1607 0.1372 0.3936 0.0404 Uiso 1.0 2 calc R
H17 H -0.1875 0.2758 0.3214 0.0381 Uiso 1.0 2 calc R
H18 H -0.3352 0.3064 0.2929 0.0431 Uiso 1.0 2 calc R
H19 H -0.3988 0.1866 0.3458 0.0423 Uiso 1.0 2 calc R
H20A H -0.3389 0.3104 0.5313 0.0335 Uiso 1.0 2 calc R
H20B H -0.3080 0.3895 0.4877 0.0335 Uiso 1.0 2 calc R
H22 H -0.1488 0.2951 0.5568 0.0379 Uiso 1.0 2 calc R
H23 H -0.0767 0.2089 0.6382 0.0442 Uiso 1.0 2 calc R
H24 H -0.0592 0.0748 0.6582 0.0413 Uiso 1.0 2 calc R
H25 H -0.1098 0.0242 0.5969 0.0449 Uiso 1.0 2 calc R
H26 H -0.1846 0.1097 0.5164 0.0363 Uiso 1.0 2 calc R
H28 H -0.0798 0.2484 0.4100 0.0494 Uiso 1.0 2 calc R
H29 H 0.0196 0.3213 0.3581 0.0634 Uiso 1.0 2 calc R
H30 H 0.0032 0.4536 0.3449 0.0631 Uiso 1.0 2 calc R
H31 H -0.1122 0.5147 0.3833 0.0604 Uiso 1.0 2 calc R
H32 H -0.2142 0.4434 0.4335 0.0455 Uiso 1.0 2 calc R
H34 H -0.5257 0.3120 0.3974 0.0538 Uiso 1.0 2 calc R
H35 H -0.6624 0.3162 0.4295 0.0706 Uiso 1.0 2 calc R
H36 H -0.7051 0.3424 0.5139 0.0765 Uiso 1.0 2 calc R
H37 H -0.6125 0.3683 0.5662 0.0728 Uiso 1.0 2 calc R
H38 H -0.4748 0.3663 0.5342 0.0578 Uiso 1.0 2 calc R
H40 H -0.2853 0.4028 0.3318 0.0469 Uiso 1.0 2 calc R
H41 H -0.2789 0.5284 0.2651 0.0602 Uiso 1.0 2 calc R
H42 H -0.3731 0.6346 0.2725 0.0753 Uiso 1.0 2 calc R
H43 H -0.4734 0.6178 0.3455 0.0775 Uiso 1.0 2 calc R
H44 H -0.4806 0.4928 0.4125 0.0599 Uiso 1.0 2 calc R
H46 H 0.3442 0.4872 0.2027 0.0306 Uiso 1.0 2 calc R
H48 H 0.3795 0.2609 0.3090 0.0338 Uiso 1.0 2 calc R
H50 H 0.1512 0.3889 0.2846 0.0315 Uiso 1.0 2 calc R
H54 H 0.0883 0.4510 0.1874 0.0330 Uiso 1.0 2 calc R
H56 H -0.1452 0.5521 0.2089 0.0425 Uiso 1.0 2 calc R
H58 H 0.0434 0.6324 0.2475 0.0330 Uiso 1.0 2 calc R
H62 H 0.1420 0.5160 0.3299 0.0325 Uiso 1.0 2 calc R
H64 H 0.2886 0.6325 0.3773 0.0375 Uiso 1.0 2 calc R
H66 H 0.2836 0.6490 0.2093 0.0295 Uiso 1.0 2 calc R
H70 H 0.1605 0.6996 0.1465 0.0267 Uiso 1.0 2 calc R
H72 H 0.2343 0.6947 -0.0145 0.0319 Uiso 1.0 2 calc R
H74 H 0.2455 0.4930 0.1223 0.0290 Uiso 1.0 2 calc R
H81 H 0.4239 0.3668 0.0223 0.0425 Uiso 1.0 2 calc R
H82 H 0.4672 0.4769 -0.0458 0.0512 Uiso 1.0 2 calc R
H83 H 0.5750 0.4625 -0.1109 0.0573 Uiso 1.0 2 calc R
H84 H 0.6395 0.3377 -0.1077 0.0597 Uiso 1.0 2 calc R
H85 H 0.5981 0.2270 -0.0381 0.0475 Uiso 1.0 2 calc R
H86 H 0.5089 0.1042 -0.0078 0.0468 Uiso 1.0 2 calc R
H87 H 0.5933 -0.0184 0.0233 0.0599 Uiso 1.0 2 calc R
H88 H 0.6656 -0.0580 0.1087 0.0599 Uiso 1.0 2 calc R
H89 H 0.6500 0.0228 0.1641 0.0557 Uiso 1.0 2 calc R
H90 H 0.5674 0.1465 0.1331 0.0448 Uiso 1.0 2 calc R
H91 H 0.3519 0.3511 0.1276 0.0348 Uiso 1.0 2 calc R
H92 H 0.3853 0.2117 0.1955 0.0445 Uiso 1.0 2 calc R
H93 H 0.2569 0.1530 0.2139 0.0510 Uiso 1.0 2 calc R
H94 H 0.1419 0.2564 0.1595 0.0466 Uiso 1.0 2 calc R
H95 H 0.2022 0.3795 0.1033 0.0371 Uiso 1.0 2 calc R
H96A H 0.2245 0.1570 -0.0173 0.0295 Uiso 1.0 2 calc R
H96B H 0.3226 0.1518 -0.0151 0.0295 Uiso 1.0 2 calc R
H98 H 0.4052 0.0629 0.1487 0.0372 Uiso 1.0 2 calc R
H99 H 0.4880 -0.0606 0.1821 0.0445 Uiso 1.0 2 calc R
H100 H 0.4561 -0.1642 0.1600 0.0436 Uiso 1.0 2 calc R
H101 H 0.3421 -0.1451 0.1061 0.0478 Uiso 1.0 2 calc R
H102 H 0.2599 -0.0226 0.0731 0.0402 Uiso 1.0 2 calc R
H104 H 0.1860 0.0528 0.1871 0.0376 Uiso 1.0 2 calc R
H105 H 0.0547 0.0292 0.2201 0.0420 Uiso 1.0 2 calc R
H106 H -0.0513 0.0716 0.1555 0.0429 Uiso 1.0 2 calc R
H107 H -0.0250 0.1337 0.0571 0.0490 Uiso 1.0 2 calc R
H108 H 0.1063 0.1586 0.0235 0.0438 Uiso 1.0 2 calc R
H110 H 0.2322 0.4306 -0.0639 0.0379 Uiso 1.0 2 calc R
H111 H 0.3000 0.5111 -0.1433 0.0508 Uiso 1.0 2 calc R
H112 H 0.4114 0.4558 -0.1894 0.0554 Uiso 1.0 2 calc R
H113 H 0.4520 0.3209 -0.1594 0.0498 Uiso 1.0 2 calc R
H114 H 0.3857 0.2404 -0.0793 0.0424 Uiso 1.0 2 calc R
H116 H 0.1129 0.3441 0.0549 0.0501 Uiso 1.0 2 calc R
H117 H -0.0240 0.3934 0.0326 0.0672 Uiso 1.0 2 calc R
H118 H -0.0747 0.3849 -0.0496 0.0598 Uiso 1.0 2 calc R
H119 H 0.0109 0.3279 -0.1096 0.0482 Uiso 1.0 2 calc R
H120 H 0.1487 0.2824 -0.0890 0.0376 Uiso 1.0 2 calc R
H122 H -0.0139 -0.1191 0.2859 0.0271 Uiso 1.0 2 calc R
H124 H 0.0250 -0.1279 0.1232 0.0360 Uiso 1.0 2 calc R
H126 H -0.1979 -0.0330 0.1732 0.0288 Uiso 1.0 2 calc R
H130 H -0.2506 -0.1488 0.2732 0.0294 Uiso 1.0 2 calc R
H132 H -0.4921 -0.0632 0.2844 0.0337 Uiso 1.0 2 calc R
H134 H -0.3224 0.0616 0.2932 0.0276 Uiso 1.0 2 calc R
H138 H -0.2430 0.1066 0.2078 0.0292 Uiso 1.0 2 calc R
H140 H -0.0947 0.2537 0.2104 0.0335 Uiso 1.0 2 calc R
H142 H -0.0565 0.0279 0.3177 0.0268 Uiso 1.0 2 calc R
H146 H -0.1583 -0.0079 0.3891 0.0291 Uiso 1.0 2 calc R
H148 H -0.0855 -0.2242 0.5057 0.0392 Uiso 1.0 2 calc R
H150 H -0.1313 -0.1979 0.3406 0.0305 Uiso 1.0 2 calc R

loop_
_atom_site_aniso_label
_atom_site_aniso_U_11
_atom_site_aniso_U_22
_atom_site_aniso_U_33
_atom_site_aniso_U_12
_atom_site_aniso_U_13
_atom_site_aniso_U_23
Ru1 0.02221(14) 0.02542(14) 0.02145(13) -0.00185(10) -0.00233(10) -0.01026(11)
Ru2 0.02338(14) 0.02176(13) 0.01965(13) -0.00535(10) -0.00004(10) -0.00869(10)
P1 0.0241(5) 0.0273(5) 0.0240(5) -0.0043(4) -0.0038(4) -0.0100(4)
P2 0.0254(5) 0.0263(5) 0.0261(5) -0.0002(4) -0.0035(4) -0.0114(4)
P3 0.0228(5) 0.0231(4) 0.0207(4) -0.0065(4) 0.0003(4) -0.0095(4)
P4 0.0207(4) 0.0252(5) 0.0206(4) -0.0040(4) -0.0011(4) -0.0087(4)
F1 0.031(4) 0.038(3) 0.219(16) -0.008(3) 0.005(6) -0.028(6)
F2 0.033(4) 0.238(14) 0.114(8) -0.014(7) 0.017(5) -0.132(10)
F3 0.032(4) 0.075(7) 0.065(5) 0.005(4) -0.012(4) 0.013(4)
F4 0.0503(16) 0.0279(13) 0.086(3) -0.0031(12) -0.0156(15) 0.0160(13)
F5 0.0643(18) 0.0502(16) 0.0607(17) -0.0362(14) -0.0242(14) 0.0056(13)
F6 0.108(3) 0.0574(18) 0.0431(16) -0.0398(18) 0.0250(16) -0.0094(14)
F7 0.133(4) 0.053(2) 0.134(4) -0.001(2) -0.093(3) -0.036(2)
F8 0.0579(18) 0.0550(18) 0.135(3) 0.0008(15) -0.0354(19) -0.058(2)
F9 0.100(3) 0.112(4) 0.176(5) -0.084(3) 0.049(3) -0.087(4)
F10 0.022(3) 0.083(9) 0.240(16) -0.001(4) 0.007(7) -0.103(11)
F11 0.130(14) 0.111(10) 0.050(5) 0.063(8) -0.014(6) -0.049(6)
F12 0.072(6) 0.022(3) 0.107(10) 0.005(4) 0.033(6) -0.004(4)
F13 0.122(3) 0.0478(16) 0.0333(14) -0.0390(17) 0.0082(16) -0.0070(12)
F14 0.087(3) 0.082(3) 0.0576(19) 0.0102(19) 0.0354(18) -0.0092(17)
F15 0.108(3) 0.098(3) 0.0306(14) -0.048(2) -0.0065(16) -0.0180(15)
F16 0.0517(16) 0.0642(18) 0.0602(17) -0.0258(14) -0.0076(13) -0.0340(14)
F17 0.0708(19) 0.0401(15) 0.0617(18) -0.0286(14) -0.0097(15) -0.0054(13)
F18 0.0467(16) 0.084(2) 0.076(2) -0.0378(15) 0.0211(14) -0.0500(18)
F19 0.0487(15) 0.0316(13) 0.0469(14) 0.0150(11) -0.0005(12) -0.0113(11)
F20 0.0725(18) 0.0276(12) 0.0538(16) -0.0116(12) -0.0155(14) -0.0123(11)
F21 0.0844(19) 0.0261(12) 0.0242(11) 0.0016(12) 0.0095(12) -0.0021(9)
F22 0.076(3) 0.140(4) 0.129(4) -0.020(3) 0.002(3) -0.119(3)
F23 0.119(3) 0.0310(14) 0.0364(14) 0.0273(15) 0.0085(15) -0.0131(11)
F24 0.097(3) 0.0382(14) 0.0310(13) 0.0069(14) 0.0200(14) -0.0126(11)
F25 0.0408(15) 0.0365(14) 0.097(3) 0.0108(12) -0.0164(15) -0.0199(15)
F26 0.0236(11) 0.0543(15) 0.0469(14) 0.0028(10) -0.0083(10) -0.0294(12)
F27 0.0307(13) 0.112(3) 0.0595(17) 0.0108(15) -0.0006(12) -0.0566(18)
F28 0.095(3) 0.070(2) 0.0380(15) 0.0178(18) -0.0296(15) -0.0203(14)
F29 0.054(2) 0.275(6) 0.0372(17) 0.005(3) -0.0017(15) -0.072(3)
F30 0.166(4) 0.069(3) 0.078(3) -0.030(3) -0.070(3) -0.0271(19)
F31 0.080(2) 0.0241(13) 0.106(3) -0.0103(13) -0.0485(19) -0.0062(14)
F32 0.107(3) 0.0572(18) 0.069(2) -0.0390(18) 0.0094(18) -0.0395(16)
F33 0.0386(15) 0.0529(17) 0.146(4) -0.0268(13) 0.0118(17) -0.050(2)
F34 0.0240(12) 0.0545(17) 0.103(3) 0.0041(11) -0.0158(14) -0.0400(17)
F35 0.0592(17) 0.074(2) 0.0539(17) 0.0133(15) 0.0006(14) -0.0407(16)
F36 0.0420(15) 0.0316(13) 0.080(2) 0.0028(11) 0.0018(14) -0.0134(13)
F37 0.100(3) 0.0424(16) 0.075(2) -0.0163(16) -0.0615(19) 0.0082(15)
F38 0.180(5) 0.086(3) 0.054(2) 0.093(3) -0.047(3) -0.0272(19)
F39 0.087(3) 0.085(3) 0.064(2) -0.036(2) -0.0247(18) 0.0405(18)
F40 0.0510(19) 0.287(7) 0.122(4) -0.067(3) 0.024(2) -0.162(4)
F41 0.103(3) 0.087(3) 0.141(4) -0.074(3) -0.076(3) 0.052(3)
F42 0.0481(17) 0.069(2) 0.121(3) 0.0049(15) -0.0437(18) -0.050(2)
F43 0.123(3) 0.091(3) 0.0519(18) -0.064(3) 0.0108(18) -0.0407(18)
F44 0.073(3) 0.265(6) 0.174(5) -0.070(4) 0.053(3) -0.198(5)
F45 0.287(7) 0.070(3) 0.064(3) 0.014(4) -0.100(4) -0.027(2)
F46 0.135(3) 0.0316(15) 0.0519(17) 0.0072(17) -0.0369(19) 0.0011(13)
F47 0.070(2) 0.0310(14) 0.108(3) -0.0192(14) -0.0076(18) -0.0145(16)
F48 0.078(2) 0.0304(14) 0.073(2) 0.0075(13) 0.0125(16) -0.0133(14)
F49 0.179(17) 0.089(11) 0.049(6) 0.098(12) -0.049(10) -0.032(7)
F50 0.079(11) 0.054(6) 0.176(14) -0.020(7) 0.090(11) -0.034(10)
F51 0.032(5) 0.144(14) 0.187(19) 0.019(7) -0.018(8) -0.143(14)
F52 0.040(10) 0.21(3) 0.22(3) -0.064(16) 0.028(13) -0.17(3)
F53 0.038(7) 0.125(15) 0.043(8) 0.025(10) 0.006(6) 0.005(9)
F54 0.032(6) 0.025(5) 0.14(2) 0.016(4) 0.015(12) -0.008(11)
C1 0.0239(17) 0.0302(18) 0.0289(18) -0.0017(14) -0.0087(14) -0.0152(15)
C2 0.0275(18) 0.0316(19) 0.0222(16) -0.0060(15) -0.0003(14) -0.0089(14)
C3 0.0286(19) 0.039(3) 0.0294(19) -0.0101(16) -0.0036(15) -0.0031(16)
C4 0.0303(19) 0.0312(19) 0.0247(17) -0.0102(15) -0.0028(15) -0.0062(15)
C5 0.033(2) 0.047(3) 0.046(3) -0.0146(19) 0.0000(18) -0.014(2)
C6 0.044(3) 0.065(4) 0.054(3) -0.020(3) -0.009(3) -0.020(3)
C7 0.032(3) 0.085(4) 0.054(3) -0.030(3) -0.005(2) -0.004(3)
C8 0.035(3) 0.090(4) 0.044(3) -0.019(3) 0.006(2) -0.005(3)
C9 0.035(3) 0.080(4) 0.030(2) -0.018(3) 0.0029(18) -0.010(3)
C10 0.050(3) 0.033(2) 0.040(3) -0.0054(18) -0.0048(19) -0.0169(18)
C11 0.077(4) 0.052(3) 0.033(3) -0.018(3) -0.010(3) -0.018(2)
C12 0.072(4) 0.052(3) 0.034(3) -0.019(3) -0.027(3) -0.001(2)
C13 0.055(3) 0.033(3) 0.047(3) -0.005(2) -0.019(3) -0.0034(19)
C14 0.042(3) 0.035(2) 0.037(2) -0.0051(18) -0.0077(18) -0.0119(17)
C15 0.038(2) 0.036(2) 0.036(2) -0.0091(17) 0.0034(17) -0.0239(17)
C16 0.0246(18) 0.045(3) 0.034(2) 0.0035(16) -0.0004(15) -0.0223(18)
C17 0.031(2) 0.044(3) 0.0231(17) -0.0089(17) 0.0050(15) -0.0159(16)
C18 0.045(3) 0.044(3) 0.0197(17) -0.0066(18) -0.0026(16) -0.0128(16)
C19 0.034(2) 0.049(3) 0.033(2) -0.0052(18) -0.0027(16) -0.0265(18)
C20 0.0299(19) 0.0314(19) 0.0259(17) -0.0050(15) -0.0011(15) -0.0143(15)
C21 0.0216(17) 0.0312(18) 0.0254(17) -0.0066(14) -0.0029(14) -0.0091(14)
C22 0.034(2) 0.0300(19) 0.0338(19) -0.0045(16) -0.0093(16) -0.0130(16)
C23 0.039(3) 0.043(3) 0.033(2) -0.0072(18) -0.0125(17) -0.0157(18)
C24 0.029(2) 0.040(3) 0.0298(19) 0.0015(16) -0.0113(16) -0.0078(17)
C25 0.043(3) 0.031(2) 0.036(2) 0.0049(17) -0.0128(18) -0.0121(17)
C26 0.0306(19) 0.0320(19) 0.0321(19) -0.0036(15) -0.0077(15) -0.0149(16)
C27 0.0320(19) 0.036(2) 0.0249(17) -0.0138(16) -0.0013(15) -0.0086(15)
C28 0.033(2) 0.046(3) 0.044(3) -0.0116(18) 0.0010(18) -0.012(2)
C29 0.033(3) 0.064(4) 0.057(3) -0.018(3) 0.007(2) -0.013(3)
C30 0.045(3) 0.059(3) 0.049(3) -0.028(3) 0.004(3) -0.005(3)
C31 0.058(3) 0.041(3) 0.050(3) -0.023(3) -0.003(3) -0.005(2)
C32 0.046(3) 0.035(2) 0.035(2) -0.0142(18) -0.0023(18) -0.0101(17)
C33 0.0273(19) 0.038(2) 0.040(3) 0.0001(16) 0.0009(16) -0.0194(18)
C34 0.030(3) 0.058(3) 0.052(3) -0.0025(19) -0.0005(19) -0.029(3)
C35 0.030(3) 0.083(4) 0.070(4) -0.009(3) -0.001(3) -0.035(3)
C36 0.032(3) 0.085(4) 0.077(4) -0.005(3) 0.014(3) -0.038(4)
C37 0.039(3) 0.085(4) 0.063(4) -0.004(3) 0.017(3) -0.039(3)
C38 0.034(3) 0.064(3) 0.053(3) -0.001(2) 0.001(2) -0.033(3)
C39 0.038(2) 0.032(2) 0.034(2) -0.0019(16) -0.0112(17) -0.0129(16)
C40 0.042(3) 0.039(3) 0.035(2) -0.0117(18) -0.0068(18) -0.0060(18)
C41 0.069(4) 0.042(3) 0.037(3) -0.019(3) -0.012(3) -0.003(2)
C42 0.108(5) 0.036(3) 0.045(3) -0.019(3) -0.020(3) -0.007(3)
C43 0.100(5) 0.034(3) 0.055(3) 0.009(3) -0.021(3) -0.015(3)
C44 0.069(4) 0.035(3) 0.041(3) 0.007(3) -0.008(3) -0.0144(19)
C45 0.0262(17) 0.0202(16) 0.0210(15) -0.0047(13) -0.0017(13) -0.0084(13)
C46 0.0276(18) 0.0248(17) 0.0243(17) -0.0036(14) -0.0050(14) -0.0080(14)
C47 0.0267(18) 0.0278(18) 0.0281(18) -0.0024(14) -0.0065(14) -0.0102(15)
C48 0.0303(19) 0.0233(17) 0.0302(18) -0.0027(14) -0.0102(15) -0.0068(14)
C49 0.0323(19) 0.0246(17) 0.0249(17) -0.0029(15) -0.0082(15) -0.0083(14)
C50 0.0284(18) 0.0271(18) 0.0248(17) -0.0045(14) -0.0018(14) -0.0105(14)
C51 0.027(2) 0.038(3) 0.047(3) 0.0049(17) -0.0096(18) -0.0094(19)
C52 0.039(3) 0.030(2) 0.033(2) -0.0069(17) -0.0094(17) -0.0044(16)
C53 0.0259(17) 0.0223(16) 0.0226(16) -0.0049(13) -0.0028(13) -0.0061(13)
C54 0.0262(18) 0.0241(17) 0.0313(18) -0.0039(14) -0.0047(15) -0.0077(14)
C55 0.031(2) 0.0242(18) 0.044(3) -0.0061(15) -0.0101(17) -0.0045(16)
C56 0.0268(19) 0.0261(19) 0.047(3) -0.0058(15) -0.0032(17) -0.0034(17)
C57 0.0286(19) 0.0275(19) 0.035(2) -0.0055(15) 0.0057(16) -0.0039(16)
C58 0.0285(18) 0.0233(17) 0.0292(18) -0.0069(14) -0.0003(15) -0.0059(14)
C59 0.036(3) 0.032(3) 0.081(4) -0.0049(18) -0.020(3) -0.020(3)
C60 0.028(2) 0.034(3) 0.052(3) -0.0017(17) 0.0034(18) -0.0129(19)
C61 0.0242(17) 0.0190(15) 0.0244(16) -0.0016(13) -0.0024(13) -0.0075(13)
C62 0.0299(19) 0.0253(17) 0.0274(17) -0.0074(14) 0.0023(15) -0.0102(14)
C63 0.037(2) 0.0286(18) 0.0241(17) -0.0068(16) 0.0009(15) -0.0101(15)
C64 0.037(2) 0.0323(19) 0.0291(18) -0.0020(16) -0.0082(16) -0.0162(16)
C65 0.0272(18) 0.0276(18) 0.0342(19) -0.0056(15) -0.0045(15) -0.0130(15)
C66 0.0272(18) 0.0253(17) 0.0213(16) -0.0056(14) -0.0006(14) -0.0075(13)
C67 0.058(3) 0.037(3) 0.029(2) -0.013(2) 0.0027(19) -0.0137(17)
C68 0.038(3) 0.050(3) 0.044(3) -0.0147(19) -0.0038(19) -0.024(2)
C69 0.0202(16) 0.0211(16) 0.0235(16) -0.0043(13) -0.0028(13) -0.0087(13)
C70 0.0217(16) 0.0229(16) 0.0244(16) -0.0003(13) -0.0002(13) -0.0127(13)
C71 0.0259(17) 0.0202(16) 0.0219(16) -0.0003(13) -0.0057(13) -0.0066(13)
C72 0.0298(18) 0.0270(18) 0.0209(16) 0.0012(14) -0.0006(14) -0.0088(14)
C73 0.0279(18) 0.0267(17) 0.0248(17) 0.0007(14) -0.0001(14) -0.0133(14)
C74 0.0240(17) 0.0243(17) 0.0253(17) -0.0033(14) -0.0042(14) -0.0094(14)
C75 0.043(3) 0.0252(18) 0.0224(17) -0.0024(16) -0.0009(16) -0.0073(14)
C76 0.054(3) 0.032(2) 0.0272(19) 0.0051(18) -0.0009(18) -0.0128(16)
C77 0.0287(18) 0.0216(16) 0.0215(16) -0.0034(14) -0.0043(14) -0.0046(13)
C78 0.0252(18) 0.0294(18) 0.0256(17) -0.0034(14) -0.0042(14) -0.0099(14)
C79 0.0220(17) 0.035(2) 0.0316(19) -0.0049(15) -0.0013(15) -0.0082(16)
C80 0.0219(17) 0.0315(19) 0.0309(18) 0.0014(14) 0.0011(14) -0.0102(15)
C81 0.0275(19) 0.038(3) 0.038(2) -0.0072(16) 0.0016(16) -0.0083(17)
C82 0.034(3) 0.037(3) 0.048(3) -0.0081(18) -0.0022(19) -0.0018(19)
C83 0.031(3) 0.054(3) 0.048(3) -0.016(2) 0.0006(19) -0.000(3)
C84 0.027(2) 0.071(4) 0.043(3) -0.015(2) 0.0077(18) -0.007(3)
C85 0.0231(19) 0.049(3) 0.039(3) -0.0030(17) 0.0022(16) -0.0079(19)
C86 0.043(3) 0.037(3) 0.038(3) -0.0005(18) -0.0025(18) -0.0162(18)
C87 0.055(3) 0.040(3) 0.054(3) 0.002(2) 0.006(3) -0.022(3)
C88 0.036(3) 0.038(3) 0.060(3) 0.0080(19) 0.007(2) -0.009(3)
C89 0.029(2) 0.053(3) 0.046(3) 0.0016(19) -0.0088(19) -0.005(2)
C90 0.0260(19) 0.045(3) 0.039(3) 0.0003(17) -0.0037(16) -0.0149(19)
C91 0.036(2) 0.0311(19) 0.0288(18) -0.0088(16) -0.0044(15) -0.0181(15)
C92 0.050(3) 0.037(3) 0.0256(18) 0.0023(18) -0.0132(17) -0.0156(17)
C93 0.080(4) 0.034(2) 0.0176(17) -0.021(3) 0.0125(19) -0.0117(16)
C94 0.042(3) 0.050(3) 0.039(3) -0.018(2) 0.0150(18) -0.031(2)
C95 0.034(2) 0.0291(19) 0.036(2) -0.0013(15) 0.0044(16) -0.0224(16)
C96 0.0248(17) 0.0266(17) 0.0243(16) -0.0046(14) -0.0005(14) -0.0109(14)
C97 0.0257(17) 0.0228(16) 0.0244(16) -0.0058(14) 0.0016(14) -0.0084(14)
C98 0.033(2) 0.0246(18) 0.035(2) -0.0072(15) -0.0060(16) -0.0073(15)
C99 0.035(2) 0.031(2) 0.041(3) -0.0067(17) -0.0079(17) -0.0054(17)
C100 0.033(2) 0.0260(19) 0.042(3) 0.0004(16) 0.0007(17) -0.0063(17)
C101 0.043(3) 0.028(2) 0.052(3) -0.0022(17) -0.002(2) -0.0198(19)
C102 0.034(2) 0.0299(19) 0.041(3) -0.0039(16) -0.0079(17) -0.0169(17)
C103 0.0228(17) 0.0246(17) 0.0268(17) -0.0045(13) -0.0007(14) -0.0117(14)
C104 0.0302(19) 0.040(2) 0.0244(17) -0.0101(16) 0.0016(15) -0.0106(16)
C105 0.039(3) 0.036(2) 0.033(2) -0.0151(17) 0.0109(17) -0.0146(17)
C106 0.0272(19) 0.034(2) 0.046(3) -0.0107(16) 0.0095(17) -0.0138(18)
C107 0.026(2) 0.046(3) 0.048(3) -0.0147(18) -0.0061(18) -0.007(2)
C108 0.035(2) 0.043(3) 0.0306(19) -0.0175(18) -0.0024(16) -0.0046(17)
C109 0.0242(17) 0.0269(17) 0.0227(16) -0.0063(14) -0.0029(13) -0.0070(14)
C110 0.036(2) 0.0293(19) 0.0293(18) -0.0074(16) -0.0024(16) -0.0086(15)
C111 0.055(3) 0.036(3) 0.036(3) -0.016(2) -0.009(2) -0.0049(18)
C112 0.050(3) 0.055(3) 0.029(2) -0.025(3) 0.0034(19) -0.0027(19)
C113 0.035(3) 0.058(3) 0.029(2) -0.014(2) 0.0065(17) -0.0111(19)
C114 0.032(2) 0.040(3) 0.0298(19) -0.0049(17) 0.0039(16) -0.0082(17)
C115 0.0231(17) 0.0289(18) 0.0294(18) -0.0056(14) -0.0011(14) -0.0080(15)
C116 0.026(2) 0.060(3) 0.049(3) -0.0026(19) -0.0033(18) -0.033(3)
C117 0.024(2) 0.086(4) 0.067(4) 0.007(3) -0.005(2) -0.045(3)
C118 0.027(3) 0.062(3) 0.057(3) 0.002(2) -0.013(2) -0.017(3)
C119 0.034(3) 0.049(3) 0.036(2) -0.0082(19) -0.0093(17) -0.0103(19)
C120 0.0285(19) 0.039(2) 0.0258(18) -0.0092(16) -0.0029(15) -0.0070(16)
C121 0.0232(16) 0.0195(15) 0.0241(16) -0.0046(13) -0.0009(13) -0.0103(13)
C122 0.0236(17) 0.0249(17) 0.0219(16) -0.0027(13) -0.0028(13) -0.0114(13)
C123 0.0227(17) 0.0290(18) 0.0285(17) -0.0009(14) -0.0025(14) -0.0144(15)
C124 0.0291(19) 0.037(2) 0.0311(19) -0.0065(16) 0.0046(15) -0.0211(16)
C125 0.0318(19) 0.036(2) 0.0232(17) -0.0095(16) -0.0021(14) -0.0139(15)
C126 0.0222(17) 0.0276(17) 0.0254(17) -0.0038(14) -0.0019(13) -0.0129(14)
C127 0.030(2) 0.050(3) 0.041(3) 0.0011(18) -0.0008(17) -0.032(2)
C128 0.044(3) 0.057(3) 0.033(2) -0.001(2) -0.0047(18) -0.027(2)
C129 0.0239(17) 0.0219(16) 0.0218(16) -0.0044(13) -0.0008(13) -0.0085(13)
C130 0.0249(17) 0.0221(16) 0.0272(17) -0.0031(13) -0.0008(14) -0.0098(14)
C131 0.0253(18) 0.0268(18) 0.0291(18) -0.0071(14) -0.0021(14) -0.0088(15)
C132 0.0259(18) 0.0296(18) 0.0287(18) -0.0074(15) -0.0029(14) -0.0079(15)
C133 0.0227(17) 0.0301(18) 0.0227(16) -0.0018(14) -0.0014(13) -0.0112(14)
C134 0.0246(17) 0.0247(17) 0.0228(16) -0.0054(13) -0.0012(13) -0.0112(13)
C135 0.030(2) 0.032(2) 0.050(3) -0.0100(16) -0.0062(18) -0.0135(18)
C136 0.0243(19) 0.040(3) 0.045(3) -0.0021(16) -0.0046(17) -0.0221(19)
C137 0.0210(16) 0.0235(16) 0.0181(15) -0.0022(13) 0.0038(12) -0.0101(13)
C138 0.0237(17) 0.0285(18) 0.0225(16) -0.0037(14) -0.0033(13) -0.0107(14)
C139 0.0306(18) 0.0229(17) 0.0217(16) -0.0029(14) -0.0025(14) -0.0065(13)
C140 0.036(2) 0.0211(16) 0.0288(18) -0.0093(15) 0.0013(15) -0.0095(14)
C141 0.0266(18) 0.0264(17) 0.0271(17) -0.0070(14) 0.0025(14) -0.0121(14)
C142 0.0216(16) 0.0212(16) 0.0236(16) -0.0030(13) 0.0019(13) -0.0078(13)
C143 0.050(3) 0.030(2) 0.0283(19) -0.0043(18) -0.0121(18) -0.0037(16)
C144 0.033(2) 0.0289(19) 0.039(2) -0.0101(16) -0.0008(17) -0.0118(16)
C145 0.0152(15) 0.0224(16) 0.0228(16) -0.0027(12) 0.0001(12) -0.0076(13)
C146 0.0254(17) 0.0223(16) 0.0260(17) -0.0037(13) 0.0008(14) -0.0101(14)
C147 0.0317(19) 0.0347(19) 0.0208(16) -0.0094(16) 0.0007(14) -0.0089(15)
C148 0.034(2) 0.034(2) 0.0237(17) -0.0052(16) -0.0043(15) -0.0013(15)
C149 0.032(2) 0.0249(18) 0.0313(19) -0.0048(15) -0.0033(15) -0.0061(15)
C150 0.0281(18) 0.0233(17) 0.0255(17) -0.0040(14) -0.0015(14) -0.0090(14)
C151 0.049(3) 0.047(3) 0.0222(18) -0.019(2) -0.0000(17) -0.0106(17)
C152 0.055(3) 0.028(2) 0.037(3) -0.0060(19) -0.007(2) -0.0030(17)
B1 0.0242(19) 0.0190(17) 0.0217(17) -0.0028(14) -0.0008(15) -0.0072(14)
B2 0.0191(17) 0.0197(17) 0.0208(17) -0.0016(14) -0.0002(14) -0.0086(14)

loop_
_atom_type_symbol
_atom_type_description
_atom_type_scat_dispersion_real
_atom_type_scat_dispersion_imag
_atom_type_scat_source
C C 0.0033 0.0016
;
International Tables for Crystallography
(1992, Vol. C, Tables 4.2.6.8 and 6.1.1.4)
;
H H 0.0000 0.0000
;
International Tables for Crystallography
(1992, Vol. C, Table 6.1.1.4)
;
B B 0.0013 0.0007
;
International Tables for Crystallography
(1992, Vol. C, Tables 4.2.6.8 and 6.1.1.4)
;
F F 0.0171 0.0103
;
International Tables for Crystallography
(1992, Vol. C, Tables 4.2.6.8 and 6.1.1.4)
;
P P 0.1023 0.0942
;
International Tables for Crystallography
(1992, Vol. C, Tables 4.2.6.8 and 6.1.1.4)
;
Ru Ru -1.2594 0.8363
;
International Tables for Crystallography
(1992, Vol. C, Tables 4.2.6.8 and 6.1.1.4)
;

loop_
_geom_angle_atom_site_label_1
_geom_angle_atom_site_label_2
_geom_angle_atom_site_label_3
_geom_angle
_geom_angle_publ_flag
P1 Ru1 P2 70.92(4) yes
P1 Ru1 C1 92.19(14) yes
P1 Ru1 C15 134.51(11) yes
P1 Ru1 C16 102.87(12) yes
P1 Ru1 C17 100.72(12) yes
P1 Ru1 C18 128.66(13) yes
P1 Ru1 C19 160.86(11) yes
P2 Ru1 C1 83.55(12) yes
P2 Ru1 C15 154.57(11) yes
P2 Ru1 C16 158.07(10) yes
P2 Ru1 C17 122.34(10) yes
P2 Ru1 C18 105.77(11) yes
P2 Ru1 C19 119.53(10) yes
C1 Ru1 C15 93.97(17) yes
C1 Ru1 C16 118.11(15) yes
C1 Ru1 C17 153.63(17) yes
C1 Ru1 C18 139.09(18) yes
C1 Ru1 C19 104.52(17) yes
C15 Ru1 C16 36.69(16) yes
C15 Ru1 C17 60.67(15) yes
C15 Ru1 C18 60.63(15) yes
C15 Ru1 C19 36.71(14) yes
C16 Ru1 C17 36.63(13) yes
C16 Ru1 C18 60.88(14) yes
C16 Ru1 C19 61.14(15) yes
C17 Ru1 C18 36.00(15) yes
C17 Ru1 C19 60.24(16) yes
C18 Ru1 C19 35.98(16) yes
P3 Ru2 P4 70.16(4) yes
P3 Ru2 C77 92.80(13) yes
P3 Ru2 C91 159.25(9) yes
P3 Ru2 C92 125.53(11) yes
P3 Ru2 C93 99.03(13) yes
P3 Ru2 C94 104.34(13) yes
P3 Ru2 C95 137.15(11) yes
P4 Ru2 C77 84.71(11) yes
P4 Ru2 C91 127.90(8) yes
P4 Ru2 C92 163.94(11) yes
P4 Ru2 C93 148.06(13) yes
P4 Ru2 C94 115.20(11) yes
P4 Ru2 C95 106.12(10) yes
C77 Ru2 C91 98.66(16) yes
C77 Ru2 C92 96.92(17) yes
C77 Ru2 C93 126.62(16) yes
C77 Ru2 C94 157.07(18) yes
C77 Ru2 C95 129.92(17) yes
C91 Ru2 C92 36.04(13) yes
C91 Ru2 C93 60.27(16) yes
C91 Ru2 C94 60.60(16) yes
C91 Ru2 C95 36.42(14) yes
C92 Ru2 C93 36.29(18) yes
C92 Ru2 C94 60.74(16) yes
C92 Ru2 C95 60.75(14) yes
C93 Ru2 C94 36.44(15) yes
C93 Ru2 C95 60.80(14) yes
C94 Ru2 C95 36.59(15) yes
Ru1 P1 P2 54.46(4) yes
Ru1 P1 C20 95.37(14) yes
Ru1 P1 C21 120.55(15) yes
Ru1 P1 C27 119.15(15) yes
P2 P1 C20 43.87(13) yes
P2 P1 C21 140.84(12) yes
P2 P1 C27 112.83(12) yes
C20 P1 C21 109.47(17) yes
C20 P1 C27 109.05(18) yes
C21 P1 C27 102.61(17) yes
Ru1 P2 P1 54.62(3) yes
Ru1 P2 C20 95.65(12) yes
Ru1 P2 C33 122.27(16) yes
Ru1 P2 C39 119.13(14) yes
P1 P2 C20 44.01(12) yes
P1 P2 C33 141.14(13) yes
P1 P2 C39 108.87(14) yes
C20 P2 C33 108.45(19) yes
C20 P2 C39 104.6(2) yes
C33 P2 C39 104.52(17) yes
Ru2 P3 P4 55.28(4) yes
Ru2 P3 C96 95.44(13) yes
Ru2 P3 C97 121.66(14) yes
Ru2 P3 C103 116.89(14) yes
P4 P3 C96 43.99(12) yes
P4 P3 C97 144.46(11) yes
P4 P3 C103 107.82(10) yes
C96 P3 C97 110.63(16) yes
C96 P3 C103 107.56(17) yes
C97 P3 C103 103.81(16) yes
Ru2 P4 P3 54.56(3) yes
Ru2 P4 C96 94.46(11) yes
Ru2 P4 C109 124.22(14) yes
Ru2 P4 C115 119.61(13) yes
P3 P4 C96 43.67(11) yes
P3 P4 C109 143.12(12) yes
P3 P4 C115 108.32(12) yes
C96 P4 C109 108.36(17) yes
C96 P4 C115 105.92(19) yes
C109 P4 C115 102.29(15) yes
F52 F1 F53 127(4) yes
F52 F1 C51 79(4) yes
F53 F1 C51 51.9(9) yes
F53 F2 F54 106.2(18) yes
F53 F2 C51 64.2(15) yes
F54 F2 C51 51.0(9) yes
F52 F3 F54 110(2) yes
F52 F3 C51 48.5(12) yes
F54 F3 C51 72.4(16) yes
F49 F10 F50 111.8(17) yes
F49 F10 C60 54.1(8) yes
F50 F10 C60 66.8(13) yes
F50 F11 F51 127.1(18) yes
F50 F11 C60 57.1(11) yes
F51 F11 C60 78.2(17) yes
F49 F12 F51 117.0(15) yes
F49 F12 C60 75.6(13) yes
F51 F12 C60 53.6(9) yes
F10 F49 F12 126.3(16) yes
F10 F49 C60 55.2(7) yes
F12 F49 C60 72.1(13) yes
F10 F50 F11 120.6(16) yes
F10 F50 C60 70.6(13) yes
F11 F50 C60 53.6(9) yes
F11 F51 F12 112(2) yes
F11 F51 C60 64.9(17) yes
F12 F51 C60 50.5(8) yes
F1 F52 F3 115(5) yes
F1 F52 C51 72(4) yes
F3 F52 C51 49.1(11) yes
F1 F53 F2 130.3(17) yes
F1 F53 C51 54.7(9) yes
F2 F53 C51 80.5(15) yes
F2 F54 F3 129(2) yes
F2 F54 C51 53.7(8) yes
F3 F54 C51 77.1(18) yes
Ru1 C1 C2 175.3(4) yes
C1 C2 C3 120.0(4) yes
C1 C2 C4 119.7(4) yes
C3 C2 C4 120.3(3) yes
C2 C3 C5 119.9(4) yes
C2 C3 C9 120.9(5) yes
C5 C3 C9 119.2(4) yes
C2 C4 C10 120.6(4) yes
C2 C4 C14 120.1(4) yes
C10 C4 C14 119.3(4) yes
C3 C5 C6 120.0(5) yes
C5 C6 C7 119.7(6) yes
C6 C7 C8 120.6(5) yes
C7 C8 C9 120.0(5) yes
C3 C9 C8 120.5(5) yes
C4 C10 C11 119.6(4) yes
C10 C11 C12 120.5(5) yes
C11 C12 C13 120.2(5) yes
C12 C13 C14 120.3(4) yes
C4 C14 C13 120.1(5) yes
Ru1 C15 C16 71.4(3) yes
Ru1 C15 C19 72.2(3) yes
C16 C15 C19 107.9(4) yes
Ru1 C16 C15 71.9(3) yes
Ru1 C16 C17 73.4(3) yes
C15 C16 C17 107.7(4) yes
Ru1 C17 C16 70.0(3) yes
Ru1 C17 C18 72.4(2) yes
C16 C17 C18 108.2(4) yes
Ru1 C18 C17 71.6(3) yes
Ru1 C18 C19 70.6(3) yes
C17 C18 C19 107.8(4) yes
Ru1 C19 C15 71.1(3) yes
Ru1 C19 C18 73.4(3) yes
C15 C19 C18 108.4(4) yes
P1 C20 P2 92.1(2) yes
P1 C21 C22 119.0(3) yes
P1 C21 C26 120.4(4) yes
C22 C21 C26 120.6(3) yes
C21 C22 C23 119.2(4) yes
C22 C23 C24 120.0(5) yes
C23 C24 C25 121.1(4) yes
C24 C25 C26 119.3(4) yes
C21 C26 C25 119.7(5) yes
P1 C27 C28 116.5(4) yes
P1 C27 C32 124.1(3) yes
C28 C27 C32 119.4(4) yes
C27 C28 C29 120.0(5) yes
C28 C29 C30 120.2(5) yes
C29 C30 C31 120.5(5) yes
C30 C31 C32 119.9(5) yes
C27 C32 C31 120.0(4) yes
P2 C33 C34 118.2(4) yes
P2 C33 C38 122.6(4) yes
C34 C33 C38 119.2(4) yes
C33 C34 C35 120.1(5) yes
C34 C35 C36 120.7(6) yes
C35 C36 C37 119.8(5) yes
C36 C37 C38 120.4(6) yes
C33 C38 C37 119.8(6) yes
P2 C39 C40 119.8(3) yes
P2 C39 C44 120.9(3) yes
C40 C39 C44 119.1(4) yes
C39 C40 C41 120.2(4) yes
C40 C41 C42 119.9(5) yes
C41 C42 C43 120.5(5) yes
C42 C43 C44 120.0(5) yes
C39 C44 C43 120.3(5) yes
C46 C45 C50 115.3(3) yes
C46 C45 B1 119.1(3) yes
C50 C45 B1 124.5(3) yes
C45 C46 C47 122.6(3) yes
C46 C47 C48 120.8(4) yes
C46 C47 C51 119.4(4) yes
C48 C47 C51 119.8(3) yes
C47 C48 C49 117.9(3) yes
C48 C49 C50 120.8(3) yes
C48 C49 C52 120.2(3) yes
C50 C49 C52 119.0(4) yes
C45 C50 C49 122.6(4) yes
F1 C51 F2 106.0(10) yes
F1 C51 F3 106.5(9) yes
F1 C51 F52 28.3(15) yes
F1 C51 F53 73.4(14) yes
F1 C51 F54 121.4(12) yes
F1 C51 C47 114.8(6) yes
F2 C51 F3 105.2(7) yes
F2 C51 F52 127.7(15) yes
F2 C51 F53 35.2(13) yes
F2 C51 F54 75.3(11) yes
F2 C51 C47 112.0(6) yes
F3 C51 F52 82.4(13) yes
F3 C51 F53 127.6(10) yes
F3 C51 F54 30.6(11) yes
F3 C51 C47 111.8(5) yes
F52 C51 F53 99.7(18) yes
F52 C51 F54 105.6(15) yes
F52 C51 C47 112.5(13) yes
F53 C51 F54 103.4(13) yes
F53 C51 C47 115.2(9) yes
F54 C51 C47 118.4(10) yes
F4 C52 F5 106.4(4) yes
F4 C52 F6 105.5(4) yes
F4 C52 C49 113.9(4) yes
F5 C52 F6 105.8(4) yes
F5 C52 C49 112.6(4) yes
F6 C52 C49 112.1(4) yes
C54 C53 C58 116.0(4) yes
C54 C53 B1 121.0(3) yes
C58 C53 B1 122.5(4) yes
C53 C54 C55 122.4(4) yes
C54 C55 C56 120.3(5) yes
C54 C55 C59 120.9(4) yes
C56 C55 C59 118.8(4) yes
C55 C56 C57 118.5(4) yes
C56 C57 C58 120.9(4) yes
C56 C57 C60 119.3(4) yes
C58 C57 C60 119.8(4) yes
C53 C58 C57 121.9(4) yes
F7 C59 F8 104.4(5) yes
F7 C59 F9 104.3(5) yes
F7 C59 C55 112.7(4) yes
F8 C59 F9 106.8(4) yes
F8 C59 C55 114.4(4) yes
F9 C59 C55 113.4(5) yes
F10 C60 F11 109.2(11) yes
F10 C60 F12 102.5(8) yes
F10 C60 F49 70.8(11) yes
F10 C60 F50 42.6(12) yes
F10 C60 F51 131.5(11) yes
F10 C60 C57 111.4(8) yes
F11 C60 F12 110.1(10) yes
F11 C60 F49 126.0(11) yes
F11 C60 F50 69.3(12) yes
F11 C60 F51 36.9(10) yes
F11 C60 C57 113.5(7) yes
F12 C60 F49 32.3(10) yes
F12 C60 F50 130.7(8) yes
F12 C60 F51 75.9(10) yes
F12 C60 C57 109.5(6) yes
F49 C60 F50 105.9(11) yes
F49 C60 F51 101.1(11) yes
F49 C60 C57 116.0(8) yes
F50 C60 F51 101.8(12) yes
F50 C60 C57 115.4(8) yes
F51 C60 C57 114.6(7) yes
C62 C61 C66 115.7(4) yes
C62 C61 B1 118.9(4) yes
C66 C61 B1 124.7(3) yes
C61 C62 C63 122.6(4) yes
C62 C63 C64 120.2(4) yes
C62 C63 C67 119.9(4) yes
C64 C63 C67 119.9(4) yes
C63 C64 C65 118.3(5) yes
C64 C65 C66 121.0(4) yes
C64 C65 C68 120.5(5) yes
C66 C65 C68 118.5(4) yes
C61 C66 C65 122.2(3) yes
F13 C67 F14 108.9(4) yes
F13 C67 F15 104.5(4) yes
F13 C67 C63 113.7(4) yes
F14 C67 F15 103.6(4) yes
F14 C67 C63 112.7(3) yes
F15 C67 C63 112.6(4) yes
F16 C68 F17 106.4(4) yes
F16 C68 F18 106.1(4) yes
F16 C68 C65 113.4(4) yes
F17 C68 F18 105.3(4) yes
F17 C68 C65 112.3(4) yes
F18 C68 C65 112.8(5) yes
C70 C69 C74 115.4(3) yes
C70 C69 B1 122.5(4) yes
C74 C69 B1 121.8(3) yes
C69 C70 C71 122.1(4) yes
C70 C71 C72 120.9(3) yes
C70 C71 C75 119.7(4) yes
C72 C71 C75 119.4(3) yes
C71 C72 C73 118.0(3) yes
C72 C73 C74 121.2(4) yes
C72 C73 C76 119.0(3) yes
C74 C73 C76 119.6(4) yes
C69 C74 C73 122.3(3) yes
F19 C75 F20 106.3(4) yes
F19 C75 F21 105.8(3) yes
F19 C75 C71 111.6(3) yes
F20 C75 F21 107.7(4) yes
F20 C75 C71 112.4(3) yes
F21 C75 C71 112.7(4) yes
F22 C76 F23 106.4(4) yes
F22 C76 F24 105.5(4) yes
F22 C76 C73 111.2(4) yes
F23 C76 F24 106.1(4) yes
F23 C76 C73 113.3(4) yes
F24 C76 C73 113.7(4) yes
Ru2 C77 C78 173.6(4) yes
C77 C78 C79 121.6(3) yes
C77 C78 C80 117.7(3) yes
C79 C78 C80 120.8(3) yes
C78 C79 C81 120.6(4) yes
C78 C79 C85 121.0(4) yes
C81 C79 C85 118.3(4) yes
C78 C80 C86 121.0(4) yes
C78 C80 C90 119.5(4) yes
C86 C80 C90 119.5(4) yes
C79 C81 C82 121.3(4) yes
C81 C82 C83 119.9(5) yes
C82 C83 C84 119.8(4) yes
C83 C84 C85 120.3(4) yes
C79 C85 C84 120.4(5) yes
C80 C86 C87 120.2(5) yes
C86 C87 C88 120.2(6) yes
C87 C88 C89 119.7(4) yes
C88 C89 C90 120.7(5) yes
C80 C90 C89 119.6(5) yes
Ru2 C91 C92 71.8(3) yes
Ru2 C91 C95 71.7(3) yes
C92 C91 C95 108.7(4) yes
Ru2 C92 C91 72.1(3) yes
Ru2 C92 C93 71.2(3) yes
C91 C92 C93 107.7(4) yes
Ru2 C93 C92 72.5(3) yes
Ru2 C93 C94 72.7(3) yes
C92 C93 C94 109.0(4) yes
Ru2 C94 C93 70.8(3) yes
Ru2 C94 C95 71.5(3) yes
C93 C94 C95 107.2(4) yes
Ru2 C95 C91 71.9(3) yes
Ru2 C95 C94 71.9(3) yes
C91 C95 C94 107.4(3) yes
P3 C96 P4 92.34(19) yes
P3 C97 C98 120.5(3) yes
P3 C97 C102 120.5(3) yes
C98 C97 C102 119.0(3) yes
C97 C98 C99 120.6(5) yes
C98 C99 C100 119.3(4) yes
C99 C100 C101 120.3(4) yes
C100 C101 C102 120.2(5) yes
C97 C102 C101 120.4(4) yes
P3 C103 C104 117.1(3) yes
P3 C103 C108 123.9(3) yes
C104 C103 C108 119.0(4) yes
C103 C104 C105 120.3(4) yes
C104 C105 C106 120.3(4) yes
C105 C106 C107 119.8(4) yes
C106 C107 C108 120.3(4) yes
C103 C108 C107 120.3(4) yes
P4 C109 C110 117.7(3) yes
P4 C109 C114 123.0(3) yes
C110 C109 C114 119.3(3) yes
C109 C110 C111 120.1(4) yes
C110 C111 C112 119.8(4) yes
C111 C112 C113 120.3(4) yes
C112 C113 C114 119.9(4) yes
C109 C114 C113 120.5(4) yes
P4 C115 C116 122.0(4) yes
P4 C115 C120 119.2(3) yes
C116 C115 C120 118.8(4) yes
C115 C116 C117 120.6(5) yes
C116 C117 C118 119.7(5) yes
C117 C118 C119 120.5(4) yes
C118 C119 C120 119.7(5) yes
C115 C120 C119 120.8(4) yes
C122 C121 C126 115.6(3) yes
C122 C121 B2 121.7(4) yes
C126 C121 B2 122.3(3) yes
C121 C122 C123 122.5(4) yes
C122 C123 C124 121.2(3) yes
C122 C123 C127 119.1(4) yes
C124 C123 C127 119.7(4) yes
C123 C124 C125 117.7(4) yes
C124 C125 C126 121.2(4) yes
C124 C125 C128 119.1(4) yes
C126 C125 C128 119.7(4) yes
C121 C126 C125 121.8(3) yes
F25 C127 F26 105.4(4) yes
F25 C127 F27 105.8(4) yes
F25 C127 C123 111.3(4) yes
F26 C127 F27 107.5(4) yes
F26 C127 C123 112.6(4) yes
F27 C127 C123 113.8(4) yes
F28 C128 F29 106.8(4) yes
F28 C128 F30 102.2(4) yes
F28 C128 C125 114.2(5) yes
F29 C128 F30 106.5(5) yes
F29 C128 C125 114.4(4) yes
F30 C128 C125 111.8(4) yes
C130 C129 C134 115.3(4) yes
C130 C129 B2 120.2(3) yes
C134 C129 B2 124.4(4) yes
C129 C130 C131 122.3(4) yes
C130 C131 C132 121.3(4) yes
C130 C131 C135 118.5(3) yes
C132 C131 C135 120.2(4) yes
C131 C132 C133 117.4(4) yes
C132 C133 C134 121.4(4) yes
C132 C133 C136 119.5(4) yes
C134 C133 C136 119.1(4) yes
C129 C134 C133 122.3(4) yes
F31 C135 F32 105.2(4) yes
F31 C135 F33 107.4(4) yes
F31 C135 C131 112.9(4) yes
F32 C135 F33 104.2(5) yes
F32 C135 C131 112.1(4) yes
F33 C135 C131 114.2(4) yes
F34 C136 F35 107.2(4) yes
F34 C136 F36 105.6(3) yes
F34 C136 C133 113.2(4) yes
F35 C136 F36 104.8(4) yes
F35 C136 C133 113.3(3) yes
F36 C136 C133 112.1(3) yes
C138 C137 C142 114.9(4) yes
C138 C137 B2 122.0(4) yes
C142 C137 B2 122.5(3) yes
C137 C138 C139 122.6(4) yes
C138 C139 C140 120.8(3) yes
C138 C139 C143 120.7(4) yes
C140 C139 C143 118.5(4) yes
C139 C140 C141 118.4(4) yes
C140 C141 C142 120.3(4) yes
C140 C141 C144 120.0(4) yes
C142 C141 C144 119.7(3) yes
C137 C142 C141 122.9(3) yes
F37 C143 F38 109.1(4) yes
F37 C143 F39 103.7(4) yes
F37 C143 C139 114.6(4) yes
F38 C143 F39 103.8(4) yes
F38 C143 C139 112.6(4) yes
F39 C143 C139 112.2(4) yes
F40 C144 F41 107.5(5) yes
F40 C144 F42 104.1(4) yes
F40 C144 C141 113.6(4) yes
F41 C144 F42 103.3(4) yes
F41 C144 C141 113.2(4) yes
F42 C144 C141 114.1(4) yes
C146 C145 C150 115.1(3) yes
C146 C145 B2 124.2(3) yes
C150 C145 B2 120.6(4) yes
C145 C146 C147 122.5(4) yes
C146 C147 C148 121.2(4) yes
C146 C147 C151 118.9(4) yes
C148 C147 C151 119.9(4) yes
C147 C148 C149 117.5(4) yes
C148 C149 C150 121.2(4) yes
C148 C149 C152 120.6(4) yes
C150 C149 C152 118.2(4) yes
C145 C150 C149 122.4(4) yes
F43 C151 F44 102.7(5) yes
F43 C151 F45 104.7(5) yes
F43 C151 C147 113.2(4) yes
F44 C151 F45 106.9(5) yes
F44 C151 C147 113.3(5) yes
F45 C151 C147 114.9(4) yes
F46 C152 F47 108.4(4) yes
F46 C152 F48 105.4(4) yes
F46 C152 C149 113.5(5) yes
F47 C152 F48 104.3(5) yes
F47 C152 C149 112.4(4) yes
F48 C152 C149 112.2(4) yes
C45 B1 C53 113.4(3) yes
C45 B1 C61 100.5(3) yes
C45 B1 C69 111.8(3) yes
C53 B1 C61 112.4(3) yes
C53 B1 C69 104.6(3) yes
C61 B1 C69 114.5(3) yes
C121 B2 C129 111.5(4) yes
C121 B2 C137 103.1(3) yes
C121 B2 C145 110.6(3) yes
C129 B2 C137 113.6(3) yes
C129 B2 C145 105.5(3) yes
C137 B2 C145 112.7(4) yes
C3 C5 H5 119.986 no
C6 C5 H5 120.004 no
C5 C6 H6 120.170 no
C7 C6 H6 120.162 no
C6 C7 H7 119.716 no
C8 C7 H7 119.709 no
C7 C8 H8 120.003 no
C9 C8 H8 119.971 no
C3 C9 H9 119.726 no
C8 C9 H9 119.747 no
C4 C10 H10 120.215 no
C11 C10 H10 120.232 no
C10 C11 H11 119.736 no
C12 C11 H11 119.746 no
C11 C12 H12 119.900 no
C13 C12 H12 119.886 no
C12 C13 H13 119.877 no
C14 C13 H13 119.835 no
C4 C14 H14 119.953 no
C13 C14 H14 119.946 no
Ru1 C15 H15 122.081 no
C16 C15 H15 126.051 no
C19 C15 H15 126.047 no
Ru1 C16 H16 120.381 no
C15 C16 H16 126.147 no
C17 C16 H16 126.170 no
Ru1 C17 H17 123.320 no
C16 C17 H17 125.922 no
C18 C17 H17 125.922 no
Ru1 C18 H18 123.308 no
C17 C18 H18 126.094 no
C19 C18 H18 126.110 no
Ru1 C19 H19 121.401 no
C15 C19 H19 125.783 no
C18 C19 H19 125.784 no
P1 C20 H20A 113.273 no
P1 C20 H20B 113.264 no
P2 C20 H20A 113.272 no
P2 C20 H20B 113.270 no
H20A C20 H20B 110.595 no
C21 C22 H22 120.373 no
C23 C22 H22 120.377 no
C22 C23 H23 120.018 no
C24 C23 H23 120.019 no
C23 C24 H24 119.448 no
C25 C24 H24 119.432 no
C24 C25 H25 120.342 no
C26 C25 H25 120.344 no
C21 C26 H26 120.136 no
C25 C26 H26 120.130 no
C27 C28 H28 119.994 no
C29 C28 H28 120.009 no
C28 C29 H29 119.909 no
C30 C29 H29 119.911 no
C29 C30 H30 119.765 no
C31 C30 H30 119.774 no
C30 C31 H31 120.038 no
C32 C31 H31 120.040 no
C27 C32 H32 119.974 no
C31 C32 H32 119.988 no
C33 C34 H34 119.958 no
C35 C34 H34 119.964 no
C34 C35 H35 119.641 no
C36 C35 H35 119.636 no
C35 C36 H36 120.106 no
C37 C36 H36 120.082 no
C36 C37 H37 119.805 no
C38 C37 H37 119.810 no
C33 C38 H38 120.101 no
C37 C38 H38 120.098 no
C39 C40 H40 119.922 no
C41 C40 H40 119.921 no
C40 C41 H41 120.026 no
C42 C41 H41 120.049 no
C41 C42 H42 119.744 no
C43 C42 H42 119.761 no
C42 C43 H43 120.009 no
C44 C43 H43 120.017 no
C39 C44 H44 119.839 no
C43 C44 H44 119.841 no
C45 C46 H46 118.714 no
C47 C46 H46 118.717 no
C47 C48 H48 121.077 no
C49 C48 H48 121.071 no
C45 C50 H50 118.715 no
C49 C50 H50 118.721 no
C53 C54 H54 118.816 no
C55 C54 H54 118.812 no
C55 C56 H56 120.764 no
C57 C56 H56 120.757 no
C53 C58 H58 119.047 no
C57 C58 H58 119.029 no
C61 C62 H62 118.714 no
C63 C62 H62 118.698 no
C63 C64 H64 120.838 no
C65 C64 H64 120.825 no
C61 C66 H66 118.919 no
C65 C66 H66 118.916 no
C69 C70 H70 118.945 no
C71 C70 H70 118.944 no
C71 C72 H72 120.995 no
C73 C72 H72 121.001 no
C69 C74 H74 118.822 no
C73 C74 H74 118.842 no
C79 C81 H81 119.332 no
C82 C81 H81 119.335 no
C81 C82 H82 120.059 no
C83 C82 H82 120.054 no
C82 C83 H83 120.109 no
C84 C83 H83 120.113 no
C83 C84 H84 119.854 no
C85 C84 H84 119.866 no
C79 C85 H85 119.784 no
C84 C85 H85 119.778 no
C80 C86 H86 119.922 no
C87 C86 H86 119.911 no
C86 C87 H87 119.908 no
C88 C87 H87 119.903 no
C87 C88 H88 120.123 no
C89 C88 H88 120.137 no
C88 C89 H89 119.628 no
C90 C89 H89 119.626 no
C80 C90 H90 120.208 no
C89 C90 H90 120.199 no
Ru2 C91 H91 122.481 no
C92 C91 H91 125.665 no
C95 C91 H91 125.661 no
Ru2 C92 H92 122.246 no
C91 C92 H92 126.152 no
C93 C92 H92 126.141 no
Ru2 C93 H93 120.904 no
C92 C93 H93 125.514 no
C94 C93 H93 125.522 no
Ru2 C94 H94 122.992 no
C93 C94 H94 126.401 no
C95 C94 H94 126.412 no
Ru2 C95 H95 121.656 no
C91 C95 H95 126.288 no
C94 C95 H95 126.264 no
P3 C96 H96A 113.215 no
P3 C96 H96B 113.224 no
P4 C96 H96A 113.232 no
P4 C96 H96B 113.232 no
H96A C96 H96B 110.577 no
C97 C98 H98 119.670 no
C99 C98 H98 119.680 no
C98 C99 H99 120.328 no
C100 C99 H99 120.331 no
C99 C100 H100 119.850 no
C101 C100 H100 119.867 no
C100 C101 H101 119.883 no
C102 C101 H101 119.876 no
C97 C102 H102 119.786 no
C101 C102 H102 119.772 no
C103 C104 H104 119.842 no
C105 C104 H104 119.845 no
C104 C105 H105 119.850 no
C106 C105 H105 119.858 no
C105 C106 H106 120.112 no
C107 C106 H106 120.124 no
C106 C107 H107 119.849 no
C108 C107 H107 119.869 no
C103 C108 H108 119.840 no
C107 C108 H108 119.835 no
C109 C110 H110 119.939 no
C111 C110 H110 119.940 no
C110 C111 H111 120.095 no
C112 C111 H111 120.084 no
C111 C112 H112 119.824 no
C113 C112 H112 119.828 no
C112 C113 H113 120.076 no
C114 C113 H113 120.070 no
C109 C114 H114 119.739 no
C113 C114 H114 119.735 no
C115 C116 H116 119.681 no
C117 C116 H116 119.678 no
C116 C117 H117 120.163 no
C118 C117 H117 120.150 no
C117 C118 H118 119.767 no
C119 C118 H118 119.738 no
C118 C119 H119 120.179 no
C120 C119 H119 120.168 no
C115 C120 H120 119.627 no
C119 C120 H120 119.619 no
C121 C122 H122 118.748 no
C123 C122 H122 118.741 no
C123 C124 H124 121.116 no
C125 C124 H124 121.145 no
C121 C126 H126 119.111 no
C125 C126 H126 119.093 no
C129 C130 H130 118.837 no
C131 C130 H130 118.850 no
C131 C132 H132 121.302 no
C133 C132 H132 121.313 no
C129 C134 H134 118.852 no
C133 C134 H134 118.864 no
C137 C138 H138 118.689 no
C139 C138 H138 118.695 no
C139 C140 H140 120.788 no
C141 C140 H140 120.795 no
C137 C142 H142 118.567 no
C141 C142 H142 118.574 no
C145 C146 H146 118.762 no
C147 C146 H146 118.769 no
C147 C148 H148 121.251 no
C149 C148 H148 121.264 no
C145 C150 H150 118.796 no
C149 C150 H150 118.781 no

loop_
_geom_bond_atom_site_label_1
_geom_bond_atom_site_label_2
_geom_bond_distance
_geom_bond_publ_flag
Ru1 P1 2.2961(12) yes
Ru1 P2 2.2917(10) yes
Ru1 C1 1.841(4) yes
Ru1 C15 2.245(5) yes
Ru1 C16 2.239(5) yes
Ru1 C17 2.283(4) yes
Ru1 C18 2.294(4) yes
Ru1 C19 2.258(5) yes
Ru2 P3 2.2927(12) yes
Ru2 P4 2.3128(11) yes
Ru2 C77 1.847(4) yes
Ru2 C91 2.276(5) yes
Ru2 C92 2.271(5) yes
Ru2 C93 2.254(4) yes
Ru2 C94 2.279(5) yes
Ru2 C95 2.273(5) yes
P1 P2 2.6617(12) yes
P1 C20 1.851(4) yes
P1 C21 1.807(4) yes
P1 C27 1.815(4) yes
P2 C20 1.846(5) yes
P2 C33 1.801(4) yes
P2 C39 1.827(4) yes
P3 P4 2.6470(12) yes
P3 C96 1.829(4) yes
P3 C97 1.805(3) yes
P3 C103 1.810(4) yes
P4 C96 1.840(4) yes
P4 C109 1.818(4) yes
P4 C115 1.813(4) yes
F1 F52 0.63(4) yes
F1 F53 1.49(3) yes
F1 C51 1.272(12) yes
F2 F53 0.78(3) yes
F2 F54 1.61(2) yes
F2 C51 1.343(14) yes
F3 F52 1.74(3) yes
F3 F54 0.69(3) yes
F3 C51 1.325(9) yes
F4 C52 1.324(5) yes
F5 C52 1.332(6) yes
F6 C52 1.331(6) yes
F7 C59 1.332(7) yes
F8 C59 1.321(6) yes
F9 C59 1.316(7) yes
F10 F49 1.52(2) yes
F10 F50 0.95(3) yes
F10 C60 1.319(12) yes
F11 F50 1.43(3) yes
F11 F51 0.82(2) yes
F11 C60 1.234(14) yes
F12 F49 0.72(3) yes
F12 F51 1.61(3) yes
F12 C60 1.279(10) yes
F13 C67 1.312(6) yes
F14 C67 1.305(6) yes
F15 C67 1.354(7) yes
F16 C68 1.345(7) yes
F17 C68 1.351(5) yes
F18 C68 1.341(6) yes
F19 C75 1.340(5) yes
F20 C75 1.331(6) yes
F21 C75 1.337(4) yes
F22 C76 1.341(7) yes
F23 C76 1.317(5) yes
F24 C76 1.334(5) yes
F25 C127 1.347(5) yes
F26 C127 1.333(6) yes
F27 C127 1.324(6) yes
F28 C128 1.315(6) yes
F29 C128 1.298(6) yes
F30 C128 1.327(8) yes
F31 C135 1.324(5) yes
F32 C135 1.343(6) yes
F33 C135 1.316(5) yes
F34 C136 1.329(5) yes
F35 C136 1.330(6) yes
F36 C136 1.345(5) yes
F37 C143 1.302(7) yes
F38 C143 1.298(6) yes
F39 C143 1.335(6) yes
F40 C144 1.282(7) yes
F41 C144 1.305(6) yes
F42 C144 1.317(5) yes
F43 C151 1.318(6) yes
F44 C151 1.297(6) yes
F45 C151 1.287(6) yes
F46 C152 1.321(5) yes
F47 C152 1.325(7) yes
F48 C152 1.346(6) yes
F49 C60 1.302(13) yes
F50 C60 1.286(17) yes
F51 C60 1.33(3) yes
F52 C51 1.31(4) yes
F53 C51 1.226(15) yes
F54 C51 1.296(18) yes
C1 C2 1.327(5) yes
C2 C3 1.502(6) yes
C2 C4 1.505(5) yes
C3 C5 1.398(7) yes
C3 C9 1.382(6) yes
C4 C10 1.395(7) yes
C4 C14 1.385(6) yes
C5 C6 1.389(7) yes
C6 C7 1.384(7) yes
C7 C8 1.369(9) yes
C8 C9 1.386(7) yes
C10 C11 1.382(6) yes
C11 C12 1.377(7) yes
C12 C13 1.361(8) yes
C13 C14 1.389(7) yes
C15 C16 1.411(6) yes
C15 C19 1.418(5) yes
C16 C17 1.422(5) yes
C17 C18 1.414(6) yes
C18 C19 1.406(6) yes
C21 C22 1.390(7) yes
C21 C26 1.389(6) yes
C22 C23 1.386(5) yes
C23 C24 1.379(6) yes
C24 C25 1.381(7) yes
C25 C26 1.389(5) yes
C27 C28 1.399(6) yes
C27 C32 1.388(6) yes
C28 C29 1.386(7) yes
C29 C30 1.374(8) yes
C30 C31 1.382(7) yes
C31 C32 1.392(7) yes
C33 C34 1.391(8) yes
C33 C38 1.381(7) yes
C34 C35 1.389(7) yes
C35 C36 1.363(10) yes
C36 C37 1.374(10) yes
C37 C38 1.402(7) yes
C39 C40 1.383(6) yes
C39 C44 1.379(6) yes
C40 C41 1.395(6) yes
C41 C42 1.368(8) yes
C42 C43 1.364(8) yes
C43 C44 1.394(7) yes
C45 C46 1.401(5) yes
C45 C50 1.393(5) yes
C45 B1 1.649(5) yes
C46 C47 1.388(5) yes
C47 C48 1.386(5) yes
C47 C51 1.492(6) yes
C48 C49 1.384(5) yes
C49 C50 1.393(5) yes
C49 C52 1.496(5) yes
C53 C54 1.404(6) yes
C53 C58 1.400(5) yes
C53 B1 1.638(6) yes
C54 C55 1.392(6) yes
C55 C56 1.387(6) yes
C55 C59 1.488(8) yes
C56 C57 1.389(7) yes
C57 C58 1.391(6) yes
C57 C60 1.509(6) yes
C61 C62 1.399(5) yes
C61 C66 1.394(6) yes
C61 B1 1.636(7) yes
C62 C63 1.387(7) yes
C63 C64 1.394(6) yes
C63 C67 1.490(5) yes
C64 C65 1.373(5) yes
C65 C66 1.394(6) yes
C65 C68 1.483(7) yes
C69 C70 1.407(5) yes
C69 C74 1.403(6) yes
C69 B1 1.640(5) yes
C70 C71 1.391(5) yes
C71 C72 1.390(6) yes
C71 C75 1.499(5) yes
C72 C73 1.376(5) yes
C73 C74 1.388(5) yes
C73 C76 1.491(7) yes
C77 C78 1.326(5) yes
C78 C79 1.491(5) yes
C78 C80 1.499(5) yes
C79 C81 1.386(6) yes
C79 C85 1.388(6) yes
C80 C86 1.387(7) yes
C80 C90 1.399(6) yes
C81 C82 1.387(6) yes
C82 C83 1.373(7) yes
C83 C84 1.381(8) yes
C84 C85 1.393(6) yes
C86 C87 1.391(6) yes
C87 C88 1.390(8) yes
C88 C89 1.374(9) yes
C89 C90 1.393(6) yes
C91 C92 1.407(5) yes
C91 C95 1.422(6) yes
C92 C93 1.409(7) yes
C93 C94 1.417(6) yes
C94 C95 1.429(6) yes
C97 C98 1.387(6) yes
C97 C102 1.388(7) yes
C98 C99 1.392(5) yes
C99 C100 1.381(7) yes
C100 C101 1.380(7) yes
C101 C102 1.378(5) yes
C103 C104 1.393(5) yes
C103 C108 1.378(6) yes
C104 C105 1.384(6) yes
C105 C106 1.376(6) yes
C106 C107 1.375(6) yes
C107 C108 1.392(6) yes
C109 C110 1.389(5) yes
C109 C114 1.384(6) yes
C110 C111 1.394(6) yes
C111 C112 1.385(7) yes
C112 C113 1.373(7) yes
C113 C114 1.393(6) yes
C115 C116 1.389(7) yes
C115 C120 1.392(6) yes
C116 C117 1.384(6) yes
C117 C118 1.383(9) yes
C118 C119 1.378(7) yes
C119 C120 1.384(6) yes
C121 C122 1.402(5) yes
C121 C126 1.405(5) yes
C121 B2 1.643(6) yes
C122 C123 1.385(5) yes
C123 C124 1.382(6) yes
C123 C127 1.499(5) yes
C124 C125 1.389(5) yes
C125 C126 1.395(6) yes
C125 C128 1.486(6) yes
C129 C130 1.406(6) yes
C129 C134 1.398(5) yes
C129 B2 1.633(6) yes
C130 C131 1.391(6) yes
C131 C132 1.383(5) yes
C131 C135 1.495(7) yes
C132 C133 1.387(6) yes
C133 C134 1.391(5) yes
C133 C136 1.498(6) yes
C137 C138 1.409(4) yes
C137 C142 1.397(6) yes
C137 B2 1.641(6) yes
C138 C139 1.387(6) yes
C139 C140 1.385(6) yes
C139 C143 1.500(5) yes
C140 C141 1.380(5) yes
C141 C142 1.402(5) yes
C141 C144 1.488(6) yes
C145 C146 1.395(6) yes
C145 C150 1.407(5) yes
C145 B2 1.649(5) yes
C146 C147 1.392(5) yes
C147 C148 1.390(6) yes
C147 C151 1.493(7) yes
C148 C149 1.380(7) yes
C149 C150 1.390(5) yes
C149 C152 1.503(6) yes
C5 H5 0.950 no
C6 H6 0.950 no
C7 H7 0.950 no
C8 H8 0.950 no
C9 H9 0.950 no
C10 H10 0.950 no
C11 H11 0.950 no
C12 H12 0.950 no
C13 H13 0.950 no
C14 H14 0.950 no
C15 H15 0.950 no
C16 H16 0.950 no
C17 H17 0.950 no
C18 H18 0.950 no
C19 H19 0.950 no
C20 H20A 0.990 no
C20 H20B 0.990 no
C22 H22 0.950 no
C23 H23 0.950 no
C24 H24 0.950 no
C25 H25 0.950 no
C26 H26 0.950 no
C28 H28 0.950 no
C29 H29 0.950 no
C30 H30 0.950 no
C31 H31 0.950 no
C32 H32 0.950 no
C34 H34 0.950 no
C35 H35 0.950 no
C36 H36 0.950 no
C37 H37 0.950 no
C38 H38 0.950 no
C40 H40 0.950 no
C41 H41 0.950 no
C42 H42 0.950 no
C43 H43 0.950 no
C44 H44 0.950 no
C46 H46 0.950 no
C48 H48 0.950 no
C50 H50 0.950 no
C54 H54 0.950 no
C56 H56 0.950 no
C58 H58 0.950 no
C62 H62 0.950 no
C64 H64 0.950 no
C66 H66 0.950 no
C70 H70 0.950 no
C72 H72 0.950 no
C74 H74 0.950 no
C81 H81 0.950 no
C82 H82 0.950 no
C83 H83 0.950 no
C84 H84 0.950 no
C85 H85 0.950 no
C86 H86 0.950 no
C87 H87 0.950 no
C88 H88 0.950 no
C89 H89 0.950 no
C90 H90 0.950 no
C91 H91 0.950 no
C92 H92 0.950 no
C93 H93 0.950 no
C94 H94 0.950 no
C95 H95 0.950 no
C96 H96A 0.990 no
C96 H96B 0.990 no
C98 H98 0.950 no
C99 H99 0.950 no
C100 H100 0.950 no
C101 H101 0.950 no
C102 H102 0.950 no
C104 H104 0.950 no
C105 H105 0.950 no
C106 H106 0.950 no
C107 H107 0.950 no
C108 H108 0.950 no
C110 H110 0.950 no
C111 H111 0.950 no
C112 H112 0.950 no
C113 H113 0.950 no
C114 H114 0.950 no
C116 H116 0.950 no
C117 H117 0.950 no
C118 H118 0.950 no
C119 H119 0.950 no
C120 H120 0.950 no
C122 H122 0.950 no
C124 H124 0.950 no
C126 H126 0.950 no
C130 H130 0.950 no
C132 H132 0.950 no
C134 H134 0.950 no
C138 H138 0.950 no
C140 H140 0.950 no
C142 H142 0.950 no
C146 H146 0.950 no
C148 H148 0.950 no
C150 H150 0.950 no

loop_
_geom_contact_atom_site_label_1
_geom_contact_atom_site_label_2
_geom_contact_distance
_geom_contact_publ_flag
_geom_contact_site_symmetry_2
F1 C46 2.808(12) no .
F1 C48 3.519(12) no .
F2 C46 3.140(12) no .
F2 C48 3.236(11) no .
F3 C46 3.583(10) no .
F3 C48 2.712(11) no .
F4 C48 2.731(5) no .
F5 C48 3.472(5) no .
F5 C50 2.910(5) no .
F6 C48 3.371(5) no .
F6 C50 2.973(4) no .
F7 C54 3.365(7) no .
F7 C56 3.000(7) no .
F8 C54 2.754(6) no .
F9 C54 3.498(7) no .
F9 C56 2.869(7) no .
F10 C56 2.673(15) no .
F11 C56 3.402(16) no .
F11 C58 2.902(14) no .
F12 C56 3.281(11) no .
F12 C58 2.957(9) no .
F13 C62 2.810(4) no .
F13 C64 3.543(5) no .
F14 C62 3.164(6) no .
F14 C64 3.210(5) no .
F15 C64 2.751(5) no .
F16 C64 2.723(6) no .
F17 C64 3.358(5) no .
F17 C66 2.993(5) no .
F18 C64 3.479(5) no .
F18 C66 2.874(5) no .
F19 C70 2.939(4) no .
F19 C72 3.431(5) no .
F20 C70 2.964(4) no .
F20 C72 3.412(5) no .
F21 C72 2.697(4) no .
F22 C72 3.154(7) no .
F22 C74 3.155(7) no .
F23 C72 3.556(5) no .
F23 C74 2.782(5) no .
F24 C72 2.766(5) no .
F24 C74 3.599(5) no .
F25 C122 3.020(4) no .
F25 C124 3.342(5) no .
F26 C122 2.857(4) no .
F26 C124 3.495(5) no .
F27 C124 2.725(5) no .
F28 C124 3.545(5) no .
F28 C126 2.821(5) no .
F29 C124 2.733(5) no .
F29 C126 3.595(5) no .
F30 C124 3.251(7) no .
F30 C126 3.085(6) no .
F31 C130 2.836(5) no .
F31 C132 3.500(5) no .
F32 C130 3.042(6) no .
F32 C132 3.337(6) no .
F33 C132 2.740(6) no .
F34 C132 2.728(5) no .
F35 C132 3.325(6) no .
F35 C134 3.076(5) no .
F36 C132 3.522(5) no .
F36 C134 2.836(4) no .
F37 C138 2.776(4) no .
F37 C140 3.596(6) no .
F38 C138 3.324(5) no .
F38 C140 3.018(6) no .
F39 C138 3.524(5) no .
F39 C140 2.819(5) no .
F40 C140 3.255(6) no .
F40 C142 3.088(8) no .
F41 C140 2.731(6) no .
F41 C142 3.595(6) no .
F42 C140 3.528(5) no .
F42 C142 2.849(5) no .
F43 C146 2.837(6) no .
F43 C148 3.507(6) no .
F44 C146 3.032(7) no .
F44 C148 3.327(8) no .
F45 C146 3.595(6) no .
F45 C148 2.746(7) no .
F46 C148 2.737(5) no .
F47 C148 3.386(6) no .
F47 C150 2.989(5) no .
F48 C148 3.488(6) no .
F48 C150 2.865(4) no .
F49 C56 3.122(17) no .
F49 C58 3.336(17) no .
F50 C56 2.92(2) no .
F50 C58 3.503(16) no .
F51 C58 2.772(18) no .
F52 C46 2.99(3) no .
F52 C48 3.35(3) no .
F53 C46 2.842(18) no .
F53 C48 3.438(18) no .
F54 C48 2.80(2) no .
C1 C5 2.990(7) no .
C1 C10 3.304(6) no .
C1 C14 3.317(5) no .
C1 C20 3.229(6) no .
C1 C26 3.512(6) no .
C1 C33 3.252(5) no .
C3 C7 2.772(7) no .
C3 C10 3.485(7) no .
C3 C14 3.423(6) no .
C3 C34 3.538(6) no .
C4 C9 3.114(6) no .
C4 C12 2.770(6) no .
C4 C26 3.467(6) no .
C5 C8 2.767(7) no .
C6 C9 2.766(9) no .
C9 C10 3.561(7) no .
C10 C13 2.765(6) no .
C11 C14 2.755(8) no .
C13 C25 3.454(7) no .
C14 C26 3.500(6) no .
C17 C28 3.576(7) no .
C18 C40 3.600(7) no .
C20 C22 3.452(5) no .
C20 C32 3.253(6) no .
C20 C38 3.203(6) no .
C21 C24 2.754(5) no .
C21 C28 3.296(5) no .
C22 C25 2.785(6) no .
C22 C27 3.248(5) no .
C23 C26 2.774(7) no .
C27 C30 2.776(7) no .
C27 C40 3.576(6) no .
C28 C31 2.771(7) no .
C29 C32 2.773(7) no .
C32 C40 3.346(7) no .
C33 C36 2.783(7) no .
C33 C44 3.115(6) no .
C34 C37 2.756(9) no .
C34 C39 3.551(7) no .
C35 C38 2.761(9) no .
C39 C42 2.772(6) no .
C40 C43 2.756(7) no .
C41 C44 2.755(7) no .
C45 C48 2.853(5) no .
C45 C54 3.206(5) no .
C45 C62 3.094(6) no .
C45 C66 3.470(6) no .
C45 C74 3.072(5) no .
C46 C49 2.744(5) no .
C46 C61 3.121(5) no .
C46 C66 3.558(6) no .
C46 C69 3.176(4) no .
C46 C74 3.232(5) no .
C47 C50 2.746(5) no .
C50 C53 3.155(5) no .
C50 C54 3.255(5) no .
C50 C61 3.438(6) no .
C50 C62 3.481(6) no .
C53 C56 2.844(6) no .
C53 C62 3.176(6) no .
C53 C70 3.311(5) no .
C53 C74 3.490(5) no .
C54 C57 2.752(6) no .
C54 C69 3.285(5) no .
C55 C58 2.765(7) no .
C58 C61 3.108(5) no .
C58 C62 3.304(6) no .
C58 C69 3.477(5) no .
C61 C64 2.843(7) no .
C61 C70 3.263(5) no .
C62 C65 2.744(6) no .
C63 C66 2.752(5) no .
C66 C69 3.161(6) no .
C66 C70 3.291(5) no .
C69 C72 2.853(5) no .
C70 C73 2.751(6) no .
C71 C74 2.749(5) no .
C77 C81 2.928(6) no .
C77 C86 3.312(6) no .
C77 C90 3.249(5) no .
C77 C96 3.216(6) no .
C77 C98 3.534(5) no .
C77 C109 3.378(5) no .
C77 C114 3.597(5) no .
C78 C114 3.572(6) no .
C79 C83 2.792(6) no .
C79 C86 3.418(6) no .
C79 C90 3.472(5) no .
C79 C114 3.301(6) no .
C80 C85 3.023(5) no .
C80 C88 2.787(6) no .
C80 C98 3.434(5) no .
C81 C84 2.750(6) no .
C81 C109 3.489(6) no .
C81 C114 3.503(7) no .
C82 C85 2.765(7) no .
C82 C112 3.510(8) no .
C83 C112 3.557(7) no .
C84 C113 3.581(7) no .
C85 C86 3.446(7) no .
C85 C113 3.582(6) no .
C86 C89 2.771(7) no .
C86 C98 3.540(6) no .
C87 C90 2.776(8) no .
C87 C99 3.576(6) no .
C88 C99 3.489(6) no .
C96 C102 3.549(5) no .
C96 C108 3.194(6) no .
C96 C114 3.256(5) no .
C96 C120 3.324(5) no .
C97 C100 2.777(5) no .
C97 C104 3.227(5) no .
C98 C101 2.760(7) no .
C99 C102 2.771(7) no .
C102 C103 3.234(5) no .
C102 C104 3.562(6) no .
C103 C106 2.781(6) no .
C104 C107 2.757(6) no .
C105 C108 2.760(6) no .
C108 C115 3.359(6) no .
C109 C112 2.779(6) no .
C109 C120 3.278(6) no .
C110 C113 2.772(6) no .
C110 C115 3.135(6) no .
C110 C120 3.546(6) no .
C111 C114 2.766(6) no .
C115 C118 2.777(6) no .
C116 C119 2.768(8) no .
C117 C120 2.765(7) no .
C121 C124 2.854(6) no .
C121 C130 3.122(5) no .
C121 C138 3.360(5) no .
C121 C142 3.363(6) no .
C121 C150 3.113(5) no .
C122 C125 2.746(6) no .
C122 C137 3.377(5) no .
C122 C145 3.078(5) no .
C122 C150 3.158(5) no .
C123 C126 2.754(5) no .
C126 C129 3.138(5) no .
C126 C130 3.283(5) no .
C126 C137 3.347(6) no .
C129 C132 2.861(6) no .
C129 C138 3.163(5) no .
C129 C146 3.541(6) no .
C129 C150 3.336(5) no .
C130 C133 2.743(5) no .
C130 C145 3.301(6) no .
C130 C150 3.458(5) no .
C131 C134 2.748(6) no .
C134 C137 3.153(5) no .
C134 C138 3.158(5) no .
C134 C145 3.548(5) no .
C137 C140 2.857(5) no .
C137 C146 3.146(4) no .
C138 C141 2.753(6) no .
C139 C142 2.748(4) no .
C142 C145 3.143(5) no .
C142 C146 3.126(5) no .
C145 C148 2.861(5) no .
C146 C149 2.747(6) no .
C147 C150 2.743(7) no .
F2 F36 3.582(13) no 1_655
F2 C91 3.448(13) no .
F3 F36 3.249(12) no 1_655
F3 C18 3.181(11) no 1_655
F3 C19 3.161(10) no 1_655
F4 C6 3.340(6) no 1_655
F4 C13 3.337(6) no 2_556
F4 C14 3.529(5) no 2_556
F5 F40 3.300(6) no .
F5 F41 2.895(6) no .
F5 F42 3.384(6) no .
F5 C144 3.472(6) no .
F6 F45 3.480(7) no 2_556
F6 C148 3.539(5) no 2_556
F7 F22 3.465(7) no 2_565
F7 C110 3.370(5) no 2_565
F8 F41 3.058(5) no .
F9 C140 3.571(7) no .
F10 F31 3.411(15) no 1_565
F10 F32 3.596(11) no 1_565
F10 C41 3.455(13) no .
F10 C42 3.556(12) no .
F11 F47 3.432(13) no 1_565
F11 F48 3.040(15) no 1_565
F12 F30 3.405(10) no 1_565
F12 C124 3.401(11) no 1_565
F12 C125 3.402(10) no 1_565
F13 F46 3.146(5) no 2_556
F13 F47 3.188(4) no 2_556
F13 C36 3.426(6) no 1_655
F14 F46 3.286(5) no 1_565
F14 F48 2.850(5) no 1_565
F14 C22 3.530(6) no 2_566
F15 C20 3.559(7) no 2_566
F15 C32 3.453(6) no 2_566
F15 C36 3.441(7) no 1_655
F16 F33 3.101(5) no 1_665
F16 C10 3.442(6) no 2_566
F16 C11 3.432(6) no 2_566
F16 C43 3.487(6) no 1_655
F17 F25 3.575(5) no 1_565
F17 F26 3.138(4) no 1_565
F17 F27 3.171(4) no 1_565
F17 C11 3.504(7) no 2_566
F17 C100 3.136(5) no 1_565
F17 C101 3.212(5) no 1_565
F17 C127 3.556(5) no 1_565
F18 C43 3.502(7) no 1_655
F19 F27 3.330(5) no 1_565
F19 F29 3.090(5) no 1_565
F19 C124 3.348(5) no 1_565
F20 F27 2.886(4) no 1_565
F20 F28 3.539(4) no 2_565
F20 C101 3.327(6) no 1_565
F20 C102 3.548(6) no 1_565
F21 F28 2.937(4) no 2_565
F21 F37 3.327(5) no 2_565
F22 F7 3.465(7) no 2_565
F22 F39 3.415(5) no 2_565
F22 C110 3.262(7) no .
F23 C81 3.232(5) no .
F23 C82 3.484(6) no .
F23 C91 3.216(4) no .
F23 C95 3.335(5) no .
F24 F37 3.368(4) no 2_565
F24 F38 3.366(4) no 2_565
F24 F39 3.108(4) no 2_565
F24 C143 3.570(4) no 2_565
F25 F17 3.575(5) no 1_545
F25 F51 3.518(15) no 1_545
F25 C23 3.585(6) no 2_556
F25 C61 3.423(5) no 1_545
F25 C65 3.387(5) no 1_545
F25 C66 3.268(5) no 1_545
F26 F17 3.138(4) no 1_545
F26 C23 3.250(5) no 2_556
F26 C24 3.314(5) no 2_556
F26 C105 3.325(5) no .
F27 F17 3.171(4) no 1_545
F27 F19 3.330(5) no 1_545
F27 F20 2.886(4) no 1_545
F27 C70 3.516(6) no 1_545
F27 C75 3.561(6) no 1_545
F28 F20 3.539(4) no 2_565
F28 F21 2.937(4) no 2_565
F28 C88 3.303(6) no 1_455
F29 F19 3.090(5) no 1_545
F29 F29 3.456(7) no 2_555
F29 C107 3.563(7) no 2_555
F29 C108 3.410(8) no 2_555
F30 F12 3.405(10) no 1_545
F30 F49 3.333(13) no 1_545
F30 C96 3.308(7) no 2_555
F31 F10 3.411(15) no 1_545
F31 F50 3.270(16) no 1_545
F31 C42 3.250(7) no 1_545
F31 C43 3.583(7) no 1_545
F32 F10 3.596(11) no 1_545
F33 F16 3.101(5) no 1_445
F33 C10 3.588(6) no 2_456
F33 C99 3.595(5) no 1_455
F34 C12 3.411(7) no 2_456
F34 C13 3.241(6) no 2_456
F34 C14 3.584(5) no 2_456
F34 C92 3.498(5) no 1_455
F35 C5 3.454(7) no .
F35 C6 3.438(7) no .
F35 C19 3.556(6) no .
F36 F2 3.582(13) no 1_455
F36 F3 3.249(12) no 1_455
F36 F54 2.81(2) no 1_455
F36 C19 3.562(6) no .
F37 F21 3.327(5) no 2_565
F37 F24 3.368(4) no 2_565
F38 F24 3.366(4) no 2_565
F38 C18 3.319(5) no .
F39 F22 3.415(5) no 2_565
F39 F24 3.108(4) no 2_565
F39 C72 3.462(6) no 2_565
F40 F5 3.300(6) no .
F40 F45 3.078(7) no 2_556
F40 C16 3.382(5) no .
F40 C28 3.414(8) no .
F41 F5 2.895(6) no .
F41 F8 3.058(5) no .
F41 C94 3.443(6) no .
F42 F5 3.384(6) no .
F42 C25 3.459(5) no 2_556
F42 C105 3.344(7) no .
F43 F43 3.099(6) no 2_556
F43 C26 3.532(6) no .
F44 C7 3.545(8) no 2_456
F44 C14 3.317(7) no .
F45 F6 3.480(7) no 2_556
F45 F40 3.078(7) no 2_556
F46 F13 3.146(5) no 2_556
F46 F14 3.286(5) no 1_545
F47 F11 3.432(13) no 1_545
F47 F13 3.188(4) no 2_556
F47 C36 3.551(6) no 2_456
F48 F11 3.040(15) no 1_545
F48 F14 2.850(5) no 1_545
F48 F51 3.13(2) no 1_545
F49 F30 3.333(13) no 1_565
F49 C120 3.554(16) no 2_565
F50 F31 3.270(16) no 1_565
F50 C31 3.574(14) no .
F50 C41 3.465(19) no .
F50 C42 3.593(18) no .
F51 F25 3.518(15) no 1_565
F51 F48 3.13(2) no 1_565
F53 C83 3.489(18) no 2_665
F54 F36 2.81(2) no 1_655
F54 C18 3.38(3) no 1_655
F54 C19 3.346(19) no 1_655
C5 F35 3.454(7) no .
C6 F4 3.340(6) no 1_455
C6 F35 3.438(7) no .
C7 F44 3.545(8) no 2_456
C9 C132 3.473(6) no 2_456
C10 F16 3.442(6) no 2_566
C10 F33 3.588(6) no 2_456
C11 F16 3.432(6) no 2_566
C11 F17 3.504(7) no 2_566
C12 F34 3.411(7) no 2_456
C13 F4 3.337(6) no 2_556
C13 F34 3.241(6) no 2_456
C14 F4 3.529(5) no 2_556
C14 F34 3.584(5) no 2_456
C14 F44 3.317(7) no .
C16 F40 3.382(5) no .
C16 C141 3.487(6) no .
C16 C142 3.498(6) no .
C17 C140 3.379(6) no .
C17 C141 3.558(6) no .
C18 F3 3.181(11) no 1_455
C18 F38 3.319(5) no .
C18 F54 3.38(3) no 1_455
C19 F3 3.161(10) no 1_455
C19 F35 3.556(6) no .
C19 F36 3.562(6) no .
C19 F54 3.346(19) no 1_455
C20 F15 3.559(7) no 2_566
C22 F14 3.530(6) no 2_566
C23 F25 3.585(6) no 2_556
C23 F26 3.250(5) no 2_556
C23 C149 3.576(6) no 2_556
C24 F26 3.314(5) no 2_556
C25 F42 3.459(5) no 2_556
C26 F43 3.532(6) no .
C28 F40 3.414(8) no .
C31 F50 3.574(14) no .
C32 F15 3.453(6) no 2_566
C36 F13 3.426(6) no 1_455
C36 F15 3.441(7) no 1_455
C36 F47 3.551(6) no 2_456
C41 F10 3.455(13) no .
C41 F50 3.465(19) no .
C41 C112 3.382(7) no 2_565
C42 F10 3.556(12) no .
C42 F31 3.250(7) no 1_565
C42 F50 3.593(18) no .
C42 C112 3.552(8) no 2_565
C43 F16 3.487(6) no 1_455
C43 F18 3.502(7) no 1_455
C43 F31 3.583(7) no 1_565
C47 C91 3.569(7) no .
C48 C92 3.467(7) no .
C55 C119 3.539(5) no 2_565
C56 C119 3.434(6) no 2_565
C57 C119 3.549(6) no 2_565
C61 F25 3.423(5) no 1_565
C65 F25 3.387(5) no 1_565
C66 F25 3.268(5) no 1_565
C70 F27 3.516(6) no 1_565
C71 C84 3.465(6) no 2_665
C72 F39 3.462(6) no 2_565
C72 C84 3.332(6) no 2_665
C72 C118 3.588(6) no 2_565
C73 C83 3.483(6) no 2_665
C73 C84 3.451(7) no 2_665
C75 F27 3.561(6) no 1_565
C81 F23 3.232(5) no .
C82 F23 3.484(6) no .
C83 F53 3.489(18) no 2_665
C83 C73 3.483(6) no 2_665
C84 C71 3.465(6) no 2_665
C84 C72 3.332(6) no 2_665
C84 C73 3.451(7) no 2_665
C88 F28 3.303(6) no 1_655
C91 F2 3.448(13) no .
C91 F23 3.216(4) no .
C91 C47 3.569(7) no .
C92 F34 3.498(5) no 1_655
C92 C48 3.467(7) no .
C94 F41 3.443(6) no .
C95 F23 3.335(5) no .
C96 F30 3.308(7) no 2_555
C99 F33 3.595(5) no 1_655
C100 F17 3.136(5) no 1_545
C101 F17 3.212(5) no 1_545
C101 F20 3.327(6) no 1_545
C102 F20 3.548(6) no 1_545
C105 F26 3.325(5) no .
C105 F42 3.344(7) no .
C105 C122 3.561(6) no .
C105 C123 3.492(6) no .
C105 C141 3.468(6) no .
C105 C142 3.534(6) no .
C106 C124 3.568(7) no .
C106 C125 3.592(7) no .
C107 F29 3.563(7) no 2_555
C108 F29 3.410(8) no 2_555
C110 F7 3.370(5) no 2_565
C110 F22 3.262(7) no .
C112 C41 3.382(7) no 2_565
C112 C42 3.552(8) no 2_565
C118 C72 3.588(6) no 2_565
C119 C55 3.539(5) no 2_565
C119 C56 3.434(6) no 2_565
C119 C57 3.549(6) no 2_565
C120 F49 3.554(16) no 2_565
C122 C105 3.561(6) no .
C123 C105 3.492(6) no .
C124 F12 3.401(11) no 1_545
C124 F19 3.348(5) no 1_545
C124 C106 3.568(7) no .
C125 F12 3.402(10) no 1_545
C125 C106 3.592(7) no .
C127 F17 3.556(5) no 1_545
C132 C9 3.473(6) no 2_456
C140 F9 3.571(7) no .
C140 C17 3.379(6) no .
C141 C16 3.487(6) no .
C141 C17 3.558(6) no .
C141 C105 3.468(6) no .
C142 C16 3.498(6) no .
C142 C105 3.534(6) no .
C143 F24 3.570(4) no 2_565
C144 F5 3.472(6) no .
C148 F6 3.539(5) no 2_556
C149 C23 3.576(6) no 2_556
Ru1 H20A 3.5450 no .
Ru1 H26 3.2387 no .
Ru1 H40 3.1937 no .
Ru2 H81 3.4711 no .
Ru2 H96B 3.5004 no .
Ru2 H98 3.2424 no .
Ru2 H116 3.3252 no .
P1 H17 3.5886 no .
P1 H22 2.8500 no .
P1 H26 2.8754 no .
P1 H28 2.8013 no .
P1 H32 2.9587 no .
P1 H40 3.4167 no .
P2 H34 2.8212 no .
P2 H38 2.9128 no .
P2 H40 2.8707 no .
P2 H44 2.8890 no .
P3 H93 3.4545 no .
P3 H98 2.8671 no .
P3 H102 2.8703 no .
P3 H104 2.8036 no .
P3 H108 2.9396 no .
P4 H108 3.3585 no .
P4 H110 2.8206 no .
P4 H114 2.9308 no .
P4 H116 2.9100 no .
P4 H120 2.8491 no .
F1 H46 2.5501 no .
F2 H46 3.1417 no .
F2 H48 3.3333 no .
F3 H48 2.4255 no .
F4 H48 2.4185 no .
F5 H50 2.7175 no .
F6 H48 3.5628 no .
F6 H50 2.8682 no .
F7 H54 3.5034 no .
F7 H56 2.9328 no .
F8 H54 2.4219 no .
F9 H56 2.6920 no .
F10 H56 2.3425 no .
F11 H58 2.7426 no .
F12 H56 3.4541 no .
F12 H58 2.8962 no .
F13 H62 2.5629 no .
F14 H62 3.1673 no .
F14 H64 3.2775 no .
F15 H64 2.4707 no .
F16 H64 2.4037 no .
F17 H64 3.5357 no .
F17 H66 2.8978 no .
F18 H66 2.6654 no .
F19 H70 2.7832 no .
F20 H70 2.8394 no .
F21 H72 2.3684 no .
F22 H72 3.2347 no .
F22 H74 3.2004 no .
F23 H74 2.4878 no .
F24 H72 2.4826 no .
F25 H122 2.9362 no .
F25 H124 3.5047 no .
F26 H122 2.6360 no .
F27 H124 2.4134 no .
F28 H126 2.5658 no .
F29 H124 2.4480 no .
F30 H124 3.3721 no .
F30 H126 3.0642 no .
F31 H130 2.6206 no .
F32 H130 2.9514 no .
F32 H132 3.4875 no .
F33 H132 2.4439 no .
F34 H132 2.4310 no .
F35 H132 3.4585 no .
F35 H134 2.9987 no .
F36 H134 2.6109 no .
F37 H138 2.4590 no .
F38 H138 3.4487 no .
F38 H140 2.9724 no .
F39 H140 2.6076 no .
F40 H140 3.3731 no .
F40 H142 3.0543 no .
F41 H140 2.4487 no .
F42 H142 2.6067 no .
F43 H146 2.6227 no .
F44 H146 2.9390 no .
F44 H148 3.4790 no .
F45 H148 2.4653 no .
F46 H148 2.4364 no .
F47 H148 3.5716 no .
F47 H150 2.8680 no .
F48 H150 2.6573 no .
F49 H56 3.1020 no .
F49 H58 3.4317 no .
F50 H56 2.7379 no .
F51 H58 2.4307 no .
F52 H46 2.8891 no .
F52 H48 3.5235 no .
F53 H46 2.6475 no .
F54 H48 2.5151 no .
C1 H5 2.7818 no .
C1 H10 3.3276 no .
C1 H14 3.3537 no .
C1 H15 3.0681 no .
C1 H19 3.4780 no .
C1 H20A 3.1486 no .
C1 H26 2.9902 no .
C2 H5 2.6646 no .
C2 H9 2.6654 no .
C2 H10 2.6818 no .
C2 H14 2.6576 no .
C2 H20A 3.5692 no .
C2 H26 3.5265 no .
C3 H6 3.2719 no .
C3 H8 3.2586 no .
C3 H10 3.5237 no .
C3 H14 3.4132 no .
C4 H9 2.8665 no .
C4 H11 3.2581 no .
C4 H13 3.2594 no .
C4 H26 3.2579 no .
C5 H7 3.2539 no .
C5 H9 3.2563 no .
C5 H19 3.4640 no .
C5 H34 3.4719 no .
C6 H8 3.2475 no .
C7 H5 3.2550 no .
C7 H9 3.2404 no .
C7 H35 3.5387 no .
C8 H6 3.2461 no .
C9 H5 3.2556 no .
C9 H7 3.2428 no .
C9 H10 3.4718 no .
C10 H9 2.9593 no .
C10 H12 3.2520 no .
C10 H14 3.2594 no .
C10 H20A 3.2891 no .
C11 H13 3.2319 no .
C12 H10 3.2532 no .
C12 H14 3.2397 no .
C12 H25 3.5617 no .
C13 H11 3.2288 no .
C13 H25 3.1563 no .
C14 H10 3.2594 no .
C14 H12 3.2434 no .
C14 H25 3.4815 no .
C14 H26 3.2001 no .
C15 H5 3.3159 no .
C15 H17 3.2039 no .
C15 H18 3.2084 no .
C16 H18 3.2140 no .
C16 H19 3.2031 no .
C16 H26 3.3101 no .
C16 H28 3.2653 no .
C17 H15 3.2052 no .
C17 H19 3.1961 no .
C17 H28 3.2509 no .
C17 H40 2.9374 no .
C18 H15 3.2068 no .
C18 H16 3.2134 no .
C18 H40 2.9051 no .
C19 H5 3.1634 no .
C19 H16 3.2051 no .
C19 H17 3.1960 no .
C20 H10 3.5833 no .
C20 H22 3.2165 no .
C20 H32 2.7929 no .
C20 H38 2.7419 no .
C21 H20A 3.0156 no .
C21 H20B 3.5036 no .
C21 H23 3.2555 no .
C21 H25 3.2626 no .
C21 H28 3.1028 no .
C22 H20A 3.3686 no .
C22 H24 3.2489 no .
C22 H26 3.2699 no .
C23 H25 3.2594 no .
C24 H22 3.2537 no .
C24 H26 3.2505 no .
C25 H23 3.2581 no .
C26 H16 3.5777 no .
C26 H22 3.2712 no .
C26 H24 3.2473 no .
C26 H28 3.5262 no .
C27 H17 3.3206 no .
C27 H20B 2.9601 no .
C27 H22 3.0098 no .
C27 H29 3.2693 no .
C27 H31 3.2649 no .
C27 H40 3.0915 no .
C28 H17 2.9932 no .
C28 H30 3.2486 no .
C28 H32 3.2655 no .
C29 H31 3.2477 no .
C30 H28 3.2483 no .
C30 H32 3.2580 no .
C31 H29 3.2482 no .
C32 H20B 2.7926 no .
C32 H22 3.3633 no .
C32 H28 3.2640 no .
C32 H30 3.2581 no .
C32 H40 3.1745 no .
C33 H20A 2.9900 no .
C33 H20B 3.4630 no .
C33 H35 3.2636 no .
C33 H37 3.2630 no .
C33 H44 2.6714 no .
C34 H36 3.2505 no .
C34 H38 3.2517 no .
C34 H44 3.3463 no .
C35 H37 3.2242 no .
C36 H34 3.2456 no .
C36 H38 3.2631 no .
C37 H35 3.2249 no .
C38 H20A 2.8922 no .
C38 H20B 3.5460 no .
C38 H34 3.2494 no .
C38 H36 3.2673 no .
C38 H44 2.9387 no .
C39 H20B 2.8499 no .
C39 H32 3.2944 no .
C39 H34 3.5032 no .
C39 H41 3.2638 no .
C39 H43 3.2613 no .
C40 H18 3.1550 no .
C40 H20B 3.5507 no .
C40 H32 3.1588 no .
C40 H42 3.2500 no .
C40 H44 3.2413 no .
C41 H43 3.2287 no .
C42 H40 3.2471 no .
C42 H44 3.2432 no .
C43 H41 3.2283 no .
C44 H20B 3.3625 no .
C44 H40 3.2412 no .
C44 H42 3.2471 no .
C45 H54 2.8907 no .
C45 H62 3.0669 no .
C45 H74 2.6767 no .
C46 H48 3.2739 no .
C46 H50 3.2261 no .
C46 H74 2.7818 no .
C48 H46 3.2590 no .
C48 H50 3.2618 no .
C50 H46 3.2248 no .
C50 H48 3.2778 no .
C50 H54 2.8815 no .
C50 H62 3.1078 no .
C51 H46 2.6187 no .
C51 H48 2.6610 no .
C52 H48 2.6705 no .
C52 H50 2.6186 no .
C53 H50 2.7772 no .
C53 H62 2.8550 no .
C53 H70 3.3024 no .
C54 H50 2.7191 no .
C54 H56 3.2720 no .
C54 H58 3.2429 no .
C54 H74 3.5858 no .
C56 H54 3.2590 no .
C56 H58 3.2667 no .
C58 H54 3.2407 no .
C58 H56 3.2776 no .
C58 H62 2.9844 no .
C58 H70 3.3510 no .
C59 H54 2.6515 no .
C59 H56 2.6350 no .
C60 H56 2.6619 no .
C60 H58 2.6456 no .
C61 H46 3.1053 no .
C61 H58 2.7357 no .
C61 H70 2.9843 no .
C62 H50 3.5070 no .
C62 H58 2.8855 no .
C62 H64 3.2724 no .
C62 H66 3.2292 no .
C64 H62 3.2601 no .
C64 H66 3.2542 no .
C66 H46 3.2004 no .
C66 H62 3.2270 no .
C66 H64 3.2691 no .
C66 H70 2.9442 no .
C67 H62 2.6264 no .
C67 H64 2.6669 no .
C68 H64 2.6537 no .
C68 H66 2.6046 no .
C69 H46 2.8536 no .
C69 H54 3.2747 no .
C69 H66 2.7841 no .
C70 H66 2.7325 no .
C70 H72 3.2797 no .
C70 H74 3.2399 no .
C72 H70 3.2669 no .
C72 H74 3.2541 no .
C74 H46 2.8985 no .
C74 H54 3.3353 no .
C74 H70 3.2401 no .
C74 H72 3.2694 no .
C75 H70 2.6366 no .
C75 H72 2.6603 no .
C76 H72 2.6361 no .
C76 H74 2.6253 no .
C77 H81 2.6487 no .
C77 H86 3.3710 no .
C77 H90 3.2681 no .
C77 H91 3.2961 no .
C77 H92 3.2222 no .
C77 H96B 3.0957 no .
C77 H98 2.9348 no .
C77 H114 3.3831 no .
C78 H81 2.6507 no .
C78 H85 2.6691 no .
C78 H86 2.6726 no .
C78 H90 2.6595 no .
C78 H96B 3.5691 no .
C78 H98 3.4350 no .
C78 H114 3.2842 no .
C79 H82 3.2709 no .
C79 H84 3.2684 no .
C79 H86 3.4119 no .
C79 H90 3.4994 no .
C79 H114 3.3130 no .
C80 H85 2.6954 no .
C80 H87 3.2644 no .
C80 H89 3.2697 no .
C80 H98 3.0092 no .
C81 H83 3.2490 no .
C81 H85 3.2425 no .
C81 H91 3.5718 no .
C82 H84 3.2392 no .
C83 H81 3.2422 no .
C83 H85 3.2594 no .
C83 H112 3.5466 no .
C84 H82 3.2415 no .
C84 H113 3.3987 no .
C85 H81 3.2401 no .
C85 H83 3.2632 no .
C85 H86 3.3724 no .
C85 H113 3.4803 no .
C85 H114 3.5865 no .
C86 H85 2.8310 no .
C86 H88 3.2683 no .
C86 H90 3.2665 no .
C86 H98 3.4853 no .
C87 H89 3.2477 no .
C87 H99 3.5382 no .
C88 H86 3.2667 no .
C88 H90 3.2609 no .
C88 H99 3.0830 no .
C89 H87 3.2473 no .
C89 H98 3.5607 no .
C89 H99 3.0806 no .
C90 H85 3.5583 no .
C90 H86 3.2665 no .
C90 H88 3.2633 no .
C90 H98 3.0619 no .
C90 H99 3.5655 no .
C91 H81 3.2434 no .
C91 H93 3.1897 no .
C91 H94 3.2168 no .
C92 H94 3.2167 no .
C92 H95 3.2137 no .
C92 H98 3.5398 no .
C93 H91 3.1907 no .
C93 H95 3.2092 no .
C93 H98 3.5575 no .
C93 H104 3.3318 no .
C94 H91 3.2151 no .
C94 H92 3.2167 no .
C94 H116 2.8309 no .
C95 H92 3.2149 no .
C95 H93 3.2078 no .
C95 H116 2.7221 no .
C96 H102 3.3706 no .
C96 H108 2.7334 no .
C96 H114 2.8213 no .
C96 H120 3.0554 no .
C97 H96A 3.4703 no .
C97 H96B 3.0423 no .
C97 H99 3.2723 no .
C97 H101 3.2570 no .
C97 H104 2.9393 no .
C98 H100 3.2537 no .
C98 H102 3.2508 no .
C98 H104 3.5304 no .
C99 H101 3.2510 no .
C100 H98 3.2511 no .
C100 H102 3.2474 no .
C101 H99 3.2536 no .
C102 H96B 3.5429 no .
C102 H98 3.2501 no .
C102 H100 3.2478 no .
C102 H104 3.4419 no .
C103 H94 3.4469 no .
C103 H96A 2.9124 no .
C103 H102 2.9424 no .
C103 H105 3.2648 no .
C103 H107 3.2578 no .
C104 H93 3.2804 no .
C104 H94 3.4425 no .
C104 H102 3.4368 no .
C104 H106 3.2516 no .
C104 H108 3.2488 no .
C105 H107 3.2370 no .
C106 H104 3.2488 no .
C106 H108 3.2539 no .
C107 H105 3.2367 no .
C108 H96A 2.7670 no .
C108 H102 3.5153 no .
C108 H104 3.2464 no .
C108 H106 3.2580 no .
C109 H81 3.3976 no .
C109 H96A 3.4363 no .
C109 H96B 3.0114 no .
C109 H111 3.2683 no .
C109 H113 3.2669 no .
C109 H120 3.0453 no .
C110 H81 3.5209 no .
C110 H112 3.2615 no .
C110 H114 3.2517 no .
C110 H120 3.5116 no .
C111 H82 3.5573 no .
C111 H113 3.2499 no .
C112 H110 3.2611 no .
C112 H114 3.2479 no .
C113 H111 3.2484 no .
C114 H96B 2.8665 no .
C114 H110 3.2523 no .
C114 H112 3.2513 no .
C115 H96A 2.8755 no .
C115 H108 2.7777 no .
C115 H110 2.7862 no .
C115 H117 3.2669 no .
C115 H119 3.2692 no .
C116 H94 3.3183 no .
C116 H95 3.1900 no .
C116 H108 3.3278 no .
C116 H110 3.2646 no .
C116 H118 3.2499 no .
C116 H120 3.2524 no .
C117 H119 3.2544 no .
C118 H116 3.2490 no .
C118 H120 3.2438 no .
C119 H108 3.3743 no .
C119 H117 3.2539 no .
C120 H96A 2.9038 no .
C120 H108 2.8121 no .
C120 H110 3.3488 no .
C120 H116 3.2529 no .
C120 H118 3.2452 no .
C121 H130 2.7919 no .
C121 H138 3.4314 no .
C121 H142 3.4437 no .
C121 H150 2.7960 no .
C122 H124 3.2714 no .
C122 H126 3.2403 no .
C122 H142 3.4496 no .
C122 H150 2.8549 no .
C124 H122 3.2564 no .
C124 H126 3.2722 no .
C126 H122 3.2387 no .
C126 H124 3.2858 no .
C126 H130 2.9678 no .
C126 H138 3.3957 no .
C127 H122 2.6142 no .
C127 H124 2.6613 no .
C128 H124 2.6477 no .
C128 H126 2.6336 no .
C129 H126 2.7999 no .
C129 H138 2.8076 no .
C129 H150 3.2965 no .
C130 H126 2.9257 no .
C130 H132 3.2793 no .
C130 H134 3.2345 no .
C130 H150 3.1038 no .
C132 H130 3.2627 no .
C132 H134 3.2678 no .
C134 H130 3.2329 no .
C134 H132 3.2836 no .
C134 H138 2.6728 no .
C135 H130 2.6086 no .
C135 H132 2.6718 no .
C136 H132 2.6636 no .
C136 H134 2.6227 no .
C137 H122 3.4621 no .
C137 H126 3.4188 no .
C137 H134 2.7973 no .
C137 H146 2.7984 no .
C138 H126 3.3837 no .
C138 H134 2.6732 no .
C138 H140 3.2710 no .
C138 H142 3.2312 no .
C140 H138 3.2577 no .
C140 H142 3.2593 no .
C142 H122 3.4700 no .
C142 H138 3.2303 no .
C142 H140 3.2762 no .
C142 H146 2.6735 no .
C143 H138 2.6486 no .
C143 H140 2.6351 no .
C144 H140 2.6534 no .
C144 H142 2.6330 no .
C145 H122 2.6977 no .
C145 H130 3.2740 no .
C145 H142 2.7726 no .
C146 H142 2.6155 no .
C146 H148 3.2845 no .
C146 H150 3.2296 no .
C148 H146 3.2684 no .
C148 H150 3.2592 no .
C150 H122 2.7207 no .
C150 H130 3.1142 no .
C150 H146 3.2309 no .
C150 H148 3.2760 no .
C151 H146 2.6151 no .
C151 H148 2.6711 no .
C152 H148 2.6811 no .
C152 H150 2.6039 no .
B1 H46 2.7362 no .
B1 H50 2.8413 no .
B1 H54 2.7688 no .
B1 H58 2.7993 no .
B1 H62 2.7203 no .
B1 H66 2.8372 no .
B1 H70 2.8047 no .
B1 H74 2.7843 no .
B2 H122 2.7837 no .
B2 H126 2.8053 no .
B2 H130 2.7488 no .
B2 H134 2.8268 no .
B2 H138 2.7949 no .
B2 H142 2.7923 no .
B2 H146 2.8289 no .
B2 H150 2.7684 no .
H5 H6 2.3410 no .
H5 H15 2.9905 no .
H5 H19 2.6639 no .
H5 H34 3.5223 no .
H6 H7 2.3318 no .
H7 H8 2.3145 no .
H8 H9 2.3319 no .
H9 H10 2.8095 no .
H10 H11 2.3320 no .
H10 H20A 2.6630 no .
H10 H38 3.2817 no .
H11 H12 2.3226 no .
H12 H13 2.3079 no .
H13 H14 2.3358 no .
H13 H25 3.1775 no .
H14 H26 3.2676 no .
H15 H16 2.5305 no .
H15 H19 2.5324 no .
H16 H17 2.5398 no .
H16 H26 2.8796 no .
H16 H28 2.8307 no .
H17 H18 2.5314 no .
H17 H28 2.8073 no .
H17 H40 2.6637 no .
H18 H19 2.5217 no .
H18 H40 2.5965 no .
H19 H34 3.3320 no .
H20A H22 3.2342 no .
H20A H38 2.3069 no .
H20B H22 3.1606 no .
H20B H32 2.1168 no .
H20B H38 2.9564 no .
H20B H44 3.4343 no .
H22 H23 2.3419 no .
H22 H32 3.3996 no .
H23 H24 2.3214 no .
H24 H25 2.3277 no .
H25 H26 2.3460 no .
H26 H28 3.5535 no .
H28 H29 2.3347 no .
H29 H30 2.3192 no .
H30 H31 2.3289 no .
H31 H32 2.3425 no .
H32 H40 3.2405 no .
H34 H35 2.3338 no .
H35 H36 2.3096 no .
H36 H37 2.3219 no .
H37 H38 2.3506 no .
H38 H44 3.0820 no .
H40 H41 2.3440 no .
H41 H42 2.3149 no .
H42 H43 2.3110 no .
H43 H44 2.3422 no .
H46 H66 3.0273 no .
H46 H74 2.6576 no .
H50 H54 2.4962 no .
H50 H62 2.9113 no .
H54 H74 3.0225 no .
H58 H62 2.7699 no .
H58 H70 3.0576 no .
H66 H70 2.5189 no .
H81 H82 2.3285 no .
H81 H91 2.6872 no .
H82 H83 2.3257 no .
H83 H84 2.3301 no .
H83 H112 3.5422 no .
H84 H85 2.3377 no .
H84 H113 3.5994 no .
H85 H86 2.8040 no .
H86 H87 2.3387 no .
H86 H96B 3.0653 no .
H86 H114 3.0422 no .
H87 H88 2.3400 no .
H88 H89 2.3212 no .
H88 H99 3.3134 no .
H89 H90 2.3410 no .
H89 H99 3.2896 no .
H90 H92 3.4634 no .
H90 H98 3.3003 no .
H91 H92 2.5211 no .
H91 H95 2.5377 no .
H92 H93 2.5216 no .
H92 H98 3.2909 no .
H93 H94 2.5329 no .
H93 H98 3.3106 no .
H93 H104 2.6734 no .
H94 H95 2.5547 no .
H94 H104 3.5271 no .
H94 H116 2.5465 no .
H95 H116 2.3120 no .
H96A H102 3.2637 no .
H96A H108 2.1218 no .
H96A H114 3.3337 no .
H96A H120 2.5532 no .
H96B H102 3.4908 no .
H96B H114 2.1961 no .
H96B H120 3.5765 no .
H98 H99 2.3426 no .
H99 H100 2.3342 no .
H100 H101 2.3264 no .
H101 H102 2.3235 no .
H102 H104 3.5687 no .
H104 H105 2.3293 no .
H105 H106 2.3257 no .
H106 H107 2.3243 no .
H107 H108 2.3379 no .
H108 H120 3.0323 no .
H110 H111 2.3441 no .
H110 H116 3.4463 no .
H110 H120 3.5672 no .
H111 H112 2.3337 no .
H112 H113 2.3213 no .
H113 H114 2.3398 no .
H116 H117 2.3323 no .
H117 H118 2.3315 no .
H118 H119 2.3271 no .
H119 H120 2.3306 no .
H122 H142 3.0283 no .
H122 H150 2.6454 no .
H126 H130 2.8320 no .
H126 H138 2.9386 no .
H130 H150 2.5344 no .
H134 H138 2.3463 no .
H134 H146 3.5340 no .
H142 H146 2.3314 no .
F1 H18 3.4170 no 1_655
F1 H83 3.1331 no 2_665
F1 H112 2.7637 no 2_665
F2 H83 3.2989 no 2_665
F2 H91 2.8219 no .
F2 H92 3.3081 no .
F3 H18 2.6676 no 1_655
F3 H19 2.6194 no 1_655
F3 H34 2.8864 no 1_655
F4 H6 2.7011 no 1_655
F4 H7 3.3247 no 1_655
F4 H13 2.6489 no 2_556
F4 H14 3.0379 no 2_556
F5 H13 3.0280 no 2_556
F5 H29 2.9143 no .
F5 H93 3.5487 no .
F6 H7 3.5776 no 1_655
F6 H29 2.9610 no .
F6 H35 3.1102 no 1_655
F6 H148 2.8927 no 2_556
F7 H110 2.7678 no 2_565
F7 H111 3.3394 no 2_565
F7 H117 3.1159 no .
F8 H94 3.0803 no .
F8 H116 3.4438 no .
F8 H117 3.2909 no .
F8 H140 2.8412 no .
F9 H17 3.2072 no .
F9 H111 3.3626 no 2_565
F9 H140 2.7217 no .
F10 H41 2.8963 no .
F10 H42 3.0931 no .
F10 H120 3.5182 no 2_565
F11 H31 2.9058 no .
F11 H150 3.0676 no 1_565
F12 H119 3.1553 no 2_565
F12 H120 3.1148 no 2_565
F12 H130 3.5886 no 1_565
F13 H35 3.4509 no 1_655
F13 H36 2.8972 no 1_655
F14 H22 2.6368 no 2_566
F14 H32 3.5552 no 2_566
F15 H20B 2.7039 no 2_566
F15 H22 3.2085 no 2_566
F15 H32 2.7691 no 2_566
F15 H36 3.2133 no 1_655
F16 H10 2.8164 no 2_566
F16 H11 2.7925 no 2_566
F16 H20A 3.5894 no 2_566
F16 H43 2.6316 no 1_655
F17 H11 2.5731 no 2_566
F17 H100 3.0105 no 1_565
F17 H101 3.1383 no 1_565
F18 H42 3.5550 no 1_655
F18 H43 3.0629 no 1_655
F18 H100 2.9886 no 1_565
F18 H113 2.8368 no 2_665
F19 H107 2.7899 no 2_565
F19 H119 3.4369 no 2_565
F19 H124 2.4082 no 1_565
F20 H84 3.4096 no 2_665
F20 H85 3.0925 no 2_665
F20 H101 2.5788 no 1_565
F20 H102 3.0334 no 1_565
F20 H124 3.4943 no 1_565
F21 H107 2.8368 no 2_565
F22 H95 3.1198 no .
F22 H110 2.4980 no .
F22 H111 3.5705 no .
F22 H117 3.1254 no 2_565
F22 H118 3.0593 no 2_565
F23 H81 2.4700 no .
F23 H82 2.9993 no .
F23 H83 3.3406 no 2_665
F23 H91 2.6362 no .
F23 H95 2.8952 no .
F23 H110 3.3198 no .
F24 H82 2.9538 no .
F24 H110 3.5373 no .
F24 H111 3.2766 no .
F25 H23 2.7760 no 2_556
F25 H58 2.8488 no 1_545
F25 H70 3.3026 no 1_545
F26 H11 3.4682 no 2_556
F26 H23 2.8653 no 2_556
F26 H24 2.9716 no 2_556
F26 H104 3.4263 no .
F26 H105 2.9120 no .
F27 H66 3.4679 no 1_545
F27 H70 2.6593 no 1_545
F27 H101 3.5309 no .
F28 H88 3.0596 no 1_455
F29 H107 3.2812 no 2_555
F29 H108 3.0003 no 2_555
F30 H88 2.8972 no 1_455
F30 H96A 2.3731 no 2_555
F30 H96B 3.5247 no 2_555
F30 H108 3.0178 no 2_555
F30 H120 3.0029 no 2_555
F31 H37 3.1177 no 2_456
F31 H42 2.6821 no 1_545
F31 H43 3.3260 no 1_545
F32 H42 2.9370 no 1_545
F32 H88 3.1906 no 1_455
F32 H99 2.9700 no 1_455
F32 H100 3.1773 no 1_455
F33 H9 3.2754 no 2_456
F33 H10 3.1809 no 2_456
F33 H11 3.3971 no 2_456
F33 H42 3.3101 no 1_545
F33 H43 3.1923 no 1_545
F33 H99 2.9805 no 1_455
F33 H100 3.3140 no 1_455
F34 H13 3.4100 no 2_456
F34 H92 2.7499 no 1_455
F34 H93 3.4798 no 1_455
F34 H98 3.3330 no 1_455
F35 H5 2.8241 no .
F35 H6 2.7936 no .
F35 H19 2.7658 no .
F35 H48 3.4945 no 1_455
F36 H19 2.9083 no .
F36 H48 3.4627 no 1_455
F36 H90 3.0606 no 1_455
F36 H92 2.8933 no 1_455
F37 H72 2.7024 no 2_565
F37 H90 3.3738 no 1_455
F38 H18 2.9586 no .
F38 H111 3.1386 no 2_565
F39 H72 2.7000 no 2_565
F39 H117 3.4772 no .
F40 H16 2.7723 no .
F40 H17 3.2359 no .
F40 H25 3.5628 no 2_556
F40 H28 2.7084 no .
F40 H29 3.1940 no .
F41 H94 2.8006 no .
F42 H12 3.4736 no 2_556
F42 H13 3.1278 no 2_556
F42 H24 3.0421 no 2_556
F42 H25 2.7682 no 2_556
F42 H104 3.5068 no .
F42 H105 2.7699 no .
F43 H16 2.9732 no .
F43 H25 3.2341 no .
F43 H25 3.4560 no 2_556
F43 H26 2.9805 no .
F44 H7 2.6585 no 2_456
F44 H14 2.6718 no .
F44 H15 3.2732 no .
F44 H25 3.1937 no .
F44 H26 2.8801 no .
F45 H25 3.3006 no .
F45 H28 3.1564 no 2_556
F47 H31 3.2913 no 1_545
F47 H36 2.6090 no 2_456
F48 H22 3.5466 no 2_556
F48 H23 2.9701 no 2_556
F48 H31 3.5755 no 1_545
F49 H119 3.2962 no 2_565
F49 H120 2.7838 no 2_565
F49 H130 3.5266 no 1_565
F50 H31 2.9557 no .
F50 H41 3.0558 no .
F50 H42 3.2930 no .
F51 H130 3.5012 no 1_565
F51 H150 2.8625 no 1_565
F52 H18 3.0883 no 1_655
F52 H34 3.2607 no 1_655
F52 H112 3.0517 no 2_665
F53 H82 3.5861 no 2_665
F53 H83 2.6901 no 2_665
F53 H91 3.1357 no .
F53 H112 3.5598 no 2_665
F54 H18 2.8688 no 1_655
F54 H19 2.7947 no 1_655
F54 H34 3.5505 no 1_655
F54 H92 3.5818 no .
C6 H14 3.2287 no 2_456
C7 H14 3.5981 no 2_456
C9 H132 3.5342 no 2_456
C10 H132 3.2848 no 2_456
C11 H132 3.2378 no 2_456
C12 H93 3.2689 no 2_556
C12 H104 3.2312 no 2_556
C13 H93 3.3307 no 2_556
C14 H6 3.2445 no 2_456
C15 H134 3.0966 no .
C15 H146 2.9605 no .
C16 H146 3.0280 no .
C17 H140 3.5531 no .
C19 H134 3.1001 no .
C20 H64 3.5602 no 2_566
C23 H122 3.0139 no 2_556
C24 H122 2.9810 no 2_556
C24 H142 3.1682 no 2_556
C28 H148 3.5553 no 2_556
C29 H50 3.5731 no .
C29 H148 3.4918 no 2_556
C37 H43 3.5391 no 2_466
C41 H56 3.4540 no .
C41 H112 3.0053 no 2_565
C42 H112 3.1837 no 2_565
C42 H113 3.5131 no 2_565
C43 H37 3.0282 no 2_466
C44 H37 3.3970 no 2_466
C46 H83 3.3125 no 2_665
C46 H91 3.4181 no .
C47 H91 3.3318 no .
C48 H34 3.5848 no 1_655
C48 H35 3.4413 no 1_655
C48 H92 3.3807 no .
C49 H35 3.5016 no 1_655
C51 H18 3.5557 no 1_655
C51 H83 3.5887 no 2_665
C52 H13 3.4150 no 2_556
C52 H29 3.4540 no .
C53 H30 3.2364 no .
C53 H119 3.2170 no 2_565
C54 H30 3.4498 no .
C54 H119 3.3520 no 2_565
C55 H30 3.5579 no .
C55 H119 3.3257 no 2_565
C56 H30 3.4785 no .
C56 H41 3.3662 no .
C56 H119 3.1006 no 2_565
C56 H120 3.5485 no 2_565
C57 H30 3.2501 no .
C57 H119 2.8881 no 2_565
C58 H30 3.1113 no .
C58 H119 2.9516 no 2_565
C59 H140 3.3364 no .
C60 H31 3.5628 no .
C60 H119 3.5831 no 2_565
C64 H22 3.5275 no 2_566
C66 H84 3.5635 no 2_665
C67 H22 3.3272 no 2_566
C68 H11 3.2602 no 2_566
C68 H43 3.3678 no 1_655
C68 H100 3.5584 no 1_565
C69 H84 3.1404 no 2_665
C69 H118 3.1970 no 2_565
C70 H84 2.9382 no 2_665
C70 H118 3.1773 no 2_565
C70 H119 3.2645 no 2_565
C71 H84 2.9292 no 2_665
C71 H118 3.0148 no 2_565
C72 H84 3.1289 no 2_665
C72 H118 2.8167 no 2_565
C73 H83 3.3455 no 2_665
C73 H84 3.2944 no 2_665
C73 H118 2.7617 no 2_565
C74 H83 3.1934 no 2_665
C74 H84 3.2876 no 2_665
C74 H95 3.3082 no .
C74 H118 2.9526 no 2_565
C75 H107 3.3735 no 2_565
C75 H124 3.4820 no 1_565
C76 H82 3.5779 no .
C76 H95 3.4109 no .
C76 H110 3.3507 no .
C76 H118 3.4697 no 2_565
C82 H82 3.4856 no 2_665
C83 H46 3.3159 no 2_665
C84 H66 3.5477 no 2_665
C85 H101 3.4293 no 2_655
C86 H87 3.2769 no 2_655
C87 H86 3.3923 no 2_655
C87 H87 3.5914 no 2_655
C87 H96B 3.4572 no 2_655
C88 H126 3.4555 no 1_655
C89 H126 3.1760 no 1_655
C91 H74 3.1479 no .
C92 H48 3.5303 no .
C93 H13 3.5782 no 2_556
C95 H54 3.4893 no .
C95 H74 3.0000 no .
C96 H87 3.4310 no 2_655
C97 H87 3.4397 no 2_655
C99 H132 3.2898 no 1_655
C100 H86 3.4482 no 2_655
C101 H85 3.3941 no 2_655
C101 H86 3.3025 no 2_655
C101 H87 3.4813 no 2_655
C102 H87 3.1421 no 2_655
C104 H12 3.2011 no 2_556
C111 H41 3.3485 no 2_565
C112 H41 3.0742 no 2_565
C112 H42 3.3803 no 2_565
C113 H42 3.2456 no 2_565
C121 H106 3.0457 no .
C122 H23 3.2718 no 2_556
C122 H24 3.1900 no 2_556
C122 H105 3.0364 no .
C122 H106 3.2901 no .
C123 H105 3.2442 no .
C123 H106 3.4656 no .
C124 H106 3.4012 no .
C125 H106 3.1197 no .
C126 H89 3.4888 no 1_455
C126 H106 2.9335 no .
C127 H23 3.2648 no 2_556
C127 H70 3.5014 no 1_545
C127 H105 3.5716 no .
C128 H88 3.5262 no 1_455
C128 H96A 3.4941 no 2_555
C128 H108 3.5962 no 2_555
C129 H8 3.2275 no 2_456
C129 H89 3.0741 no 1_455
C130 H8 3.1951 no 2_456
C130 H89 3.0792 no 1_455
C131 H8 3.2939 no 2_456
C131 H9 3.1618 no 2_456
C131 H89 3.1422 no 1_455
C131 H99 3.2498 no 1_455
C132 H8 3.4494 no 2_456
C132 H9 2.8165 no 2_456
C132 H89 3.1493 no 1_455
C132 H99 2.9351 no 1_455
C133 H8 3.4509 no 2_456
C133 H9 3.3903 no 2_456
C133 H89 3.0750 no 1_455
C134 H8 3.3168 no 2_456
C134 H89 3.0557 no 1_455
C135 H9 3.5189 no 2_456
C135 H42 3.2229 no 1_545
C135 H99 3.2136 no 1_455
C136 H19 3.3728 no .
C136 H92 3.4174 no 1_455
C137 H105 3.5583 no .
C137 H106 3.0456 no .
C138 H106 2.9626 no .
C139 H106 3.1525 no .
C140 H17 3.1822 no .
C140 H106 3.3827 no .
C141 H16 3.3278 no .
C141 H17 3.4404 no .
C141 H105 3.0604 no .
C141 H106 3.4114 no .
C142 H16 3.3039 no .
C142 H24 3.2301 no 2_556
C142 H105 2.8935 no .
C142 H106 3.2425 no .
C143 H72 3.3052 no 2_565
C144 H16 3.5395 no .
C144 H105 3.3465 no .
C145 H8 3.4182 no 2_456
C145 H24 3.4923 no 2_556
C146 H7 3.3736 no 2_456
C146 H8 3.5987 no 2_456
C146 H15 3.2935 no .
C146 H24 3.5178 no 2_556
C147 H7 3.0730 no 2_456
C148 H7 3.4668 no 2_456
C149 H23 3.3043 no 2_556
C150 H8 3.4982 no 2_456
C150 H23 3.3586 no 2_556
C151 H7 3.3302 no 2_456
C151 H25 3.5428 no .
C151 H26 3.5505 no .
C152 H23 3.5866 no 2_556
H5 F35 2.8241 no .
H6 F4 2.7011 no 1_455
H6 F35 2.7936 no .
H6 C14 3.2445 no 2_456
H6 H14 2.5001 no 2_456
H6 H48 3.5051 no 1_455
H7 F4 3.3247 no 1_455
H7 F6 3.5776 no 1_455
H7 F44 2.6585 no 2_456
H7 C146 3.3736 no 2_456
H7 C147 3.0730 no 2_456
H7 C148 3.4668 no 2_456
H7 C151 3.3302 no 2_456
H7 H14 3.2348 no 2_456
H7 H15 3.4510 no 2_456
H7 H146 3.5885 no 2_456
H8 C129 3.2275 no 2_456
H8 C130 3.1951 no 2_456
H8 C131 3.2939 no 2_456
H8 C132 3.4494 no 2_456
H8 C133 3.4509 no 2_456
H8 C134 3.3168 no 2_456
H8 C145 3.4182 no 2_456
H8 C146 3.5987 no 2_456
H8 C150 3.4982 no 2_456
H9 F33 3.2754 no 2_456
H9 C131 3.1618 no 2_456
H9 C132 2.8165 no 2_456
H9 C133 3.3903 no 2_456
H9 C135 3.5189 no 2_456
H9 H132 2.7667 no 2_456
H10 F16 2.8164 no 2_566
H10 F33 3.1809 no 2_456
H10 H132 3.5056 no 2_456
H11 F16 2.7925 no 2_566
H11 F17 2.5731 no 2_566
H11 F26 3.4682 no 2_556
H11 F33 3.3971 no 2_456
H11 C68 3.2602 no 2_566
H11 H132 3.4092 no 2_456
H12 F42 3.4736 no 2_556
H12 C104 3.2011 no 2_556
H12 H93 2.7027 no 2_556
H12 H104 2.2830 no 2_556
H12 H105 3.5898 no 2_556
H13 F4 2.6489 no 2_556
H13 F5 3.0280 no 2_556
H13 F34 3.4100 no 2_456
H13 F42 3.1278 no 2_556
H13 C52 3.4150 no 2_556
H13 C93 3.5782 no 2_556
H13 H93 2.8253 no 2_556
H14 F4 3.0379 no 2_556
H14 F44 2.6718 no .
H14 C6 3.2287 no 2_456
H14 C7 3.5981 no 2_456
H14 H6 2.5001 no 2_456
H14 H7 3.2348 no 2_456
H15 F44 3.2732 no .
H15 C146 3.2935 no .
H15 H7 3.4510 no 2_456
H15 H134 3.0259 no .
H15 H146 2.5691 no .
H16 F40 2.7723 no .
H16 F43 2.9732 no .
H16 C141 3.3278 no .
H16 C142 3.3039 no .
H16 C144 3.5395 no .
H16 H142 3.3521 no .
H16 H146 2.7224 no .
H17 F9 3.2072 no .
H17 F40 3.2359 no .
H17 C140 3.1822 no .
H17 C141 3.4404 no .
H17 H140 3.1189 no .
H18 F1 3.4170 no 1_455
H18 F3 2.6676 no 1_455
H18 F38 2.9586 no .
H18 F52 3.0883 no 1_455
H18 F54 2.8688 no 1_455
H18 C51 3.5557 no 1_455
H19 F3 2.6194 no 1_455
H19 F35 2.7658 no .
H19 F36 2.9083 no .
H19 F54 2.7947 no 1_455
H19 C136 3.3728 no .
H19 H134 3.0485 no .
H20A F16 3.5894 no 2_566
H20A H64 3.0459 no 2_566
H20B F15 2.7039 no 2_566
H20B H64 3.2404 no 2_566
H22 F14 2.6368 no 2_566
H22 F15 3.2085 no 2_566
H22 F48 3.5466 no 2_556
H22 C64 3.5275 no 2_566
H22 C67 3.3272 no 2_566
H22 H64 3.0699 no 2_566
H23 F25 2.7760 no 2_556
H23 F26 2.8653 no 2_556
H23 F48 2.9701 no 2_556
H23 C122 3.2718 no 2_556
H23 C127 3.2648 no 2_556
H23 C149 3.3043 no 2_556
H23 C150 3.3586 no 2_556
H23 C152 3.5866 no 2_556
H23 H122 2.4371 no 2_556
H23 H150 3.5181 no 2_556
H24 F26 2.9716 no 2_556
H24 F42 3.0421 no 2_556
H24 C122 3.1900 no 2_556
H24 C142 3.2301 no 2_556
H24 C145 3.4923 no 2_556
H24 C146 3.5178 no 2_556
H24 H105 2.9345 no 2_556
H24 H122 2.3615 no 2_556
H24 H142 2.3872 no 2_556
H25 F40 3.5628 no 2_556
H25 F42 2.7682 no 2_556
H25 F43 3.2341 no .
H25 F43 3.4560 no 2_556
H25 F44 3.1937 no .
H25 F45 3.3006 no .
H25 C151 3.5428 no .
H25 H142 3.4245 no 2_556
H26 F43 2.9805 no .
H26 F44 2.8801 no .
H26 C151 3.5505 no .
H28 F40 2.7084 no .
H28 F45 3.1564 no 2_556
H28 H148 3.4797 no 2_556
H29 F5 2.9143 no .
H29 F6 2.9610 no .
H29 F40 3.1940 no .
H29 C52 3.4540 no .
H29 H50 2.8908 no .
H29 H148 3.3746 no 2_556
H30 C53 3.2364 no .
H30 C54 3.4498 no .
H30 C55 3.5579 no .
H30 C56 3.4785 no .
H30 C57 3.2501 no .
H30 C58 3.1113 no .
H30 H50 3.0151 no .
H30 H58 3.4839 no .
H30 H62 2.7249 no .
H31 F11 2.9058 no .
H31 F47 3.2913 no 1_565
H31 F48 3.5755 no 1_565
H31 F50 2.9557 no .
H31 C60 3.5628 no .
H32 F14 3.5552 no 2_566
H32 F15 2.7691 no 2_566
H34 F3 2.8864 no 1_455
H34 F52 3.2607 no 1_455
H34 F54 3.5505 no 1_455
H34 C48 3.5848 no 1_455
H34 H48 3.2942 no 1_455
H35 F6 3.1102 no 1_455
H35 F13 3.4509 no 1_455
H35 C48 3.4413 no 1_455
H35 C49 3.5016 no 1_455
H35 H48 3.4306 no 1_455
H36 F13 2.8972 no 1_455
H36 F15 3.2133 no 1_455
H36 F47 2.6090 no 2_456
H37 F31 3.1177 no 2_456
H37 C43 3.0282 no 2_466
H37 C44 3.3970 no 2_466
H37 H43 2.8291 no 2_466
H37 H44 3.4627 no 2_466
H38 H43 3.0969 no 2_466
H38 H44 3.2457 no 2_466
H41 F10 2.8963 no .
H41 F50 3.0558 no .
H41 C56 3.3662 no .
H41 C111 3.3485 no 2_565
H41 C112 3.0742 no 2_565
H41 H56 2.5368 no .
H41 H111 3.3903 no 2_565
H41 H112 2.9374 no 2_565
H42 F10 3.0931 no .
H42 F18 3.5550 no 1_455
H42 F31 2.6821 no 1_565
H42 F32 2.9370 no 1_565
H42 F33 3.3101 no 1_565
H42 F50 3.2930 no .
H42 C112 3.3803 no 2_565
H42 C113 3.2456 no 2_565
H42 C135 3.2229 no 1_565
H42 H112 3.2376 no 2_565
H42 H113 2.9735 no 2_565
H43 F16 2.6316 no 1_455
H43 F18 3.0629 no 1_455
H43 F31 3.3260 no 1_565
H43 F33 3.1923 no 1_565
H43 C37 3.5391 no 2_466
H43 C68 3.3678 no 1_455
H43 H37 2.8291 no 2_466
H43 H38 3.0969 no 2_466
H44 H37 3.4627 no 2_466
H44 H38 3.2457 no 2_466
H46 C83 3.3159 no 2_665
H46 H83 2.4885 no 2_665
H46 H84 3.3090 no 2_665
H46 H91 3.5898 no .
H48 F35 3.4945 no 1_655
H48 F36 3.4627 no 1_655
H48 C92 3.5303 no .
H48 H6 3.5051 no 1_655
H48 H34 3.2942 no 1_655
H48 H35 3.4306 no 1_655
H48 H92 3.2143 no .
H50 C29 3.5731 no .
H50 H29 2.8908 no .
H50 H30 3.0151 no .
H54 C95 3.4893 no .
H54 H95 3.1330 no .
H56 C41 3.4540 no .
H56 H41 2.5368 no .
H56 H120 3.4223 no 2_565
H58 F25 2.8488 no 1_565
H58 H30 3.4839 no .
H58 H119 3.3858 no 2_565
H62 H30 2.7249 no .
H64 C20 3.5602 no 2_566
H64 H20A 3.0459 no 2_566
H64 H20B 3.2404 no 2_566
H64 H22 3.0699 no 2_566
H66 F27 3.4679 no 1_565
H66 C84 3.5477 no 2_665
H66 H84 2.6472 no 2_665
H70 F25 3.3026 no 1_565
H70 F27 2.6593 no 1_565
H70 C127 3.5014 no 1_565
H70 H84 3.3855 no 2_665
H70 H119 3.2674 no 2_565
H70 H124 3.4345 no 1_565
H72 F37 2.7024 no 2_565
H72 F39 2.7000 no 2_565
H72 C143 3.3052 no 2_565
H72 H118 3.2906 no 2_565
H74 C91 3.1479 no .
H74 C95 3.0000 no .
H74 H83 3.2215 no 2_665
H74 H91 2.8397 no .
H74 H95 2.5538 no .
H74 H118 3.4770 no 2_565
H81 F23 2.4700 no .
H82 F23 2.9993 no .
H82 F24 2.9538 no .
H82 F53 3.5861 no 2_665
H82 C76 3.5779 no .
H82 C82 3.4856 no 2_665
H82 H82 3.0361 no 2_665
H83 F1 3.1331 no 2_665
H83 F2 3.2989 no 2_665
H83 F23 3.3406 no 2_665
H83 F53 2.6901 no 2_665
H83 C46 3.3125 no 2_665
H83 C51 3.5887 no 2_665
H83 C73 3.3455 no 2_665
H83 C74 3.1934 no 2_665
H83 H46 2.4885 no 2_665
H83 H74 3.2215 no 2_665
H84 F20 3.4096 no 2_665
H84 C66 3.5635 no 2_665
H84 C69 3.1404 no 2_665
H84 C70 2.9382 no 2_665
H84 C71 2.9292 no 2_665
H84 C72 3.1289 no 2_665
H84 C73 3.2944 no 2_665
H84 C74 3.2876 no 2_665
H84 H46 3.3090 no 2_665
H84 H66 2.6472 no 2_665
H84 H70 3.3855 no 2_665
H84 H101 3.5065 no 2_655
H85 F20 3.0925 no 2_665
H85 C101 3.3941 no 2_655
H85 H101 2.6367 no 2_655
H86 C87 3.3923 no 2_655
H86 C100 3.4482 no 2_655
H86 C101 3.3025 no 2_655
H86 H87 2.6824 no 2_655
H86 H100 3.5330 no 2_655
H86 H101 3.2945 no 2_655
H87 C86 3.2769 no 2_655
H87 C87 3.5914 no 2_655
H87 C96 3.4310 no 2_655
H87 C97 3.4397 no 2_655
H87 C101 3.4813 no 2_655
H87 C102 3.1421 no 2_655
H87 H86 2.6824 no 2_655
H87 H87 3.2866 no 2_655
H87 H96B 2.6553 no 2_655
H87 H102 3.2423 no 2_655
H88 F28 3.0596 no 1_655
H88 F30 2.8972 no 1_655
H88 F32 3.1906 no 1_655
H88 C128 3.5262 no 1_655
H88 H96A 3.5407 no 2_655
H88 H96B 3.3067 no 2_655
H88 H126 3.0954 no 1_655
H89 C126 3.4888 no 1_655
H89 C129 3.0741 no 1_655
H89 C130 3.0792 no 1_655
H89 C131 3.1422 no 1_655
H89 C132 3.1493 no 1_655
H89 C133 3.0750 no 1_655
H89 C134 3.0557 no 1_655
H89 H126 2.5462 no 1_655
H89 H130 3.5894 no 1_655
H89 H134 3.5810 no 1_655
H89 H138 3.0645 no 1_655
H90 F36 3.0606 no 1_655
H90 F37 3.3738 no 1_655
H91 F2 2.8219 no .
H91 F23 2.6362 no .
H91 F53 3.1357 no .
H91 C46 3.4181 no .
H91 C47 3.3318 no .
H91 H46 3.5898 no .
H91 H74 2.8397 no .
H92 F2 3.3081 no .
H92 F34 2.7499 no 1_655
H92 F36 2.8933 no 1_655
H92 F54 3.5818 no .
H92 C48 3.3807 no .
H92 C136 3.4174 no 1_655
H92 H48 3.2143 no .
H93 F5 3.5487 no .
H93 F34 3.4798 no 1_655
H93 C12 3.2689 no 2_556
H93 C13 3.3307 no 2_556
H93 H12 2.7027 no 2_556
H93 H13 2.8253 no 2_556
H94 F8 3.0803 no .
H94 F41 2.8006 no .
H95 F22 3.1198 no .
H95 F23 2.8952 no .
H95 C74 3.3082 no .
H95 C76 3.4109 no .
H95 H54 3.1330 no .
H95 H74 2.5538 no .
H96A F30 2.3731 no 2_555
H96A C128 3.4941 no 2_555
H96A H88 3.5407 no 2_655
H96B F30 3.5247 no 2_555
H96B C87 3.4572 no 2_655
H96B H87 2.6553 no 2_655
H96B H88 3.3067 no 2_655
H98 F34 3.3330 no 1_655
H99 F32 2.9700 no 1_655
H99 F33 2.9805 no 1_655
H99 C131 3.2498 no 1_655
H99 C132 2.9351 no 1_655
H99 C135 3.2136 no 1_655
H99 H132 2.5534 no 1_655
H100 F17 3.0105 no 1_545
H100 F18 2.9886 no 1_545
H100 F32 3.1773 no 1_655
H100 F33 3.3140 no 1_655
H100 C68 3.5584 no 1_545
H100 H86 3.5330 no 2_655
H100 H113 3.0112 no 2_655
H100 H114 3.5169 no 2_655
H101 F17 3.1383 no 1_545
H101 F20 2.5788 no 1_545
H101 F27 3.5309 no .
H101 C85 3.4293 no 2_655
H101 H84 3.5065 no 2_655
H101 H85 2.6367 no 2_655
H101 H86 3.2945 no 2_655
H102 F20 3.0334 no 1_545
H102 H87 3.2423 no 2_655
H104 F26 3.4263 no .
H104 F42 3.5068 no .
H104 C12 3.2312 no 2_556
H104 H12 2.2830 no 2_556
H105 F26 2.9120 no .
H105 F42 2.7699 no .
H105 C122 3.0364 no .
H105 C123 3.2442 no .
H105 C127 3.5716 no .
H105 C137 3.5583 no .
H105 C141 3.0604 no .
H105 C142 2.8935 no .
H105 C144 3.3465 no .
H105 H12 3.5898 no 2_556
H105 H24 2.9345 no 2_556
H105 H122 3.0349 no .
H105 H142 2.8813 no .
H106 C121 3.0457 no .
H106 C122 3.2901 no .
H106 C123 3.4656 no .
H106 C124 3.4012 no .
H106 C125 3.1197 no .
H106 C126 2.9335 no .
H106 C137 3.0456 no .
H106 C138 2.9626 no .
H106 C139 3.1525 no .
H106 C140 3.3827 no .
H106 C141 3.4114 no .
H106 C142 3.2425 no .
H106 H126 3.3147 no .
H106 H138 3.3568 no .
H107 F19 2.7899 no 2_565
H107 F21 2.8368 no 2_565
H107 F29 3.2812 no 2_555
H107 C75 3.3735 no 2_565
H108 F29 3.0003 no 2_555
H108 F30 3.0178 no 2_555
H108 C128 3.5962 no 2_555
H110 F7 2.7678 no 2_565
H110 F22 2.4980 no .
H110 F23 3.3198 no .
H110 F24 3.5373 no .
H110 C76 3.3507 no .
H111 F7 3.3394 no 2_565
H111 F9 3.3626 no 2_565
H111 F22 3.5705 no .
H111 F24 3.2766 no .
H111 F38 3.1386 no 2_565
H111 H41 3.3903 no 2_565
H112 F1 2.7637 no 2_665
H112 F52 3.0517 no 2_665
H112 F53 3.5598 no 2_665
H112 C41 3.0053 no 2_565
H112 C42 3.1837 no 2_565
H112 H41 2.9374 no 2_565
H112 H42 3.2376 no 2_565
H113 F18 2.8368 no 2_665
H113 C42 3.5131 no 2_565
H113 H42 2.9735 no 2_565
H113 H100 3.0112 no 2_655
H114 H100 3.5169 no 2_655
H116 F8 3.4438 no .
H117 F7 3.1159 no .
H117 F8 3.2909 no .
H117 F22 3.1254 no 2_565
H117 F39 3.4772 no .
H118 F22 3.0593 no 2_565
H118 C69 3.1970 no 2_565
H118 C70 3.1773 no 2_565
H118 C71 3.0148 no 2_565
H118 C72 2.8167 no 2_565
H118 C73 2.7617 no 2_565
H118 C74 2.9526 no 2_565
H118 C76 3.4697 no 2_565
H118 H72 3.2906 no 2_565
H118 H74 3.4770 no 2_565
H119 F12 3.1553 no 2_565
H119 F19 3.4369 no 2_565
H119 F49 3.2962 no 2_565
H119 C53 3.2170 no 2_565
H119 C54 3.3520 no 2_565
H119 C55 3.3257 no 2_565
H119 C56 3.1006 no 2_565
H119 C57 2.8881 no 2_565
H119 C58 2.9516 no 2_565
H119 C60 3.5831 no 2_565
H119 C70 3.2645 no 2_565
H119 H58 3.3858 no 2_565
H119 H70 3.2674 no 2_565
H120 F10 3.5182 no 2_565
H120 F12 3.1148 no 2_565
H120 F30 3.0029 no 2_555
H120 F49 2.7838 no 2_565
H120 C56 3.5485 no 2_565
H120 H56 3.4223 no 2_565
H122 C23 3.0139 no 2_556
H122 C24 2.9810 no 2_556
H122 H23 2.4371 no 2_556
H122 H24 2.3615 no 2_556
H122 H105 3.0349 no .
H124 F19 2.4082 no 1_545
H124 F20 3.4943 no 1_545
H124 C75 3.4820 no 1_545
H124 H70 3.4345 no 1_545
H126 C88 3.4555 no 1_455
H126 C89 3.1760 no 1_455
H126 H88 3.0954 no 1_455
H126 H89 2.5462 no 1_455
H126 H106 3.3147 no .
H130 F12 3.5886 no 1_545
H130 F49 3.5266 no 1_545
H130 F51 3.5012 no 1_545
H130 H89 3.5894 no 1_455
H132 C9 3.5342 no 2_456
H132 C10 3.2848 no 2_456
H132 C11 3.2378 no 2_456
H132 C99 3.2898 no 1_455
H132 H9 2.7667 no 2_456
H132 H10 3.5056 no 2_456
H132 H11 3.4092 no 2_456
H132 H99 2.5534 no 1_455
H134 C15 3.0966 no .
H134 C19 3.1001 no .
H134 H15 3.0259 no .
H134 H19 3.0485 no .
H134 H89 3.5810 no 1_455
H138 H89 3.0645 no 1_455
H138 H106 3.3568 no .
H140 F8 2.8412 no .
H140 F9 2.7217 no .
H140 C17 3.5531 no .
H140 C59 3.3364 no .
H140 H17 3.1189 no .
H142 C24 3.1682 no 2_556
H142 H16 3.3521 no .
H142 H24 2.3872 no 2_556
H142 H25 3.4245 no 2_556
H142 H105 2.8813 no .
H146 C15 2.9605 no .
H146 C16 3.0280 no .
H146 H7 3.5885 no 2_456
H146 H15 2.5691 no .
H146 H16 2.7224 no .
H148 F6 2.8927 no 2_556
H148 C28 3.5553 no 2_556
H148 C29 3.4918 no 2_556
H148 H28 3.4797 no 2_556
H148 H29 3.3746 no 2_556
H150 F11 3.0676 no 1_545
H150 F51 2.8625 no 1_545
H150 H23 3.5181 no 2_556

loop_
_geom_torsion_atom_site_label_1
_geom_torsion_atom_site_label_2
_geom_torsion_atom_site_label_3
_geom_torsion_atom_site_label_4
_geom_torsion
_geom_torsion_publ_flag
P1 Ru1 P2 P1 0.00(3) no
P1 Ru1 P2 C20 -16.91(3) no
P1 Ru1 P2 C33 -132.93(6) no
P1 Ru1 P2 C39 93.34(6) no
P2 Ru1 P1 P2 0.00(3) no
P2 Ru1 P1 C20 16.86(3) no
P2 Ru1 P1 C21 133.23(6) no
P2 Ru1 P1 C27 -98.48(5) no
C1 Ru1 P1 P2 -82.40(11) no
C1 Ru1 P1 C20 -65.55(11) no
C1 Ru1 P1 C21 50.83(12) no
C1 Ru1 P1 C27 179.12(12) no
P1 Ru1 C15 C16 -37.2(2) no
P1 Ru1 C15 C19 -153.87(8) no
C15 Ru1 P1 P2 179.85(13) no
C15 Ru1 P1 C20 -163.30(13) no
C15 Ru1 P1 C21 -46.92(15) no
C15 Ru1 P1 C27 81.37(14) no
P1 Ru1 C16 C15 153.75(11) no
P1 Ru1 C16 C17 -90.72(16) no
C16 Ru1 P1 P2 158.10(10) no
C16 Ru1 P1 C20 174.95(10) no
C16 Ru1 P1 C21 -68.67(11) no
C16 Ru1 P1 C27 59.62(11) no
P1 Ru1 C17 C16 97.20(16) no
P1 Ru1 C17 C18 -145.19(14) no
C17 Ru1 P1 P2 120.71(9) no
C17 Ru1 P1 C20 137.56(10) no
C17 Ru1 P1 C21 -106.06(10) no
C17 Ru1 P1 C27 22.23(10) no
P1 Ru1 C18 C17 45.9(3) no
P1 Ru1 C18 C19 163.19(8) no
C18 Ru1 P1 P2 95.25(13) no
C18 Ru1 P1 C20 112.11(14) no
C18 Ru1 P1 C21 -131.52(14) no
C18 Ru1 P1 C27 -3.22(15) no
C1 Ru1 P2 P1 94.58(13) no
C1 Ru1 P2 C20 77.67(13) no
C1 Ru1 P2 C33 -38.34(14) no
C1 Ru1 P2 C39 -172.08(14) no
P2 Ru1 C15 C16 142.46(14) no
P2 Ru1 C15 C19 25.8(4) no
C15 Ru1 P2 P1 -179.7(3) no
C15 Ru1 P2 C20 163.3(3) no
C15 Ru1 P2 C33 47.3(3) no
C15 Ru1 P2 C39 -86.4(3) no
P2 Ru1 C16 C15 -135.5(3) no
P2 Ru1 C16 C17 -20.0(5) no
C16 Ru1 P2 P1 -76.8(3) no
C16 Ru1 P2 C20 -93.7(3) no
C16 Ru1 P2 C33 150.2(3) no
C16 Ru1 P2 C39 16.5(4) no
P2 Ru1 C17 C16 171.31(9) no
P2 Ru1 C17 C18 -71.1(2) no
C17 Ru1 P2 P1 -90.81(13) no
C17 Ru1 P2 C20 -107.71(14) no
C17 Ru1 P2 C33 136.27(14) no
C17 Ru1 P2 C39 2.53(15) no
P2 Ru1 C18 C17 123.85(15) no
P2 Ru1 C18 C19 -118.87(13) no
C18 Ru1 P2 P1 -126.10(12) no
C18 Ru1 P2 C20 -143.01(13) no
C18 Ru1 P2 C33 100.97(13) no
C18 Ru1 P2 C39 -32.77(14) no
P2 Ru1 C19 C15 -167.60(9) no
P2 Ru1 C19 C18 75.60(16) no
C19 Ru1 P2 P1 -162.36(12) no
C19 Ru1 P2 C20 -179.26(12) no
C19 Ru1 P2 C33 64.72(13) no
C19 Ru1 P2 C39 -69.02(13) no
C1 Ru1 C15 C16 -134.22(16) no
C1 Ru1 C15 C19 109.12(17) no
C1 Ru1 C16 C15 54.2(3) no
C1 Ru1 C16 C17 169.69(18) no
C1 Ru1 C17 C16 -20.8(5) no
C1 Ru1 C17 C18 96.8(4) no
C1 Ru1 C18 C17 -137.7(2) no
C1 Ru1 C18 C19 -20.4(3) no
C1 Ru1 C19 C15 -76.83(18) no
C1 Ru1 C19 C18 166.37(15) no
C15 Ru1 C16 C15 -0.00(15) no
C15 Ru1 C16 C17 115.5(3) no
C16 Ru1 C15 C16 -0.00(15) no
C16 Ru1 C15 C19 -116.7(3) no
C15 Ru1 C17 C16 -38.20(16) no
C15 Ru1 C17 C18 79.4(2) no
C17 Ru1 C15 C16 38.14(14) no
C17 Ru1 C15 C19 -78.53(17) no
C15 Ru1 C18 C17 -79.53(19) no
C15 Ru1 C18 C19 37.75(16) no
C18 Ru1 C15 C16 79.67(18) no
C18 Ru1 C15 C19 -37.00(15) no
C15 Ru1 C19 C15 0.00(16) no
C15 Ru1 C19 C18 -116.8(3) no
C19 Ru1 C15 C16 116.7(3) no
C19 Ru1 C15 C19 0.00(17) no
C16 Ru1 C17 C16 0.0(2) no
C16 Ru1 C17 C18 117.6(4) no
C17 Ru1 C16 C15 -115.5(3) no
C17 Ru1 C16 C17 0.00(19) no
C16 Ru1 C18 C17 -37.25(17) no
C16 Ru1 C18 C19 80.0(2) no
C18 Ru1 C16 C15 -78.9(2) no
C18 Ru1 C16 C17 36.60(18) no
C16 Ru1 C19 C15 37.56(15) no
C16 Ru1 C19 C18 -79.24(18) no
C19 Ru1 C16 C15 -37.58(15) no
C19 Ru1 C16 C17 77.96(19) no
C17 Ru1 C18 C17 0.00(19) no
C17 Ru1 C18 C19 117.3(3) no
C18 Ru1 C17 C16 -117.6(4) no
C18 Ru1 C17 C18 -0.0(2) no
C17 Ru1 C19 C15 79.80(17) no
C17 Ru1 C19 C18 -37.00(14) no
C19 Ru1 C17 C16 -80.6(2) no
C19 Ru1 C17 C18 36.98(16) no
C18 Ru1 C19 C15 116.8(3) no
C18 Ru1 C19 C18 0.00(17) no
C19 Ru1 C18 C17 -117.3(3) no
C19 Ru1 C18 C19 0.00(17) no
P3 Ru2 P4 P3 0.00(3) no
P3 Ru2 P4 C96 -18.90(3) no
P3 Ru2 P4 C109 -134.69(6) no
P3 Ru2 P4 C115 92.25(6) no
P4 Ru2 P3 P4 -0.00(3) no
P4 Ru2 P3 C96 19.05(3) no
P4 Ru2 P3 C97 137.37(6) no
P4 Ru2 P3 C103 -93.79(5) no
C77 Ru2 P3 P4 -83.35(10) no
C77 Ru2 P3 C96 -64.30(10) no
C77 Ru2 P3 C97 54.02(11) no
C77 Ru2 P3 C103 -177.14(11) no
P3 Ru2 C91 C92 32.9(4) no
P3 Ru2 C91 C95 -84.7(3) no
C91 Ru2 P3 P4 153.0(3) no
C91 Ru2 P3 C96 172.0(3) no
C91 Ru2 P3 C97 -69.6(3) no
C91 Ru2 P3 C103 59.2(3) no
P3 Ru2 C92 C91 -166.32(9) no
P3 Ru2 C92 C93 -49.7(2) no
C92 Ru2 P3 P4 176.09(14) no
C92 Ru2 P3 C96 -164.86(14) no
C92 Ru2 P3 C97 -46.53(15) no
C92 Ru2 P3 C103 82.30(14) no
P3 Ru2 C93 C92 141.04(14) no
P3 Ru2 C93 C94 -101.94(18) no
C93 Ru2 P3 P4 148.88(12) no
C93 Ru2 P3 C96 167.93(12) no
C93 Ru2 P3 C97 -73.75(13) no
C93 Ru2 P3 C103 55.09(13) no
P3 Ru2 C94 C93 85.79(19) no
P3 Ru2 C94 C95 -157.69(13) no
C94 Ru2 P3 P4 112.03(10) no
C94 Ru2 P3 C96 131.08(10) no
C94 Ru2 P3 C97 -110.60(11) no
C94 Ru2 P3 C103 18.24(11) no
P3 Ru2 C95 C91 148.75(8) no
P3 Ru2 C95 C94 32.7(3) no
C95 Ru2 P3 P4 92.59(13) no
C95 Ru2 P3 C96 111.64(14) no
C95 Ru2 P3 C97 -130.04(14) no
C95 Ru2 P3 C103 -1.20(15) no
C77 Ru2 P4 P3 94.91(12) no
C77 Ru2 P4 C96 76.00(12) no
C77 Ru2 P4 C109 -39.79(13) no
C77 Ru2 P4 C115 -172.84(13) no
P4 Ru2 C91 C92 -179.90(7) no
P4 Ru2 C91 C95 62.47(16) no
C91 Ru2 P4 P3 -168.23(12) no
C91 Ru2 P4 C96 172.87(12) no
C91 Ru2 P4 C109 57.08(14) no
C91 Ru2 P4 C115 -75.98(13) no
P4 Ru2 C93 C92 -152.20(12) no
P4 Ru2 C93 C94 -35.2(4) no
C93 Ru2 P4 P3 -74.7(3) no
C93 Ru2 P4 C96 -93.6(3) no
C93 Ru2 P4 C109 150.6(3) no
C93 Ru2 P4 C115 17.5(3) no
P4 Ru2 C94 C93 160.31(13) no
P4 Ru2 C94 C95 -83.17(19) no
C94 Ru2 P4 P3 -96.96(14) no
C94 Ru2 P4 C96 -115.86(14) no
C94 Ru2 P4 C109 128.35(14) no
C94 Ru2 P4 C115 -4.71(15) no
P4 Ru2 C95 C91 -133.24(10) no
P4 Ru2 C95 C94 110.75(13) no
C95 Ru2 P4 P3 -134.99(11) no
C95 Ru2 P4 C96 -153.89(11) no
C95 Ru2 P4 C109 90.31(12) no
C95 Ru2 P4 C115 -42.74(12) no
C77 Ru2 C91 C92 -89.88(16) no
C77 Ru2 C91 C95 152.49(14) no
C77 Ru2 C92 C91 95.21(18) no
C77 Ru2 C92 C93 -148.20(16) no
C77 Ru2 C93 C92 40.7(3) no
C77 Ru2 C93 C94 157.71(18) no
C77 Ru2 C94 C93 -51.4(5) no
C77 Ru2 C94 C95 65.1(4) no
C77 Ru2 C95 C91 -36.5(3) no
C77 Ru2 C95 C94 -152.55(15) no
C91 Ru2 C92 C91 0.00(16) no
C91 Ru2 C92 C93 116.6(3) no
C92 Ru2 C91 C92 0.00(19) no
C92 Ru2 C91 C95 -117.6(3) no
C91 Ru2 C93 C92 -37.29(15) no
C91 Ru2 C93 C94 79.7(2) no
C93 Ru2 C91 C92 37.55(16) no
C93 Ru2 C91 C95 -80.07(18) no
C91 Ru2 C94 C93 -78.8(2) no
C91 Ru2 C94 C95 37.77(15) no
C94 Ru2 C91 C92 79.68(17) no
C94 Ru2 C91 C95 -37.94(14) no
C91 Ru2 C95 C91 0.00(14) no
C91 Ru2 C95 C94 -116.0(3) no
C95 Ru2 C91 C92 117.6(3) no
C95 Ru2 C91 C95 0.00(14) no
C92 Ru2 C93 C92 0.00(17) no
C92 Ru2 C93 C94 117.0(4) no
C93 Ru2 C92 C91 -116.6(3) no
C93 Ru2 C92 C93 -0.00(18) no
C92 Ru2 C94 C93 -37.18(18) no
C92 Ru2 C94 C95 79.3(2) no
C94 Ru2 C92 C91 -79.26(19) no
C94 Ru2 C92 C93 37.33(16) no
C92 Ru2 C95 C91 36.69(15) no
C92 Ru2 C95 C94 -79.32(18) no
C95 Ru2 C92 C91 -37.08(16) no
C95 Ru2 C92 C93 79.51(18) no
C93 Ru2 C94 C93 0.0(3) no
C93 Ru2 C94 C95 116.5(4) no
C94 Ru2 C93 C92 -117.0(4) no
C94 Ru2 C93 C94 0.0(3) no
C93 Ru2 C95 C91 78.5(2) no
C93 Ru2 C95 C94 -37.50(18) no
C95 Ru2 C93 C92 -79.4(2) no
C95 Ru2 C93 C94 37.66(18) no
C94 Ru2 C95 C91 116.0(3) no
C94 Ru2 C95 C94 -0.00(19) no
C95 Ru2 C94 C93 -116.5(4) no
C95 Ru2 C94 C95 -0.00(17) no
Ru1 P1 P2 Ru1 -0.0 no
Ru1 P1 P2 C20 155.38(5) no
Ru1 P1 P2 C33 99.35(10) no
Ru1 P1 P2 C39 -112.85(6) no
Ru1 P1 C20 P2 -19.90(12) no
Ru1 P1 C21 C22 -167.60(16) no
Ru1 P1 C21 C26 12.6(3) no
Ru1 P1 C27 C28 -70.9(3) no
Ru1 P1 C27 C32 109.5(3) no
P2 P1 C20 P2 -0.00(3) no
C20 P1 P2 Ru1 -155.38(16) no
C20 P1 P2 C20 -0.00(16) no
C20 P1 P2 C33 -56.04(18) no
C20 P1 P2 C39 91.76(17) no
P2 P1 C21 C22 -97.7(3) no
P2 P1 C21 C26 82.5(3) no
C21 P1 P2 Ru1 -96.4(3) no
C21 P1 P2 C20 58.9(3) no
C21 P1 P2 C33 2.9(3) no
C21 P1 P2 C39 150.7(3) no
P2 P1 C27 C28 -131.7(2) no
P2 P1 C27 C32 48.6(4) no
C27 P1 P2 Ru1 110.42(16) no
C27 P1 P2 C20 -94.20(17) no
C27 P1 P2 C33 -150.24(17) no
C27 P1 P2 C39 -2.43(17) no
C20 P1 C21 C22 -58.7(3) no
C20 P1 C21 C26 121.5(3) no
C21 P1 C20 P2 -144.99(17) no
C20 P1 C27 C28 -178.7(3) no
C20 P1 C27 C32 1.7(4) no
C27 P1 C20 P2 103.47(19) no
C21 P1 C27 C28 65.3(3) no
C21 P1 C27 C32 -114.4(3) no
C27 P1 C21 C22 57.0(3) no
C27 P1 C21 C26 -122.8(3) no
Ru1 P2 C20 P1 19.95(13) no
Ru1 P2 C33 C34 -56.3(3) no
Ru1 P2 C33 C38 123.1(3) no
Ru1 P2 C39 C40 -16.1(4) no
Ru1 P2 C39 C44 168.5(3) no
P1 P2 C20 P1 0.00(3) no
P1 P2 C33 C34 -128.4(2) no
P1 P2 C33 C38 51.0(5) no
P1 P2 C39 C40 43.3(4) no
P1 P2 C39 C44 -132.2(3) no
C20 P2 C33 C34 -165.8(3) no
C20 P2 C33 C38 13.6(4) no
C33 P2 C20 P1 146.73(16) no
C20 P2 C39 C40 89.1(4) no
C20 P2 C39 C44 -86.3(4) no
C39 P2 C20 P1 -102.15(18) no
C33 P2 C39 C40 -156.9(4) no
C33 P2 C39 C44 27.6(4) no
C39 P2 C33 C34 83.0(3) no
C39 P2 C33 C38 -97.6(3) no
Ru2 P3 P4 Ru2 -0.0 no
Ru2 P3 P4 C96 152.11(5) no
Ru2 P3 P4 C109 101.64(10) no
Ru2 P3 P4 C115 -113.78(6) no
Ru2 P3 C96 P4 -22.72(13) no
Ru2 P3 C97 C98 3.8(3) no
Ru2 P3 C97 C102 -175.87(15) no
Ru2 P3 C103 C104 -81.4(3) no
Ru2 P3 C103 C108 97.2(3) no
P4 P3 C96 P4 0.00(3) no
C96 P3 P4 Ru2 -152.11(17) no
C96 P3 P4 C96 0.00(16) no
C96 P3 P4 C109 -50.47(19) no
C96 P3 P4 C115 94.11(17) no
P4 P3 C97 C98 77.1(4) no
P4 P3 C97 C102 -102.6(3) no
C97 P3 P4 Ru2 -97.4(3) no
C97 P3 P4 C96 54.7(3) no
C97 P3 P4 C109 4.3(3) no
C97 P3 P4 C115 148.8(3) no
P4 P3 C103 C104 -140.9(2) no
P4 P3 C103 C108 37.7(4) no
C103 P3 P4 Ru2 110.80(15) no
C103 P3 P4 C96 -97.09(15) no
C103 P3 P4 C109 -147.56(17) no
C103 P3 P4 C115 -2.98(16) no
C96 P3 C97 C98 114.4(3) no
C96 P3 C97 C102 -65.3(3) no
C97 P3 C96 P4 -149.53(16) no
C96 P3 C103 C104 172.8(3) no
C96 P3 C103 C108 -8.6(4) no
C103 P3 C96 P4 97.72(18) no
C97 P3 C103 C104 55.5(3) no
C97 P3 C103 C108 -125.9(3) no
C103 P3 C97 C98 -130.5(3) no
C103 P3 C97 C102 49.8(3) no
Ru2 P4 C96 P3 22.48(13) no
Ru2 P4 C109 C110 -91.9(3) no
Ru2 P4 C109 C114 85.6(4) no
Ru2 P4 C115 C116 21.0(4) no
Ru2 P4 C115 C120 -158.56(17) no
P3 P4 C96 P3 0.00(3) no
P3 P4 C109 C110 -166.71(12) no
P3 P4 C109 C114 10.8(5) no
P3 P4 C115 C116 80.0(3) no
P3 P4 C115 C120 -99.5(3) no
C96 P4 C109 C110 159.2(3) no
C96 P4 C109 C114 -23.4(4) no
C109 P4 C96 P3 150.81(15) no
C96 P4 C115 C116 125.8(3) no
C96 P4 C115 C120 -53.8(3) no
C115 P4 C96 P3 -100.05(17) no
C109 P4 C115 C116 -120.8(3) no
C109 P4 C115 C120 59.6(3) no
C115 P4 C109 C110 47.6(4) no
C115 P4 C109 C114 -135.0(3) no
F52 F1 F53 F2 -3(5) no
F52 F1 F53 C51 28(4) no
F53 F1 F52 F3 4(5) no
F53 F1 F52 C51 -22(3) no
F52 F1 C51 F2 -144(3) no
F52 F1 C51 F3 -33(3) no
F52 F1 C51 F52 -0(3) no
F52 F1 C51 F53 -158(3) no
F52 F1 C51 F54 -62(3) no
F52 F1 C51 C47 92(3) no
C51 F1 F52 F3 25.7(18) no
C51 F1 F52 C51 -0.00(18) no
F53 F1 C51 F2 13.6(9) no
F53 F1 C51 F3 125.2(10) no
F53 F1 C51 F52 157.8(14) no
F53 F1 C51 F53 0.0(9) no
F53 F1 C51 F54 95.8(11) no
F53 F1 C51 C47 -110.5(10) no
C51 F1 F53 F2 -30(2) no
C51 F1 F53 C51 0.0(3) no
F53 F2 F54 F3 20(4) no
F53 F2 F54 C51 35.3(17) no
F54 F2 F53 F1 -5(3) no
F54 F2 F53 C51 -29.9(14) no
F53 F2 C51 F1 -22.9(17) no
F53 F2 C51 F3 -135.5(16) no
F53 F2 C51 F52 -43.4(18) no
F53 F2 C51 F53 -0.0(15) no
F53 F2 C51 F54 -142.0(17) no
F53 F2 C51 C47 102.9(17) no
C51 F2 F53 F1 24.7(16) no
C51 F2 F53 C51 -0.0(2) no
F54 F2 C51 F1 119.1(11) no
F54 F2 C51 F3 6.5(11) no
F54 F2 C51 F52 98.5(12) no
F54 F2 C51 F53 142.0(13) no
F54 F2 C51 F54 -0.0(10) no
F54 F2 C51 C47 -115.1(11) no
C51 F2 F54 F3 -16(3) no
C51 F2 F54 C51 -0.0(3) no
F52 F3 F54 F2 -18(4) no
F52 F3 F54 C51 -31.2(16) no
F54 F3 F52 F1 8(4) no
F54 F3 F52 C51 41(3) no
F52 F3 C51 F1 14.9(13) no
F52 F3 C51 F2 127.1(14) no
F52 F3 C51 F52 -0.0(13) no
F52 F3 C51 F53 96.4(15) no
F52 F3 C51 F54 139.5(16) no
F52 F3 C51 C47 -111.2(14) no
C51 F3 F52 F1 -33(3) no
C51 F3 F52 C51 -0.0(3) no
F54 F3 C51 F1 -125(2) no
F54 F3 C51 F2 -12(2) no
F54 F3 C51 F52 -139(2) no
F54 F3 C51 F53 -43(3) no
F54 F3 C51 F54 -0.0(19) no
F54 F3 C51 C47 109(2) no
C51 F3 F54 F2 13(2) no
C51 F3 F54 C51 0.0(2) no
F49 F10 F50 F11 -11(3) no
F49 F10 F50 C60 -30.8(12) no
F50 F10 F49 F12 23(3) no
F50 F10 F49 C60 35.6(14) no
F49 F10 C60 F11 122.6(9) no
F49 F10 C60 F12 5.8(9) no
F49 F10 C60 F49 0.0(8) no
F49 F10 C60 F50 144.0(13) no
F49 F10 C60 F51 88.0(11) no
F49 F10 C60 C57 -111.3(9) no
C60 F10 F49 F12 -12.7(19) no
C60 F10 F49 C60 0.0(3) no
F50 F10 C60 F11 -21.4(14) no
F50 F10 C60 F12 -138.2(13) no
F50 F10 C60 F49 -144.0(15) no
F50 F10 C60 F50 -0.0(11) no
F50 F10 C60 F51 -56.1(15) no
F50 F10 C60 C57 104.7(14) no
C60 F10 F50 F11 20.2(13) no
C60 F10 F50 C60 -0.0(3) no
F50 F11 F51 F12 -13(3) no
F50 F11 F51 C60 -31.5(18) no
F51 F11 F50 F10 14(4) no
F51 F11 F50 C60 37(3) no
F50 F11 C60 F10 15.3(8) no
F50 F11 C60 F12 127.2(8) no
F50 F11 C60 F49 95.1(10) no
F50 F11 C60 F50 -0.0(7) no
F50 F11 C60 F51 150.3(13) no
F50 F11 C60 C57 -109.6(8) no
C60 F11 F50 F10 -23.8(14) no
C60 F11 F50 C60 -0.0(3) no
F51 F11 C60 F10 -134.9(12) no
F51 F11 C60 F12 -23.1(15) no
F51 F11 C60 F49 -55.2(16) no
F51 F11 C60 F50 -150.3(14) no
F51 F11 C60 F51 -0.0(10) no
F51 F11 C60 C57 100.1(13) no
C60 F11 F51 F12 18.4(12) no
C60 F11 F51 C60 0.00(18) no
F49 F12 F51 F11 22(3) no
F49 F12 F51 C60 43.8(19) no
F51 F12 F49 F10 -24(3) no
F51 F12 F49 C60 -35.1(14) no
F49 F12 C60 F10 -10.4(17) no
F49 F12 C60 F11 -126.4(16) no
F49 F12 C60 F49 -0.0(14) no
F49 F12 C60 F50 -47(2) no
F49 F12 C60 F51 -140.5(17) no
F49 F12 C60 C57 108.1(16) no
C60 F12 F49 F10 10.9(18) no
C60 F12 F49 C60 0.0(3) no
F51 F12 C60 F10 130.1(7) no
F51 F12 C60 F11 14.1(7) no
F51 F12 C60 F49 140.5(12) no
F51 F12 C60 F50 93.6(10) no
F51 F12 C60 F51 0.0(6) no
F51 F12 C60 C57 -111.4(7) no
C60 F12 F51 F11 -21.8(12) no
C60 F12 F51 C60 0.0(3) no
F10 F49 C60 F10 0.0(9) no
F10 F49 C60 F11 -100.1(12) no
F10 F49 C60 F12 -169.3(16) no
F10 F49 C60 F50 -24.4(10) no
F10 F49 C60 F51 -130.3(10) no
F10 F49 C60 C57 105.1(10) no
F12 F49 C60 F10 169.3(17) no
F12 F49 C60 F11 69.2(18) no
F12 F49 C60 F12 -0.0(10) no
F12 F49 C60 F50 144.9(15) no
F12 F49 C60 F51 39.0(16) no
F12 F49 C60 C57 -85.6(17) no
F10 F50 C60 F10 0.0(10) no
F10 F50 C60 F11 158.3(14) no
F10 F50 C60 F12 59.1(18) no
F10 F50 C60 F49 35.2(14) no
F10 F50 C60 F51 140.6(12) no
F10 F50 C60 C57 -94.7(12) no
F11 F50 C60 F10 -158.3(12) no
F11 F50 C60 F11 -0.0(7) no
F11 F50 C60 F12 -99.2(12) no
F11 F50 C60 F49 -123.1(8) no
F11 F50 C60 F51 -17.7(8) no
F11 F50 C60 C57 107.0(9) no
F11 F51 C60 F10 63.3(16) no
F11 F51 C60 F11 -0.0(11) no
F11 F51 C60 F12 157.7(14) no
F11 F51 C60 F49 137.4(13) no
F11 F51 C60 F50 28.3(14) no
F11 F51 C60 C57 -97.0(13) no
F12 F51 C60 F10 -94.3(9) no
F12 F51 C60 F11 -157.7(10) no
F12 F51 C60 F12 0.0(5) no
F12 F51 C60 F49 -20.3(6) no
F12 F51 C60 F50 -129.4(6) no
F12 F51 C60 C57 105.3(7) no
F1 F52 C51 F1 -0.0(11) no
F1 F52 C51 F2 45(3) no
F1 F52 C51 F3 149(3) no
F1 F52 C51 F53 22(3) no
F1 F52 C51 F54 129(3) no
F1 F52 C51 C47 -101(3) no
F3 F52 C51 F1 -149(3) no
F3 F52 C51 F2 -103.3(10) no
F3 F52 C51 F3 -0.0(4) no
F3 F52 C51 F53 -127.0(6) no
F3 F52 C51 F54 -20.1(7) no
F3 F52 C51 C47 110.5(7) no
F1 F53 C51 F1 0.0(5) no
F1 F53 C51 F2 -157.0(16) no
F1 F53 C51 F3 -98.3(12) no
F1 F53 C51 F52 -10.5(7) no
F1 F53 C51 F54 -119.2(7) no
F1 F53 C51 C47 110.1(8) no
F2 F53 C51 F1 157.0(17) no
F2 F53 C51 F2 -0.0(8) no
F2 F53 C51 F3 59(2) no
F2 F53 C51 F52 146.5(14) no
F2 F53 C51 F54 37.8(17) no
F2 F53 C51 C47 -92.9(15) no
F2 F54 C51 F1 -99.9(9) no
F2 F54 C51 F2 0.0(6) no
F2 F54 C51 F3 -167.6(19) no
F2 F54 C51 F52 -125.7(7) no
F2 F54 C51 F53 -21.4(8) no
F2 F54 C51 C47 107.3(9) no
F3 F54 C51 F1 68(2) no
F3 F54 C51 F2 168(2) no
F3 F54 C51 F3 -0.0(9) no
F3 F54 C51 F52 42(2) no
F3 F54 C51 F53 146.2(17) no
F3 F54 C51 C47 -85(2) no
C1 C2 C3 C5 42.7(6) no
C1 C2 C3 C9 -137.5(4) no
C1 C2 C4 C10 87.8(5) no
C1 C2 C4 C14 -91.6(5) no
C3 C2 C4 C10 -93.3(5) no
C3 C2 C4 C14 87.2(5) no
C4 C2 C3 C5 -136.1(4) no
C4 C2 C3 C9 43.7(5) no
C2 C3 C5 C6 -179.0(3) no
C2 C3 C9 C8 179.2(4) no
C5 C3 C9 C8 -1.1(6) no
C9 C3 C5 C6 1.2(6) no
C2 C4 C10 C11 179.8(3) no
C2 C4 C14 C13 179.2(3) no
C10 C4 C14 C13 -0.3(6) no
C14 C4 C10 C11 -0.7(6) no
C3 C5 C6 C7 -0.8(7) no
C5 C6 C7 C8 0.2(7) no
C6 C7 C8 C9 0.0(8) no
C7 C8 C9 C3 0.4(8) no
C4 C10 C11 C12 1.5(7) no
C10 C11 C12 C13 -1.3(8) no
C11 C12 C13 C14 0.3(8) no
C12 C13 C14 C4 0.5(7) no
Ru1 C15 C16 Ru1 -0.0 no
Ru1 C15 C16 C17 -65.2(3) no
Ru1 C15 C19 Ru1 -0.0 no
Ru1 C15 C19 C18 64.4(3) no
C16 C15 C19 Ru1 -62.9(4) no
C16 C15 C19 C18 1.5(5) no
C19 C15 C16 Ru1 63.4(4) no
C19 C15 C16 C17 -1.8(5) no
Ru1 C16 C17 Ru1 0.0 no
Ru1 C16 C17 C18 -62.7(3) no
C15 C16 C17 Ru1 64.2(3) no
C15 C16 C17 C18 1.4(5) no
Ru1 C17 C18 Ru1 -0.0 no
Ru1 C17 C18 C19 -61.7(3) no
C16 C17 C18 Ru1 61.2(3) no
C16 C17 C18 C19 -0.5(5) no
Ru1 C18 C19 Ru1 -0.0 no
Ru1 C18 C19 C15 -62.9(3) no
C17 C18 C19 Ru1 62.3(3) no
C17 C18 C19 C15 -0.6(5) no
P1 C21 C22 C23 179.5(3) no
P1 C21 C26 C25 179.8(2) no
C22 C21 C26 C25 0.0(5) no
C26 C21 C22 C23 -0.7(5) no
C21 C22 C23 C24 0.4(6) no
C22 C23 C24 C25 0.7(6) no
C23 C24 C25 C26 -1.5(6) no
C24 C25 C26 C21 1.1(6) no
P1 C27 C28 C29 -179.6(3) no
P1 C27 C32 C31 178.7(3) no
C28 C27 C32 C31 -0.9(6) no
C32 C27 C28 C29 0.0(6) no
C27 C28 C29 C30 0.4(7) no
C28 C29 C30 C31 -0.0(8) no
C29 C30 C31 C32 -0.8(8) no
C30 C31 C32 C27 1.3(7) no
P2 C33 C34 C35 -178.9(3) no
P2 C33 C38 C37 179.4(3) no
C34 C33 C38 C37 -1.2(6) no
C38 C33 C34 C35 1.7(6) no
C33 C34 C35 C36 -1.5(7) no
C34 C35 C36 C37 0.7(8) no
C35 C36 C37 C38 -0.2(8) no
C36 C37 C38 C33 0.5(8) no
P2 C39 C40 C41 -175.1(3) no
P2 C39 C44 C43 175.1(4) no
C40 C39 C44 C43 -0.3(8) no
C44 C39 C40 C41 0.4(7) no
C39 C40 C41 C42 -0.3(8) no
C40 C41 C42 C43 0.1(9) no
C41 C42 C43 C44 0.0(10) no
C42 C43 C44 C39 0.1(10) no
C46 C45 C50 C49 -0.0(6) no
C50 C45 C46 C47 0.5(6) no
C46 C45 B1 C53 168.5(3) no
C46 C45 B1 C61 -71.3(4) no
C46 C45 B1 C69 50.6(5) no
B1 C45 C46 C47 169.4(4) no
C50 C45 B1 C53 -23.6(6) no
C50 C45 B1 C61 96.5(4) no
C50 C45 B1 C69 -141.6(4) no
B1 C45 C50 C49 -168.2(4) no
C45 C46 C47 C48 -0.7(7) no
C45 C46 C47 C51 178.7(4) no
C46 C47 C48 C49 0.3(6) no
C46 C47 C51 F1 36.7(6) no
C46 C47 C51 F2 -84.1(5) no
C46 C47 C51 F3 158.2(4) no
C46 C47 C51 F52 67.6(5) no
C46 C47 C51 F53 -45.7(7) no
C46 C47 C51 F54 -168.8(4) no
C48 C47 C51 F1 -143.8(4) no
C48 C47 C51 F2 95.3(5) no
C48 C47 C51 F3 -22.3(7) no
C48 C47 C51 F52 -113.0(5) no
C48 C47 C51 F53 133.7(4) no
C48 C47 C51 F54 10.7(7) no
C51 C47 C48 C49 -179.1(4) no
C47 C48 C49 C50 0.2(6) no
C47 C48 C49 C52 -177.4(4) no
C48 C49 C50 C45 -0.3(7) no
C48 C49 C52 F4 -6.4(6) no
C48 C49 C52 F5 -127.7(4) no
C48 C49 C52 F6 113.2(4) no
C50 C49 C52 F4 176.0(4) no
C50 C49 C52 F5 54.7(6) no
C50 C49 C52 F6 -64.4(5) no
C52 C49 C50 C45 177.2(4) no
C54 C53 C58 C57 0.2(5) no
C58 C53 C54 C55 -1.5(5) no
C54 C53 B1 C45 -45.3(4) no
C54 C53 B1 C61 -158.5(3) no
C54 C53 B1 C69 76.7(4) no
B1 C53 C54 C55 -173.7(3) no
C58 C53 B1 C45 143.0(3) no
C58 C53 B1 C61 29.9(4) no
C58 C53 B1 C69 -94.9(4) no
B1 C53 C58 C57 172.2(3) no
C53 C54 C55 C56 1.9(5) no
C53 C54 C55 C59 -179.9(3) no
C54 C55 C56 C57 -0.8(5) no
C54 C55 C59 F7 -110.1(4) no
C54 C55 C59 F8 8.9(6) no
C54 C55 C59 F9 131.7(4) no
C56 C55 C59 F7 68.1(5) no
C56 C55 C59 F8 -172.9(4) no
C56 C55 C59 F9 -50.1(5) no
C59 C55 C56 C57 -179.0(4) no
C55 C56 C57 C58 -0.5(5) no
C55 C56 C57 C60 177.7(3) no
C56 C57 C58 C53 0.8(5) no
C56 C57 C60 F10 2.8(5) no
C56 C57 C60 F11 126.6(4) no
C56 C57 C60 F12 -109.9(4) no
C56 C57 C60 F49 -75.5(5) no
C56 C57 C60 F50 49.3(6) no
C56 C57 C60 F51 167.1(3) no
C58 C57 C60 F10 -178.9(3) no
C58 C57 C60 F11 -55.2(5) no
C58 C57 C60 F12 68.4(5) no
C58 C57 C60 F49 102.8(5) no
C58 C57 C60 F50 -132.4(4) no
C58 C57 C60 F51 -14.6(5) no
C60 C57 C58 C53 -177.4(3) no
C62 C61 C66 C65 0.2(5) no
C66 C61 C62 C63 -1.3(5) no
C62 C61 B1 C45 -69.6(4) no
C62 C61 B1 C53 51.3(4) no
C62 C61 B1 C69 170.5(3) no
B1 C61 C62 C63 169.2(3) no
C66 C61 B1 C45 99.9(3) no
C66 C61 B1 C53 -139.2(3) no
C66 C61 B1 C69 -20.0(4) no
B1 C61 C66 C65 -169.6(3) no
C61 C62 C63 C64 1.7(5) no
C61 C62 C63 C67 -176.6(3) no
C62 C63 C64 C65 -1.1(5) no
C62 C63 C67 F13 36.3(5) no
C62 C63 C67 F14 -88.3(5) no
C62 C63 C67 F15 154.9(4) no
C64 C63 C67 F13 -142.1(4) no
C64 C63 C67 F14 93.4(5) no
C64 C63 C67 F15 -23.4(5) no
C67 C63 C64 C65 177.2(3) no
C63 C64 C65 C66 0.1(5) no
C63 C64 C65 C68 178.3(3) no
C64 C65 C66 C61 0.3(5) no
C64 C65 C68 F16 9.6(5) no
C64 C65 C68 F17 -111.0(4) no
C64 C65 C68 F18 130.2(4) no
C66 C65 C68 F16 -172.1(3) no
C66 C65 C68 F17 67.2(5) no
C66 C65 C68 F18 -51.5(5) no
C68 C65 C66 C61 -177.9(3) no
C70 C69 C74 C73 0.5(5) no
C74 C69 C70 C71 -1.4(5) no
C70 C69 B1 C45 -160.0(3) no
C70 C69 B1 C53 76.9(4) no
C70 C69 B1 C61 -46.5(5) no
B1 C69 C70 C71 -175.6(3) no
C74 C69 B1 C45 26.2(5) no
C74 C69 B1 C53 -96.9(4) no
C74 C69 B1 C61 139.7(3) no
B1 C69 C74 C73 174.7(3) no
C69 C70 C71 C72 1.2(6) no
C69 C70 C71 C75 -178.4(3) no
C70 C71 C72 C73 0.0(6) no
C70 C71 C75 F19 -58.5(5) no
C70 C71 C75 F20 60.8(5) no
C70 C71 C75 F21 -177.4(3) no
C72 C71 C75 F19 121.9(4) no
C72 C71 C75 F20 -118.8(4) no
C72 C71 C75 F21 3.0(5) no
C75 C71 C72 C73 179.6(3) no
C71 C72 C73 C74 -0.9(6) no
C71 C72 C73 C76 175.2(3) no
C72 C73 C74 C69 0.6(6) no
C72 C73 C76 F22 -88.9(4) no
C72 C73 C76 F23 151.2(4) no
C72 C73 C76 F24 29.9(5) no
C74 C73 C76 F22 87.2(4) no
C74 C73 C76 F23 -32.7(6) no
C74 C73 C76 F24 -154.0(4) no
C76 C73 C74 C69 -175.4(4) no
C77 C78 C79 C81 22.6(6) no
C77 C78 C79 C85 -154.6(4) no
C77 C78 C80 C86 93.6(5) no
C77 C78 C80 C90 -86.6(5) no
C79 C78 C80 C86 -85.7(5) no
C79 C78 C80 C90 94.1(5) no
C80 C78 C79 C81 -158.1(4) no
C80 C78 C79 C85 24.7(6) no
C78 C79 C81 C82 -176.8(4) no
C78 C79 C85 C84 176.0(4) no
C81 C79 C85 C84 -1.2(7) no
C85 C79 C81 C82 0.5(7) no
C78 C80 C86 C87 -179.7(3) no
C78 C80 C90 C89 179.2(3) no
C86 C80 C90 C89 -1.0(6) no
C90 C80 C86 C87 0.5(6) no
C79 C81 C82 C83 0.2(7) no
C81 C82 C83 C84 -0.1(8) no
C82 C83 C84 C85 -0.6(8) no
C83 C84 C85 C79 1.3(8) no
C80 C86 C87 C88 -0.5(7) no
C86 C87 C88 C89 0.9(7) no
C87 C88 C89 C90 -1.4(7) no
C88 C89 C90 C80 1.5(6) no
Ru2 C91 C92 Ru2 0.0 no
Ru2 C91 C92 C93 -62.7(3) no
Ru2 C91 C95 Ru2 0.0 no
Ru2 C91 C95 C94 63.6(3) no
C92 C91 C95 Ru2 -62.7(3) no
C92 C91 C95 C94 0.9(5) no
C95 C91 C92 Ru2 62.6(3) no
C95 C91 C92 C93 -0.1(5) no
Ru2 C92 C93 Ru2 -0.0 no
Ru2 C92 C93 C94 -64.1(3) no
C91 C92 C93 Ru2 63.3(3) no
C91 C92 C93 C94 -0.8(5) no
Ru2 C93 C94 Ru2 0.0 no
Ru2 C93 C94 C95 -62.6(3) no
C92 C93 C94 Ru2 64.0(4) no
C92 C93 C94 C95 1.3(5) no
Ru2 C94 C95 Ru2 -0.0 no
Ru2 C94 C95 C91 -63.6(3) no
C93 C94 C95 Ru2 62.2(4) no
C93 C94 C95 C91 -1.4(5) no
P3 C97 C98 C99 -179.2(2) no
P3 C97 C102 C101 179.1(3) no
C98 C97 C102 C101 -0.6(5) no
C102 C97 C98 C99 0.5(5) no
C97 C98 C99 C100 -0.1(6) no
C98 C99 C100 C101 -0.4(6) no
C99 C100 C101 C102 0.3(6) no
C100 C101 C102 C97 0.2(6) no
P3 C103 C104 C105 177.7(3) no
P3 C103 C108 C107 -177.8(3) no
C104 C103 C108 C107 0.7(7) no
C108 C103 C104 C105 -1.0(6) no
C103 C104 C105 C106 0.0(7) no
C104 C105 C106 C107 1.2(7) no
C105 C106 C107 C108 -1.4(7) no
C106 C107 C108 C103 0.5(7) no
P4 C109 C110 C111 176.5(3) no
P4 C109 C114 C113 -176.8(3) no
C110 C109 C114 C113 0.6(6) no
C114 C109 C110 C111 -1.1(6) no
C109 C110 C111 C112 0.2(7) no
C110 C111 C112 C113 1.3(8) no
C111 C112 C113 C114 -1.8(8) no
C112 C113 C114 C109 0.8(7) no
P4 C115 C116 C117 -179.8(3) no
P4 C115 C120 C119 178.7(3) no
C116 C115 C120 C119 -0.8(6) no
C120 C115 C116 C117 -0.3(6) no
C115 C116 C117 C118 0.8(7) no
C116 C117 C118 C119 -0.2(8) no
C117 C118 C119 C120 -0.9(7) no
C118 C119 C120 C115 1.4(6) no
C122 C121 C126 C125 -0.4(5) no
C126 C121 C122 C123 -0.1(5) no
C122 C121 B2 C129 -149.9(3) no
C122 C121 B2 C137 87.9(4) no
C122 C121 B2 C145 -32.8(5) no
B2 C121 C122 C123 -172.3(3) no
C126 C121 B2 C129 38.4(4) no
C126 C121 B2 C137 -83.8(4) no
C126 C121 B2 C145 155.5(3) no
B2 C121 C126 C125 171.8(3) no
C121 C122 C123 C124 0.4(6) no
C121 C122 C123 C127 -179.7(3) no
C122 C123 C124 C125 -0.3(6) no
C122 C123 C127 F25 70.7(6) no
C122 C123 C127 F26 -47.4(5) no
C122 C123 C127 F27 -169.9(4) no
C124 C123 C127 F25 -109.4(4) no
C124 C123 C127 F26 132.5(4) no
C124 C123 C127 F27 10.0(6) no
C127 C123 C124 C125 179.8(4) no
C123 C124 C125 C126 -0.1(6) no
C123 C124 C125 C128 -178.9(4) no
C124 C125 C126 C121 0.4(6) no
C124 C125 C128 F28 -144.3(4) no
C124 C125 C128 F29 -20.8(6) no
C124 C125 C128 F30 100.3(5) no
C126 C125 C128 F28 36.9(6) no
C126 C125 C128 F29 160.4(4) no
C126 C125 C128 F30 -78.5(5) no
C128 C125 C126 C121 179.2(4) no
C130 C129 C134 C133 -1.5(5) no
C134 C129 C130 C131 -0.7(5) no
C130 C129 B2 C121 42.8(4) no
C130 C129 B2 C137 158.7(3) no
C130 C129 B2 C145 -77.4(4) no
B2 C129 C130 C131 175.3(3) no
C134 C129 B2 C121 -141.6(3) no
C134 C129 B2 C137 -25.6(5) no
C134 C129 B2 C145 98.2(4) no
B2 C129 C134 C133 -177.4(3) no
C129 C130 C131 C132 2.1(5) no
C129 C130 C131 C135 -177.2(3) no
C130 C131 C132 C133 -1.1(5) no
C130 C131 C135 F31 45.5(5) no
C130 C131 C135 F32 -73.1(4) no
C130 C131 C135 F33 168.7(3) no
C132 C131 C135 F31 -133.8(4) no
C132 C131 C135 F32 107.6(4) no
C132 C131 C135 F33 -10.7(5) no
C135 C131 C132 C133 178.2(3) no
C131 C132 C133 C134 -1.2(5) no
C131 C132 C133 C136 179.1(3) no
C132 C133 C134 C129 2.6(5) no
C132 C133 C136 F34 -16.9(5) no
C132 C133 C136 F35 105.4(4) no
C132 C133 C136 F36 -136.3(4) no
C134 C133 C136 F34 163.3(3) no
C134 C133 C136 F35 -74.3(4) no
C134 C133 C136 F36 44.0(5) no
C136 C133 C134 C129 -177.7(3) no
C138 C137 C142 C141 -0.1(5) no
C142 C137 C138 C139 -0.6(5) no
C138 C137 B2 C121 85.2(4) no
C138 C137 B2 C129 -35.6(5) no
C138 C137 B2 C145 -155.5(3) no
B2 C137 C138 C139 -172.2(3) no
C142 C137 B2 C121 -85.7(4) no
C142 C137 B2 C129 153.4(3) no
C142 C137 B2 C145 33.5(4) no
B2 C137 C142 C141 171.5(3) no
C137 C138 C139 C140 0.7(6) no
C137 C138 C139 C143 -179.4(3) no
C138 C139 C140 C141 -0.2(6) no
C138 C139 C143 F37 -17.9(5) no
C138 C139 C143 F38 107.6(5) no
C138 C139 C143 F39 -135.8(4) no
C140 C139 C143 F37 162.0(4) no
C140 C139 C143 F38 -72.5(5) no
C140 C139 C143 F39 44.1(5) no
C143 C139 C140 C141 179.9(3) no
C139 C140 C141 C142 -0.4(6) no
C139 C140 C141 C144 -179.4(3) no
C140 C141 C142 C137 0.5(6) no
C140 C141 C144 F40 101.0(4) no
C140 C141 C144 F41 -22.0(5) no
C140 C141 C144 F42 -139.8(4) no
C142 C141 C144 F40 -78.0(5) no
C142 C141 C144 F41 159.0(4) no
C142 C141 C144 F42 41.2(5) no
C144 C141 C142 C137 179.5(3) no
C146 C145 C150 C149 -1.8(5) no
C150 C145 C146 C147 3.2(5) no
C146 C145 B2 C121 141.5(3) no
C146 C145 B2 C129 -97.8(4) no
C146 C145 B2 C137 26.7(4) no
B2 C145 C146 C147 -179.0(3) no
C150 C145 B2 C121 -40.9(4) no
C150 C145 B2 C129 79.8(4) no
C150 C145 B2 C137 -155.7(3) no
B2 C145 C150 C149 -179.7(3) no
C145 C146 C147 C148 -2.6(6) no
C145 C146 C147 C151 176.5(3) no
C146 C147 C148 C149 0.3(6) no
C146 C147 C151 F43 -44.2(5) no
C146 C147 C151 F44 72.2(5) no
C146 C147 C151 F45 -164.5(4) no
C148 C147 C151 F43 134.9(4) no
C148 C147 C151 F44 -108.7(4) no
C148 C147 C151 F45 14.6(6) no
C151 C147 C148 C149 -178.8(3) no
C147 C148 C149 C150 1.1(6) no
C147 C148 C149 C152 179.3(3) no
C148 C149 C150 C145 -0.3(6) no
C148 C149 C152 F46 -8.9(6) no
C148 C149 C152 F47 114.5(4) no
C148 C149 C152 F48 -128.3(4) no
C150 C149 C152 F46 169.3(4) no
C150 C149 C152 F47 -67.2(5) no
C150 C149 C152 F48 50.0(6) no
C152 C149 C150 C145 -178.5(3) no
